data_7713366
loop_
_publ_author_name
'Wilson, Lucinda R. B.'
'Coletta, Marco'
'Singh, Mukesh K.'
'Teat, Simon J.'
'Brookfield, Adam'
'Shanmugam, Muralidharan'
'McInnes, Eric J. L.'
'Piligkos, Stergios'
'Dalgarno, Scott J.'
'Brechin, Euan K.'

_publ_section_title
;
 A bis-calix[4]arene-supported [CuII16] cage.
;
_journal_issue 26
_journal_name_full 'Dalton transactions (Cambridge, England : 2003)'
_journal_page_first 8956
_journal_page_last 8963
_journal_paper_doi 10.1039/d3dt01448g
_journal_volume 52
_journal_year 2023
_chemical_formula_moiety 'C207 H278 Cu16 N9.5 O40, C88 H108 O8, 2(C3 H7 N O), 2(H2 O), 10[(C3H7NO)]'
_chemical_formula_sum 'C343 H510.5 Cu16 N25.5 O68'
_chemical_formula_weight 7095.88
_space_group_crystal_system triclinic
_space_group_IT_number 2
_space_group_name_Hall '-P 1'
_space_group_name_H-M_alt 'P -1'
_atom_sites_solution_hydrogens mixed
_atom_sites_solution_primary dual
_audit_creation_date 2023-06-01
_audit_creation_method
;
Olex2 1.5
(compiled 2023.03.06 svn.rbb2c1857 for OlexSys, GUI svn.r6748)
;
_audit_update_record
;
2023-06-01 deposited with the CCDC.	2023-06-09 downloaded from the CCDC.
;
_cell_angle_alpha 105.596(3)
_cell_angle_beta 111.468(2)
_cell_angle_gamma 95.527(3)
_cell_formula_units_Z 1
_cell_length_a 21.4369(9)
_cell_length_b 21.9078(9)
_cell_length_c 22.0660(9)
_cell_measurement_reflns_used 9357
_cell_measurement_temperature 100(2)
_cell_measurement_theta_max 34.1260
_cell_measurement_theta_min 2.2494
_cell_volume 9067.1(7)
_computing_cell_refinement 'SAINT V8.37A Bruker-AXS, Madison WI'
_computing_data_collection 'Bruker APEX3 Bruker-AXS, Madison WI'
_computing_data_reduction 'SAINT V8.37A Bruker-AXS, Madison WI'
_computing_molecular_graphics 'Olex2 1.5 (Dolomanov et al., 2009)'
_computing_publication_material 'Olex2 1.5 (Dolomanov et al., 2009)'
_computing_structure_refinement 'SHELXL 2014/7 (Sheldrick, 2015)'
_computing_structure_solution 'SHELXT 2014/5 (Sheldrick, 2014)'
_diffrn_ambient_temperature 100(2)
_diffrn_detector_area_resol_mean 10.42
_diffrn_measured_fraction_theta_full 0.994
_diffrn_measured_fraction_theta_max 0.994
_diffrn_measurement_device_type 'Bruker D8 with PHOTON 100 detector'
_diffrn_measurement_method '\f and \w shutterless scans'
_diffrn_radiation_monochromator 'silicon 111'
_diffrn_radiation_type synchrotron
_diffrn_radiation_wavelength 0.7749
_diffrn_reflns_av_R_equivalents 0.0705
_diffrn_reflns_av_unetI/netI 0.0826
_diffrn_reflns_Laue_measured_fraction_full 0.994
_diffrn_reflns_Laue_measured_fraction_max 0.994
_diffrn_reflns_limit_h_max 22
_diffrn_reflns_limit_h_min -22
_diffrn_reflns_limit_k_max 22
_diffrn_reflns_limit_k_min -22
_diffrn_reflns_limit_l_max 23
_diffrn_reflns_limit_l_min -23
_diffrn_reflns_number 56519
_diffrn_reflns_point_group_measured_fraction_full 0.994
_diffrn_reflns_point_group_measured_fraction_max 0.994
_diffrn_reflns_theta_full 23.892
_diffrn_reflns_theta_max 23.892
_diffrn_reflns_theta_min 2.156
_diffrn_source
;
Advanced Light Source, station 11.3.1
;
_exptl_absorpt_coefficient_mu 1.251
_exptl_absorpt_correction_T_max 0.7450
_exptl_absorpt_correction_T_min 0.5306
_exptl_absorpt_correction_type multi-scan
_exptl_absorpt_process_details
;
SADABS-2014/5 (Bruker,2014) was used for absorption correction.
wR2(int) was 0.1929 before and 0.0492 after correction.
The Ratio of minimum to maximum transmission is 0.7122.
The \l/2 correction factor is Not present.
;
_exptl_crystal_colour Black
_exptl_crystal_density_diffrn 1.300
_exptl_crystal_description Rod
_exptl_crystal_F_000 3755
_exptl_crystal_size_max 0.19
_exptl_crystal_size_mid 0.03
_exptl_crystal_size_min 0.03
_refine_diff_density_max 1.691
_refine_diff_density_min -0.626
_refine_diff_density_rms 0.077
_refine_ls_extinction_method none
_refine_ls_goodness_of_fit_ref 1.052
_refine_ls_hydrogen_treatment constr
_refine_ls_matrix_type full
_refine_ls_number_parameters 1988
_refine_ls_number_reflns 21580
_refine_ls_number_restraints 512
_refine_ls_restrained_S_all 1.078
_refine_ls_R_factor_all 0.0857
_refine_ls_R_factor_gt 0.0566
_refine_ls_shift/su_max 0.001
_refine_ls_shift/su_mean 0.000
_refine_ls_structure_factor_coef Fsqd
_refine_ls_weighting_details 'w=1/[\s^2^(Fo^2^)+(0.0770P)^2^+6.2670P] where P=(Fo^2^+2Fc^2^)/3'
_refine_ls_weighting_scheme calc
_refine_ls_wR_factor_gt 0.1416
_refine_ls_wR_factor_ref 0.1551
_reflns_Friedel_coverage 0.000
_reflns_number_gt 14859
_reflns_number_total 21580
_reflns_threshold_expression 'I > 2\s(I)'
_cod_data_source_file d3dt01448g2.cif
_cod_data_source_block 4
_cod_original_formula_sum 'C343 H510.50 Cu16 N25.50 O68'
_cod_database_code 7713366
_shelx_shelxl_version_number 2014/7
_shelx_space_group_comment
;
The symmetry employed for this shelxl refinement is uniquely defined
by the following loop, which should always be used as a source of
symmetry information in preference to the above space-group names.
They are only intended as comments.
;
_shelx_estimated_absorpt_t_max 0.963
_shelx_estimated_absorpt_t_min 0.797
_olex2_refinement_description
;
1. Fixed Uiso
 At 1.2 times of:
  All C(H) groups, All C(H,H) groups
 At 1.5 times of:
  All C(H,H,H) groups, All O(H) groups, All O(H,H) groups
2. Restrained distances
 N5-C104 = N5-C103 = N5-C108
 1.45 with sigma of 0.02
 O20-C103
 1.2 with sigma of 0.02
 O14-C89 = O15-C93
 1.2 with sigma of 0.02
 C93-C92 = C90-C89
 1.54 with sigma of 0.02
 N1-C92 = N1-C91 = N1-C90
 1.45 with sigma of 0.02
 N2-C95 = N2-C97 = N2-C96
 1.45 with sigma of 0.02
 C97-C98 = C95-C94
 1.54 with sigma of 0.02
 O16-C94 = O17-C98
 1.2 with sigma of 0.02
 C43-C41 = C43A-C41 = C42-C41 = C42A-C41 = C44-C41 = C44A-C41
 1.54 with sigma of 0.02
 C32-C29 = C30-C29 = C31-C29
 1.54 with sigma of 0.02
 C33-C36A = C36-C33 = C34A-C33 = C34-C33 = C35A-C33 = C35-C33
 1.54 with sigma of 0.02
 C40-C37 = C40A-C37 = C38-C37 = C38A-C37 = C39-C37 = C39A-C37
 1.54 with sigma of 0.02
 C76-C73 = C74-C73 = C75-C73
 1.54 with sigma of 0.02
 C78-C77 = C78A-C77 = C77-C79 = C77-C79A = C80-C77 = C80A-C77
 1.54 with sigma of 0.02
 C88-C85 = C86-C85 = C87-C85
 1.54 with sigma of 0.02
 C84A-C81 = C84-C81 = C83A-C81 = C83-C81 = C82A-C81 = C82-C81
 1.54 with sigma of 0.02
 O18-C102 = O18-C99
 1.2 with sigma of 0.02
 N4-C99 = N4-C100 = N4-C101
 1.45 with sigma of 0.02
 C150-C147 = C149-C147 = C148-C147
 1.54 with sigma of 0.02
 C161-C158 = C159-C158 = C160-C158
 1.54 with sigma of 0.02
 C162-C166 = C162-C167 = C162-C168 = C162-C163 = C162-C164 = C162-C165
 1.54 with sigma of 0.02
 C151-C152 = C151-C153 = C154-C151 = C155-C151 = C157-C151 = C156-C151
 1.54 with sigma of 0.02
 N6-C169 = N6-C174 = N6-C171 = N6-C173 = N6-C172
 1.45 with sigma of 0.02
 O30-C172 = O29-C169
 1.2 with sigma of 0.02
 N6-C170
 1.45 with sigma of 0.02
 N5A-C108 = N5-C106 = N5A-C107 = N5-C104 = N5-C103 = N5A-C105
 1.45 with sigma of 0.02
 C104-C108
 2.54 with sigma of 0.04
 C108-C103
 2.54 with sigma of 0.04
 C103-C104
 2.54 with sigma of 0.04
 C44A-C42A
 2.54 with sigma of 0.04
 C42A-C43A
 2.54 with sigma of 0.04
 C43A-C44A
 2.54 with sigma of 0.04
 C44-C42
 2.54 with sigma of 0.04
 C42-C43
 2.54 with sigma of 0.04
 C43-C44
 2.54 with sigma of 0.04
 C32-C30
 2.54 with sigma of 0.04
 C30-C31
 2.54 with sigma of 0.04
 C31-C32
 2.54 with sigma of 0.04
 C36A-C34A
 2.54 with sigma of 0.04
 C34A-C35A
 2.54 with sigma of 0.04
 C35A-C36A
 2.54 with sigma of 0.04
 C35-C36
 2.54 with sigma of 0.04
 C36-C34
 2.54 with sigma of 0.04
 C34-C35
 2.54 with sigma of 0.04
 C38-C39
 2.54 with sigma of 0.04
 C39-C40
 2.54 with sigma of 0.04
 C40-C38
 2.54 with sigma of 0.04
 C38A-C39A
 2.54 with sigma of 0.04
 C39A-C40A
 2.54 with sigma of 0.04
 C40A-C38A
 2.54 with sigma of 0.04
 C74-C75
 2.54 with sigma of 0.04
 C75-C76
 2.54 with sigma of 0.04
 C76-C74
 2.54 with sigma of 0.04
 C79-C80
 2.54 with sigma of 0.04
 C80-C78
 2.54 with sigma of 0.04
 C78-C79
 2.54 with sigma of 0.04
 C79A-C80A
 2.54 with sigma of 0.04
 C80A-C78A
 2.54 with sigma of 0.04
 C78A-C79A
 2.54 with sigma of 0.04
 C87-C86
 2.54 with sigma of 0.04
 C86-C88
 2.54 with sigma of 0.04
 C88-C87
 2.54 with sigma of 0.04
 C82-C83
 2.54 with sigma of 0.04
 C83-C84
 2.54 with sigma of 0.04
 C84-C82
 2.54 with sigma of 0.04
 C82A-C83A
 2.54 with sigma of 0.04
 C83A-C84A
 2.54 with sigma of 0.04
 C84A-C82A
 2.54 with sigma of 0.04
 C99-C100
 2.54 with sigma of 0.04
 C100-C101
 2.54 with sigma of 0.04
 C101-C99
 2.54 with sigma of 0.04
 C148-C149
 2.54 with sigma of 0.04
 C149-C150
 2.54 with sigma of 0.04
 C150-C148
 2.54 with sigma of 0.04
 C159-C160
 2.54 with sigma of 0.04
 C160-C161
 2.54 with sigma of 0.04
 C161-C159
 2.54 with sigma of 0.04
 C166-C168
 2.54 with sigma of 0.04
 C168-C164
 2.54 with sigma of 0.04
 C164-C166
 2.54 with sigma of 0.04
 C167-C163
 2.54 with sigma of 0.04
 C163-C165
 2.54 with sigma of 0.04
 C165-C167
 2.54 with sigma of 0.04
 C152-C154
 2.54 with sigma of 0.04
 C154-C156
 2.54 with sigma of 0.04
 C156-C152
 2.54 with sigma of 0.04
 C153-C155
 2.54 with sigma of 0.04
 C155-C157
 2.54 with sigma of 0.04
 C157-C153
 2.54 with sigma of 0.04
 C174-C173
 2.54 with sigma of 0.04
 C173-C172
 2.54 with sigma of 0.04
 C172-C174
 2.54 with sigma of 0.04
 C169-C170
 2.54 with sigma of 0.04
 C169-C171
 2.54 with sigma of 0.04
 C171-C170
 2.54 with sigma of 0.04
 O20-C103 \\sim O20-C105
 with sigma of 0.02
 N5-C103 \\sim N5A-C105
 with sigma of 0.02
 N5-C108 \\sim N5A-C106
 with sigma of 0.02
 O20-N5 \\sim O20-N5A
 with sigma of 0.04
 C103-C108 \\sim C105-C106
 with sigma of 0.04
3. Restrained planarity
 C105, N5A, C108, C107
 with sigma of 0.1
 C104, C106, N5, C103
 with sigma of 0.1
4. Rigid body (RIGU) restrains
 C80, C80A, C78, C78A, C77, C79, C79A
 with sigma for 1-2 distances of 0.001 and sigma for 1-3 distances of 0.001
 C83, C82A, C82, C81, C84A, C84, C83A
 with sigma for 1-2 distances of 0.002 and sigma for 1-3 distances of 0.002
 C99, N4, C101, C100
 with sigma for 1-2 distances of 0.002 and sigma for 1-3 distances of 0.002
 C33, C36, C34, C35, C36A, C35A, C34A
 with sigma for 1-2 distances of 0.002 and sigma for 1-3 distances of 0.002
 C37, C40A, C39A, C38A, C38, C39, C40
 with sigma for 1-2 distances of 0.001 and sigma for 1-3 distances of 0.001
 C41, C44, C43, C42, C43A, C44A, C42A
 with sigma for 1-2 distances of 0.001 and sigma for 1-3 distances of 0.001
 O20, N5, C103, C104, C108, C105, N5A, C106, C107
 with sigma for 1-2 distances of 0.002 and sigma for 1-3 distances of 0.002
 C162, C167, C165, C163, C164, C166, C168
 with sigma for 1-2 distances of 0.001 and sigma for 1-3 distances of 0.001
 C151, C155, C157, C153, C156, C154, C152
 with sigma for 1-2 distances of 0.001 and sigma for 1-3 distances of 0.001
 N6, C171, C172, C169, C173, C174, C170, O30, O29
 with sigma for 1-2 distances of 0.002 and sigma for 1-3 distances of 0.002
5. Others
 Fixed Sof: N5(0.4) C103(0.4) H103(0.4) C79(0.55) H79A(0.55) H79B(0.55)
 H79C(0.55) C40A(0.5) H40A(0.5) H40B(0.5) H40C(0.5) C39A(0.5) H39A(0.5)
 H39B(0.5) H39C(0.5) C36(0.6) H36A(0.6) H36B(0.6) H36C(0.6) C78(0.55)
 H78A(0.55) H78B(0.55) H78C(0.55) C34(0.6) H34A(0.6) H34B(0.6) H34C(0.6)
 C44(0.6) H44A(0.6) H44B(0.6) H44C(0.6) C43(0.6) H43A(0.6) H43B(0.6) H43C(0.6)
 C80(0.55) H80A(0.55) H80B(0.55) H80C(0.55) C38A(0.5) H38A(0.5) H38B(0.5)
 H38C(0.5) C82(0.65) H82A(0.65) H82B(0.65) H82C(0.65) C42(0.6) H42A(0.6)
 H42B(0.6) H42C(0.6) C84(0.65) H84A(0.65) H84B(0.65) H84C(0.65) C35(0.6)
 H35A(0.6) H35B(0.6) H35C(0.6) C83(0.65) H83A(0.65) H83B(0.65) H83C(0.65)
 C104(0.4) H10A(0.4) H10B(0.4) H10C(0.4) C108(0.6) H10D(0.6) H10E(0.6)
 H10F(0.6) C43A(0.4) H43D(0.4) H43E(0.4) H43F(0.4) C44A(0.4) H44D(0.4)
 H44E(0.4) H44F(0.4) C42A(0.4) H42D(0.4) H42E(0.4) H42F(0.4) C36A(0.4)
 H36D(0.4) H36E(0.4) H36F(0.4) C35A(0.4) H35D(0.4) H35E(0.4) H35F(0.4)
 C34A(0.4) H34D(0.4) H34E(0.4) H34F(0.4) C38(0.5) H38D(0.5) H38E(0.5) H38F(0.5)
 C39(0.5) H39D(0.5) H39E(0.5) H39F(0.5) C40(0.5) H40D(0.5) H40E(0.5) H40F(0.5)
 C80A(0.45) H80D(0.45) H80E(0.45) H80F(0.45) C79A(0.45) H79D(0.45) H79E(0.45)
 H79F(0.45) C78A(0.45) H78D(0.45) H78E(0.45) H78F(0.45) C84A(0.35) H84D(0.35)
 H84E(0.35) H84F(0.35) C82A(0.35) H82D(0.35) H82E(0.35) H82F(0.35) C83A(0.35)
 H83D(0.35) H83E(0.35) H83F(0.35) C99(0.75) H99(0.75) N4(0.75) C100(0.75)
 H10G(0.75) H10H(0.75) H10I(0.75) C101(0.75) H10J(0.75) H10K(0.75) H10L(0.75)
 C102(0.25) H10M(0.25) H10N(0.25) H10O(0.25) C155(0.8) H15D(0.8) H15E(0.8)
 H15F(0.8) C157(0.8) H15G(0.8) H15H(0.8) H15I(0.8) C153(0.8) H15M(0.8)
 H15N(0.8) H15O(0.8) C167(0.7) H16G(0.7) H16H(0.7) H16I(0.7) C165(0.7)
 H16J(0.7) H16K(0.7) H16L(0.7) C163(0.7) H16M(0.7) H16N(0.7) H16O(0.7)
 C171(0.5) H17A(0.5) H17B(0.5) H17C(0.5) C172(0.5) H172(0.5) C169(0.5)
 H169(0.5) O29(0.5) C164(0.3) H16P(0.3) H16Q(0.3) H16R(0.3) C166(0.3) H16S(0.3)
 H16T(0.3) H16U(0.3) C168(0.3) H16V(0.3) H16W(0.3) H16X(0.3) C152(0.2)
 H15P(0.2) H15Q(0.2) H15R(0.2) C156(0.2) H15S(0.2) H15T(0.2) H15U(0.2)
 C154(0.2) H15V(0.2) H15W(0.2) H15X(0.2) O30(0.5) C173(0.5) H17D(0.5) H17E(0.5)
 H17F(0.5) C174(0.5) H17G(0.5) H17H(0.5) H17I(0.5) C170(0.5) H17J(0.5)
 H17K(0.5) H17L(0.5) C105(0.6) H105(0.6) N5A(0.6) C106(0.4) H10P(0.4) H10Q(0.4)
 H10R(0.4) C107(0.6) H10S(0.6) H10T(0.6) H10U(0.6)
 Fixed Uiso: C102(0.05)
6.a Free rotating group:
 O21(H21C,H21D)
6.b Rotating group:
 O19(H19A,H19B)
6.c Ternary CH refined with riding coordinates:
 C28(H28), C45(H45), C140(H140)
6.d Secondary CH2 refined with riding coordinates:
 C21(H21A,H21B), C89(H89A,H89B), C98(H98A,H98B), C52(H52A,H52B), C7(H7A,H7B),
 C14(H14A,H14B), C97(H97A,H97B), C66(H66A,H66B), C59(H59A,H59B), C133(H13A,
 H13B), C90(H90A,H90B), C126(H12A,H12B), C94(H94A,H94B), C95(H95A,H95B), CG(HGA,
 HGB), C92(H92A,H92B), C93(H93A,H93B)
6.e Me refined with riding coordinates:
 C79(H79A,H79B,H79C), C40A(H40A,H40B,H40C), C39A(H39A,H39B,H39C), C36(H36A,
 H36B,H36C), C78(H78A,H78B,H78C), C34(H34A,H34B,H34C), C44(H44A,H44B,H44C),
 C43(H43A,H43B,H43C), C80(H80A,H80B,H80C), C38A(H38A,H38B,H38C), C82(H82A,H82B,
 H82C), C42(H42A,H42B,H42C), C84(H84A,H84B,H84C), C35(H35A,H35B,H35C), C83(H83A,
 H83B,H83C), C104(H10A,H10B,H10C), C108(H10D,H10E,H10F), C43A(H43D,H43E,H43F),
 C44A(H44D,H44E,H44F), C42A(H42D,H42E,H42F), C36A(H36D,H36E,H36F), C35A(H35D,
 H35E,H35F), C34A(H34D,H34E,H34F), C38(H38D,H38E,H38F), C39(H39D,H39E,H39F),
 C40(H40D,H40E,H40F), C80A(H80D,H80E,H80F), C79A(H79D,H79E,H79F), C78A(H78D,
 H78E,H78F), C84A(H84D,H84E,H84F), C82A(H82D,H82E,H82F), C83A(H83D,H83E,H83F),
 C100(H10G,H10H,H10I), C101(H10J,H10K,H10L), C102(H10M,H10N,H10O), C155(H15D,
 H15E,H15F), C157(H15G,H15H,H15I), C153(H15M,H15N,H15O), C167(H16G,H16H,H16I),
 C165(H16J,H16K,H16L), C163(H16M,H16N,H16O), C171(H17A,H17B,H17C), C164(H16P,
 H16Q,H16R), C166(H16S,H16T,H16U), C168(H16V,H16W,H16X), C152(H15P,H15Q,H15R),
 C156(H15S,H15T,H15U), C154(H15V,H15W,H15X), C173(H17D,H17E,H17F), C174(H17G,
 H17H,H17I), C170(H17J,H17K,H17L), C106(H10P,H10Q,H10R), C107(H10S,H10T,H10U)
6.f Aromatic/amide H refined with riding coordinates:
 C25(H25), C49(H49), C18(H18), C16(H16), C142(H142), C47(H47), C9(H9), C4(H4),
 C137(H137), C23(H23), C70(H70), C54(H54), C2(H2), C56(H56), C68(H68),
 C123(H123), C11(H11), C128(H128), C61(H61), C144(H144), C130(H130), C63(H63),
 C121(H121), C103(H103), C99(H99), C135(H135), C172(H172), C169(H169),
 C105(H105)
6.g Idealised Me refined as rotating group:
 C96(H96A,H96B,H96C), C75(H75A,H75B,H75C), C76(H76A,H76B,H76C), C31(H31A,H31B,
 H31C), C30(H30A,H30B,H30C), C32(H32A,H32B,H32C), C88(H88A,H88B,H88C), C74(H74A,
 H74B,H74C), C150(H15A,H15B,H15C), C86(H86A,H86B,H86C), C87(H87A,H87B,H87C),
 C91(H91A,H91B,H91C), C149(H14C,H14D,H14E), C159(H15J,H15K,H15L), C160(H16A,
 H16B,H16C), C161(H16D,H16E,H16F), C148(H14F,H14G,H14H)
6.h Idealised tetrahedral OH refined as rotating group:
 O25(H25A), O28(H28A), O27(H27)
;
_smtbx_masks_void_probe_radius 1.2
_smtbx_masks_void_truncation_radius 1.2
_olex2_submission_special_instructions 'No special instructions were received'

loop_
_space_group_symop_operation_xyz
'x, y, z'
'-x, -y, -z'

loop_
_atom_site_label
_atom_site_type_symbol
_atom_site_fract_x
_atom_site_fract_y
_atom_site_fract_z
_atom_site_U_iso_or_equiv
_atom_site_adp_type
_atom_site_occupancy
_atom_site_site_symmetry_order
_atom_site_calc_flag
_atom_site_refinement_flags_posn
_atom_site_refinement_flags_adp
_atom_site_refinement_flags_occupancy
_atom_site_disorder_assembly
_atom_site_disorder_group
Cu6 Cu 0.32135(3) 0.55571(3) 0.48937(4) 0.02610(19) Uani 1 1 d . . . . .
Cu1 Cu 0.55873(3) 0.40782(3) 0.34690(4) 0.02783(19) Uani 1 1 d . . . . .
Cu5 Cu 0.43678(3) 0.68135(3) 0.54638(4) 0.02735(19) Uani 1 1 d . . . . .
Cu2 Cu 0.38446(3) 0.58630(3) 0.38803(4) 0.02757(19) Uani 1 1 d . . . . .
Cu4 Cu 0.40322(3) 0.41987(4) 0.32203(4) 0.0321(2) Uani 1 1 d . . . . .
Cu8 Cu 0.23368(3) 0.41594(4) 0.42392(4) 0.0318(2) Uani 1 1 d . . . . .
Cu3 Cu 0.54541(4) 0.54906(4) 0.40968(4) 0.0310(2) Uani 1 1 d . . . . .
Cu7 Cu 0.27344(4) 0.32584(4) 0.30615(4) 0.0378(2) Uani 1 1 d . . . . .
O2 O 0.65428(18) 0.43318(18) 0.41245(19) 0.0276(10) Uani 1 1 d . . . . .
O10 O 0.41638(17) 0.58651(17) 0.50751(18) 0.0227(9) Uani 1 1 d . . . . .
O4 O 0.46427(18) 0.38488(18) 0.2806(2) 0.0290(10) Uani 1 1 d . . . . .
O12 O 0.4359(2) 0.42157(19) 0.4912(2) 0.0334(10) Uani 1 1 d . . . . .
O6 O 0.30071(18) 0.57624(18) 0.40367(19) 0.0274(9) Uani 1 1 d . . . . .
O8 O 0.46468(19) 0.59903(18) 0.3705(2) 0.0298(10) Uani 1 1 d . . . . .
O5 O 0.35599(18) 0.49642(17) 0.3230(2) 0.0276(9) Uani 1 1 d . . . . .
O1 O 0.56165(18) 0.49266(18) 0.3335(2) 0.0275(10) Uani 1 1 d . . . . .
O11 O 0.3563(2) 0.3807(2) 0.3845(2) 0.0398(11) Uani 1 1 d . . . . .
O7 O 0.40843(19) 0.67675(18) 0.44968(19) 0.0292(10) Uani 1 1 d . . . . .
O13 O 0.33075(19) 0.44054(19) 0.4691(2) 0.0341(10) Uani 1 1 d . . . . .
O19 O 0.5496(2) 0.70559(19) 0.5671(2) 0.0356(10) Uani 1 1 d . . . . .
H19A H 0.5636 0.6698 0.5569 0.053 Uiso 1 1 d R U . . .
H19B H 0.5736 0.7240 0.6113 0.053 Uiso 1 1 d R U . . .
O3 O 0.55295(18) 0.32385(18) 0.36243(19) 0.0263(9) Uani 1 1 d . . . . .
O9 O 0.48719(18) 0.46935(19) 0.4013(2) 0.0321(10) Uani 1 1 d . . . . .
O17 O 0.23140(18) 0.50431(19) 0.4596(2) 0.0348(10) Uani 1 1 d D . . . .
O20 O 0.4341(2) 0.77287(19) 0.5772(2) 0.0367(10) Uani 1 1 d D U . . .
O16 O 0.2210(2) 0.33092(19) 0.3623(2) 0.0420(11) Uani 1 1 d D . . . .
O25 O 1.1260(3) 1.0061(2) 0.3155(3) 0.0616(14) Uani 1 1 d . . . . .
H25A H 1.1273 1.0454 0.3192 0.092 Uiso 1 1 calc R U . . .
O14 O 0.32194(19) 0.35472(19) 0.2586(2) 0.0338(10) Uani 1 1 d D . . . .
O15 O 0.3066(3) 0.2307(2) 0.3215(3) 0.0548(13) Uani 1 1 d D . . . .
N2 N 0.1346(2) 0.3978(2) 0.4028(3) 0.0360(13) Uani 1 1 d D . . . .
C27 C 0.4413(3) 0.3560(3) 0.2116(3) 0.0288(15) Uani 1 1 d . . . . .
C50 C 0.2450(3) 0.4766(3) 0.2329(3) 0.0274(15) Uani 1 1 d . . . . .
C51 C 0.3164(3) 0.4890(3) 0.2561(3) 0.0249(14) Uani 1 1 d . . . . .
C13 C 0.7052(3) 0.4251(3) 0.3901(3) 0.0291(15) Uani 1 1 d . . . . .
N3 N 0.3732(3) 0.4139(3) 0.4486(4) 0.0564(18) Uani 1 1 d . . . . .
C26 C 0.4325(3) 0.3929(3) 0.1659(3) 0.0269(14) Uani 1 1 d . . . . .
C19 C 0.5109(3) 0.2385(3) 0.2535(3) 0.0284(15) Uani 1 1 d . . . . .
C25 C 0.4041(3) 0.3595(3) 0.0964(3) 0.0358(16) Uani 1 1 d . . . . .
H25 H 0.3984 0.3838 0.0657 0.043 Uiso 1 1 calc R U . . .
C49 C 0.2042(3) 0.4662(3) 0.1639(3) 0.0320(15) Uani 1 1 d . . . . .
H49 H 0.1557 0.4579 0.1488 0.038 Uiso 1 1 calc R U . . .
C1 C 0.5334(3) 0.4905(3) 0.2164(3) 0.0270(14) Uani 1 1 d . . . . .
C6 C 0.5806(3) 0.5024(3) 0.2839(3) 0.0303(15) Uani 1 1 d . . . . .
C46 C 0.3462(3) 0.4905(3) 0.2096(3) 0.0315(15) Uani 1 1 d . . . . .
C72 C 0.4624(3) 0.6222(3) 0.3191(3) 0.0335(16) Uani 1 1 d . . . . .
C58 C 0.2406(3) 0.5882(3) 0.3645(3) 0.0276(15) Uani 1 1 d . . . . .
C18 C 0.5244(3) 0.1911(3) 0.2062(3) 0.0356(16) Uani 1 1 d . . . . .
H18 H 0.4869 0.1646 0.1649 0.043 Uiso 1 1 calc R U . . .
C5 C 0.6518(3) 0.5241(3) 0.3021(3) 0.0300(15) Uani 1 1 d . . . . .
C8 C 0.7356(3) 0.4761(3) 0.3755(3) 0.0305(15) Uani 1 1 d . . . . .
C71 C 0.4468(3) 0.5806(3) 0.2528(3) 0.0315(15) Uani 1 1 d . . . . .
C28 C 0.4551(3) 0.4670(3) 0.1897(3) 0.0328(16) Uani 1 1 d . . . . .
H28 H 0.4361 0.4778 0.1462 0.039 Uiso 1 1 calc R U . . .
C53 C 0.1928(3) 0.5380(3) 0.3064(3) 0.0295(15) Uani 1 1 d . . . . .
C21 C 0.4379(3) 0.2492(3) 0.2344(3) 0.0265(14) Uani 1 1 d . . . . .
H21A H 0.4048 0.2067 0.2122 0.032 Uiso 1 1 calc R U . . .
H21B H 0.4323 0.2728 0.2765 0.032 Uiso 1 1 calc R U . . .
C20 C 0.5651(3) 0.2772(3) 0.3152(3) 0.0281(15) Uani 1 1 d . . . . .
C16 C 0.6430(3) 0.2215(3) 0.2781(3) 0.0358(16) Uani 1 1 d . . . . .
H16 H 0.6887 0.2166 0.2865 0.043 Uiso 1 1 calc R U . . .
C142 C 0.9271(3) 0.9121(3) 0.3735(4) 0.0439(19) Uani 1 1 d . . . . .
H142 H 0.8935 0.9207 0.3912 0.053 Uiso 1 1 calc R U . . .
C22 C 0.4235(3) 0.2881(3) 0.1851(3) 0.0281(15) Uani 1 1 d . . . . .
C47 C 0.3038(3) 0.4801(3) 0.1413(3) 0.0339(16) Uani 1 1 d . . . . .
H47 H 0.3245 0.4814 0.1101 0.041 Uiso 1 1 calc R U . . .
C45 C 0.4246(3) 0.5070(3) 0.2360(3) 0.0289(15) Uani 1 1 d . . . . .
H45 H 0.4433 0.4983 0.2808 0.035 Uiso 1 1 calc R U . . .
C9 C 0.7921(3) 0.4687(3) 0.3593(3) 0.0427(18) Uani 1 1 d . . . . .
H9 H 0.8132 0.5032 0.3501 0.051 Uiso 1 1 calc R U . . .
N1 N 0.2105(3) 0.2617(3) 0.2107(3) 0.0555(17) Uani 1 1 d D . . . .
C4 C 0.6718(3) 0.5334(3) 0.2518(3) 0.0336(16) Uani 1 1 d . . . . .
H4 H 0.7192 0.5491 0.2642 0.040 Uiso 1 1 calc R U . . .
C17 C 0.5892(3) 0.1807(3) 0.2161(4) 0.0414(17) Uani 1 1 d . . . . .
C89 C 0.2840(3) 0.3340(3) 0.1869(3) 0.0419(17) Uani 1 1 d D . . . .
H89A H 0.3152 0.3375 0.1635 0.050 Uiso 1 1 calc R U . . .
H89B H 0.2506 0.3615 0.1748 0.050 Uiso 1 1 calc R U . . .
C98 C 0.1664(3) 0.5167(3) 0.4473(3) 0.0405(17) Uani 1 1 d D . . . .
H98A H 0.1623 0.5557 0.4329 0.049 Uiso 1 1 calc R U . . .
H98B H 0.1581 0.5245 0.4897 0.049 Uiso 1 1 calc R U . . .
C137 C 0.9140(3) 1.0699(3) 0.4468(3) 0.0390(17) Uani 1 1 d . . . . .
H137 H 0.8896 1.0408 0.4596 0.047 Uiso 1 1 calc R U . . .
C15 C 0.6323(3) 0.2683(3) 0.3270(3) 0.0312(15) Uani 1 1 d . . . . .
C52 C 0.2115(3) 0.4739(3) 0.2820(3) 0.0287(15) Uani 1 1 d . . . . .
H52A H 0.1696 0.4388 0.2584 0.034 Uiso 1 1 calc R U . . .
H52B H 0.2434 0.4643 0.3221 0.034 Uiso 1 1 calc R U . . .
C23 C 0.3944(3) 0.2579(3) 0.1149(3) 0.0316(15) Uani 1 1 d . . . . .
H23 H 0.3813 0.2118 0.0975 0.038 Uiso 1 1 calc R U . . .
C70 C 0.4470(3) 0.6063(3) 0.2014(3) 0.0382(16) Uani 1 1 d . . . . .
H70 H 0.4343 0.5776 0.1560 0.046 Uiso 1 1 calc R U . . .
C65 C 0.3879(3) 0.7258(3) 0.4250(3) 0.0345(16) Uani 1 1 d . . . . .
C60 C 0.3266(4) 0.7432(3) 0.4213(3) 0.0392(17) Uani 1 1 d . . . . .
C7 C 0.7061(3) 0.5347(3) 0.3739(3) 0.0315(15) Uani 1 1 d . . . . .
H7A H 0.7431 0.5727 0.3869 0.038 Uiso 1 1 calc R U . . .
H7B H 0.6853 0.5439 0.4078 0.038 Uiso 1 1 calc R U . . .
C54 C 0.1307(3) 0.5490(3) 0.2669(3) 0.0379(16) Uani 1 1 d . . . . .
H54 H 0.0987 0.5146 0.2277 0.046 Uiso 1 1 calc R U . . .
C67 C 0.4810(3) 0.6906(3) 0.3337(3) 0.0374(16) Uani 1 1 d . . . . .
C64 C 0.4329(3) 0.7601(3) 0.4059(3) 0.0399(17) Uani 1 1 d . . . . .
C2 C 0.5573(3) 0.4999(3) 0.1677(3) 0.0324(15) Uani 1 1 d . . . . .
H2 H 0.5250 0.4915 0.1217 0.039 Uiso 1 1 calc R U . . .
C48 C 0.2320(3) 0.4677(3) 0.1160(3) 0.0352(16) Uani 1 1 d . . . . .
C3 C 0.6263(3) 0.5209(3) 0.1839(3) 0.0342(16) Uani 1 1 d . . . . .
C24 C 0.3831(3) 0.2918(3) 0.0678(3) 0.0339(16) Uani 1 1 d . . . . .
C14 C 0.6928(3) 0.3098(3) 0.3919(3) 0.0344(16) Uani 1 1 d . . . . .
H14A H 0.7259 0.2827 0.4067 0.041 Uiso 1 1 calc R U . . .
H14B H 0.6767 0.3256 0.4288 0.041 Uiso 1 1 calc R U . . .
C12 C 0.7289(3) 0.3672(3) 0.3830(3) 0.0355(16) Uani 1 1 d . . . . .
C57 C 0.2256(3) 0.6499(3) 0.3809(3) 0.0322(15) Uani 1 1 d . . . . .
C97 C 0.1140(3) 0.4575(3) 0.3901(4) 0.0468(19) Uani 1 1 d D . . . .
H97A H 0.0678 0.4586 0.3896 0.056 Uiso 1 1 calc R U . . .
H97B H 0.1123 0.4578 0.3447 0.056 Uiso 1 1 calc R U . . .
C10 C 0.8189(3) 0.4134(4) 0.3558(4) 0.0448(18) Uani 1 1 d . . . . .
C73 C 0.1836(3) 0.4511(3) 0.0400(3) 0.0451(18) Uani 1 1 d D . . . .
C66 C 0.4971(3) 0.7376(3) 0.4039(3) 0.0410(17) Uani 1 1 d . . . . .
H66A H 0.5330 0.7756 0.4144 0.049 Uiso 1 1 calc R U . . .
H66B H 0.5148 0.7165 0.4392 0.049 Uiso 1 1 calc R U . . .
C59 C 0.2771(3) 0.7063(3) 0.4403(3) 0.0370(16) Uani 1 1 d . . . . .
H59A H 0.3037 0.6899 0.4774 0.044 Uiso 1 1 calc R U . . .
H59B H 0.2520 0.7366 0.4588 0.044 Uiso 1 1 calc R U . . .
C56 C 0.1627(3) 0.6586(3) 0.3397(4) 0.0454(18) Uani 1 1 d . . . . .
H56 H 0.1527 0.7004 0.3507 0.054 Uiso 1 1 calc R U . . .
C68 C 0.4819(3) 0.7136(3) 0.2806(4) 0.0432(18) Uani 1 1 d . . . . .
H68 H 0.4945 0.7591 0.2906 0.052 Uiso 1 1 calc R U . . .
C123 C 1.0314(4) 0.9551(4) 0.1278(4) 0.052(2) Uani 1 1 d . . . . .
H123 H 1.0198 0.9732 0.0916 0.063 Uiso 1 1 calc R U . . .
C11 C 0.7859(3) 0.3630(3) 0.3664(3) 0.0446(18) Uani 1 1 d . . . . .
H11 H 0.8022 0.3239 0.3622 0.054 Uiso 1 1 calc R U . . .
C96 C 0.1243(3) 0.3880(4) 0.4626(4) 0.053(2) Uani 1 1 d D . . . .
H96A H 0.1452 0.3524 0.4738 0.079 Uiso 1 1 calc R U . . .
H96B H 0.0750 0.3772 0.4512 0.079 Uiso 1 1 calc R U . . .
H96C H 0.1459 0.4279 0.5024 0.079 Uiso 1 1 calc R U . . .
C136 C 0.8822(3) 1.1161(3) 0.4238(3) 0.0387(17) Uani 1 1 d . . . . .
C133 C 1.0234(4) 1.2006(3) 0.3879(4) 0.0445(18) Uani 1 1 d . . . . .
H13A H 1.0059 1.2410 0.3933 0.053 Uiso 1 1 calc R U . . .
H13B H 1.0729 1.2120 0.4189 0.053 Uiso 1 1 calc R U . . .
C69 C 0.4655(3) 0.6736(3) 0.2149(4) 0.0454(18) Uani 1 1 d . . . . .
C55 C 0.1138(3) 0.6093(4) 0.2834(4) 0.0512(19) Uani 1 1 d . . . . .
C29 C 0.6537(3) 0.5293(3) 0.1300(3) 0.0404(18) Uani 1 1 d D . . . .
C128 C 0.9969(4) 1.1219(3) 0.1780(4) 0.052(2) Uani 1 1 d . . . . .
H128 H 0.9913 1.1041 0.1315 0.062 Uiso 1 1 calc R U . . .
C37 C 0.6032(4) 0.1270(3) 0.1650(4) 0.0550(15) Uani 1 1 d D U . . .
C90 C 0.2479(4) 0.2663(4) 0.1646(4) 0.066(2) Uani 1 1 d D . . . .
H90A H 0.2811 0.2376 0.1687 0.079 Uiso 1 1 calc R U . . .
H90B H 0.2147 0.2527 0.1158 0.079 Uiso 1 1 calc R U . . .
C61 C 0.3095(4) 0.7965(3) 0.3989(4) 0.055(2) Uani 1 1 d . . . . .
H61 H 0.2672 0.8083 0.3957 0.066 Uiso 1 1 calc R U . . .
C126 C 1.0965(4) 1.0676(3) 0.2095(4) 0.0487(19) Uani 1 1 d . . . . .
H12A H 1.1000 1.0735 0.1678 0.058 Uiso 1 1 calc R U . . .
H12B H 1.1432 1.0827 0.2472 0.058 Uiso 1 1 calc R U . . .
C41 C 0.3464(4) 0.2568(3) -0.0090(3) 0.0530(15) Uani 1 1 d D U . . .
C144 C 0.9599(5) 0.8493(4) 0.2892(4) 0.069(3) Uani 1 1 d . . . . .
H144 H 0.9489 0.8144 0.2479 0.082 Uiso 1 1 calc R U . . .
C94 C 0.1575(3) 0.2949(3) 0.3493(4) 0.052(2) Uani 1 1 d D . . . .
H94A H 0.1617 0.2781 0.3877 0.062 Uiso 1 1 calc R U . . .
H94B H 0.1420 0.2574 0.3064 0.062 Uiso 1 1 calc R U . . .
C130 C 0.9634(4) 1.1842(3) 0.2623(4) 0.056(2) Uani 1 1 d . . . . .
H130 H 0.9339 1.2102 0.2742 0.067 Uiso 1 1 calc R U . . .
C95 C 0.1045(3) 0.3385(3) 0.3418(4) 0.0506(19) Uani 1 1 d D . . . .
H95A H 0.0944 0.3497 0.2992 0.061 Uiso 1 1 calc R U . . .
H95B H 0.0611 0.3155 0.3395 0.061 Uiso 1 1 calc R U . . .
C63 C 0.4142(4) 0.8112(3) 0.3842(4) 0.058(2) Uani 1 1 d . . . . .
H63 H 0.4438 0.8337 0.3703 0.070 Uiso 1 1 calc R U . . .
C75 C 0.1291(4) 0.4935(4) 0.0334(4) 0.065(2) Uani 1 1 d D . . . .
H75A H 0.0971 0.4815 -0.0151 0.098 Uiso 1 1 calc R U . . .
H75B H 0.1520 0.5394 0.0503 0.098 Uiso 1 1 calc R U . . .
H75C H 0.1037 0.4864 0.0607 0.098 Uiso 1 1 calc R U . . .
C121 C 1.0263(4) 0.8657(4) 0.1669(4) 0.062(2) Uani 1 1 d . . . . .
H121 H 1.0110 0.8206 0.1572 0.074 Uiso 1 1 calc R U . . .
C76 C 0.1463(4) 0.3792(4) 0.0115(4) 0.067(2) Uani 1 1 d D . . . .
H76A H 0.1192 0.3720 0.0372 0.101 Uiso 1 1 calc R U . . .
H76B H 0.1802 0.3519 0.0164 0.101 Uiso 1 1 calc R U . . .
H76C H 0.1159 0.3681 -0.0374 0.101 Uiso 1 1 calc R U . . .
N5 N 0.4831(7) 0.8799(7) 0.6433(9) 0.075(7) Uiso 0.4 1 d D . P A 1
C31 C 0.6999(4) 0.5968(4) 0.1568(4) 0.065(2) Uani 1 1 d D . . . .
H31A H 0.7378 0.6024 0.2009 0.098 Uiso 1 1 calc R U . . .
H31B H 0.6731 0.6299 0.1634 0.098 Uiso 1 1 calc R U . . .
H31C H 0.7185 0.6015 0.1234 0.098 Uiso 1 1 calc R U . . .
CG C 1.0769(5) 0.8739(4) 0.2919(4) 0.066(2) Uani 1 1 d . . . . .
HGA H 1.0726 0.8265 0.2733 0.079 Uiso 1 1 calc R U . . .
HGB H 1.1241 0.8929 0.3279 0.079 Uiso 1 1 calc R U . . .
C85 C 0.4687(4) 0.7019(4) 0.1586(4) 0.062(2) Uani 1 1 d D . . . .
C30 C 0.6956(4) 0.4776(4) 0.1185(4) 0.063(2) Uani 1 1 d D . . . .
H30A H 0.7137 0.4827 0.0849 0.094 Uiso 1 1 calc R U . . .
H30B H 0.6660 0.4343 0.1010 0.094 Uiso 1 1 calc R U . . .
H30C H 0.7338 0.4827 0.1623 0.094 Uiso 1 1 calc R U . . .
C92 C 0.2034(4) 0.1950(3) 0.2112(4) 0.068(2) Uani 1 1 d D . . . .
H92A H 0.1864 0.1648 0.1634 0.082 Uiso 1 1 calc R U . . .
H92B H 0.1694 0.1862 0.2301 0.082 Uiso 1 1 calc R U . . .
C33 C 0.8851(4) 0.4105(4) 0.3457(5) 0.080(2) Uani 1 1 d D U . . .
C32 C 0.5959(4) 0.5206(4) 0.0605(4) 0.060(2) Uani 1 1 d D . . . .
H32A H 0.5649 0.5493 0.0672 0.090 Uiso 1 1 calc R U . . .
H32B H 0.5701 0.4754 0.0397 0.090 Uiso 1 1 calc R U . . .
H32C H 0.6154 0.5314 0.0299 0.090 Uiso 1 1 calc R U . . .
C88 C 0.4292(5) 0.7558(4) 0.1568(4) 0.090(3) Uani 1 1 d D . . . .
H88A H 0.3806 0.7378 0.1436 0.134 Uiso 1 1 calc R U . . .
H88B H 0.4334 0.7754 0.1231 0.134 Uiso 1 1 calc R U . . .
H88C H 0.4479 0.7890 0.2025 0.134 Uiso 1 1 calc R U . . .
C74 C 0.2210(4) 0.4632(4) -0.0042(4) 0.066(2) Uani 1 1 d D . . . .
H74A H 0.1876 0.4533 -0.0518 0.099 Uiso 1 1 calc R U . . .
H74B H 0.2542 0.4353 -0.0031 0.099 Uiso 1 1 calc R U . . .
H74C H 0.2451 0.5088 0.0140 0.099 Uiso 1 1 calc R U . . .
C62 C 0.3539(5) 0.8319(4) 0.3813(4) 0.065(2) Uani 1 1 d . . . . .
C103 C 0.4851(8) 0.8150(7) 0.6141(10) 0.072(9) Uiso 0.4 1 d D . P A 1
H103 H 0.5286 0.8038 0.6239 0.086 Uiso 0.4 1 calc R U P A 1
C93 C 0.2741(4) 0.1832(4) 0.2561(5) 0.083(3) Uani 1 1 d D . . . .
H93A H 0.2666 0.1401 0.2616 0.099 Uiso 1 1 calc R U . . .
H93B H 0.3046 0.1828 0.2316 0.099 Uiso 1 1 calc R U . . .
C150 C 0.9506(6) 0.8820(4) -0.0131(4) 0.103(4) Uani 1 1 d D . . B 1
H15A H 0.9941 0.8980 -0.0148 0.154 Uiso 1 1 calc R U . B 1
H15B H 0.9305 0.9187 0.0009 0.154 Uiso 1 1 calc R U . B 1
H15C H 0.9188 0.8526 -0.0588 0.154 Uiso 1 1 calc R U . B 1
C86 C 0.4384(5) 0.6503(4) 0.0873(4) 0.090(3) Uani 1 1 d D . . . .
H86A H 0.4669 0.6179 0.0864 0.135 Uiso 1 1 calc R U . . .
H86B H 0.4372 0.6708 0.0526 0.135 Uiso 1 1 calc R U . . .
H86C H 0.3917 0.6290 0.0770 0.135 Uiso 1 1 calc R U . . .
C87 C 0.5444(4) 0.7301(5) 0.1780(4) 0.091(3) Uani 1 1 d D . . . .
H87A H 0.5639 0.7631 0.2238 0.137 Uiso 1 1 calc R U . . .
H87B H 0.5478 0.7498 0.1440 0.137 Uiso 1 1 calc R U . . .
H87C H 0.5699 0.6952 0.1784 0.137 Uiso 1 1 calc R U . . .
C91 C 0.1459(5) 0.2781(4) 0.1835(5) 0.084(3) Uani 1 1 d D . . . .
H91A H 0.1215 0.2753 0.2128 0.126 Uiso 1 1 calc R U . . .
H91B H 0.1187 0.2479 0.1367 0.126 Uiso 1 1 calc R U . . .
H91C H 0.1528 0.3225 0.1821 0.126 Uiso 1 1 calc R U . . .
C79 C 0.0466(13) 0.6902(7) 0.2501(17) 0.097(4) Uani 0.55 1 d D U P C 1
H79A H 0.0686 0.7148 0.2995 0.145 Uiso 0.55 1 calc R U P C 1
H79B H 0.0741 0.7038 0.2270 0.145 Uiso 0.55 1 calc R U P C 1
H79C H 0.0005 0.6984 0.2304 0.145 Uiso 0.55 1 calc R U P C 1
C40A C 0.6593(7) 0.1524(9) 0.1472(9) 0.056(3) Uani 0.5 1 d D U P D 1
H40A H 0.6667 0.1168 0.1145 0.084 Uiso 0.5 1 calc R U P D 1
H40B H 0.6461 0.1860 0.1263 0.084 Uiso 0.5 1 calc R U P D 1
H40C H 0.7017 0.1711 0.1891 0.084 Uiso 0.5 1 calc R U P D 1
C77 C 0.0414(4) 0.6174(4) 0.2396(5) 0.100(3) Uani 1 1 d D U . . .
C149 C 0.9992(6) 0.7898(4) 0.0198(5) 0.107(4) Uani 1 1 d D . . E 1
H14C H 1.0445 0.8080 0.0233 0.160 Uiso 1 1 calc R U . E 1
H14D H 0.9710 0.7615 -0.0275 0.160 Uiso 1 1 calc R U . E 1
H14E H 1.0047 0.7646 0.0513 0.160 Uiso 1 1 calc R U . E 1
C39A C 0.6290(8) 0.0755(7) 0.2006(8) 0.058(3) Uani 0.5 1 d D U P D 1
H39A H 0.5938 0.0574 0.2132 0.088 Uiso 0.5 1 calc R U P D 1
H39B H 0.6380 0.0405 0.1686 0.088 Uiso 0.5 1 calc R U P D 1
H39C H 0.6714 0.0964 0.2421 0.088 Uiso 0.5 1 calc R U P D 1
C36 C 0.8864(8) 0.4366(9) 0.2907(9) 0.093(4) Uani 0.6 1 d D U P F 1
H36A H 0.8708 0.4776 0.2967 0.139 Uiso 0.6 1 calc R U P F 1
H36B H 0.9334 0.4444 0.2936 0.139 Uiso 0.6 1 calc R U P F 1
H36C H 0.8560 0.4053 0.2456 0.139 Uiso 0.6 1 calc R U P F 1
C78 C 0.0081(9) 0.5781(9) 0.1651(8) 0.096(4) Uani 0.55 1 d D U P C 1
H78A H 0.0055 0.5320 0.1600 0.144 Uiso 0.55 1 calc R U P C 1
H78B H -0.0383 0.5855 0.1449 0.144 Uiso 0.55 1 calc R U P C 1
H78C H 0.0353 0.5910 0.1415 0.144 Uiso 0.55 1 calc R U P C 1
C81 C 0.3380(6) 0.8923(5) 0.3632(6) 0.111(3) Uani 1 1 d D U . . .
C34 C 0.9073(7) 0.3491(7) 0.3432(9) 0.077(4) Uani 0.6 1 d D U P F 1
H34A H 0.9047 0.3358 0.3813 0.115 Uiso 0.6 1 calc R U P F 1
H34B H 0.8774 0.3157 0.2992 0.115 Uiso 0.6 1 calc R U P F 1
H34C H 0.9548 0.3548 0.3473 0.115 Uiso 0.6 1 calc R U P F 1
C44 C 0.2736(6) 0.2247(6) -0.0251(6) 0.061(3) Uani 0.6 1 d D U P G 1
H44A H 0.2748 0.1990 0.0053 0.092 Uiso 0.6 1 calc R U P G 1
H44B H 0.2475 0.2582 -0.0176 0.092 Uiso 0.6 1 calc R U P G 1
H44C H 0.2516 0.1963 -0.0732 0.092 Uiso 0.6 1 calc R U P G 1
C43 C 0.3499(7) 0.2972(6) -0.0528(6) 0.058(3) Uani 0.6 1 d D U P G 1
H43A H 0.3250 0.2710 -0.1015 0.088 Uiso 0.6 1 calc R U P G 1
H43B H 0.3290 0.3343 -0.0424 0.088 Uiso 0.6 1 calc R U P G 1
H43C H 0.3980 0.3129 -0.0433 0.088 Uiso 0.6 1 calc R U P G 1
C80 C -0.0076(10) 0.5923(9) 0.2734(10) 0.105(4) Uani 0.55 1 d D U P C 1
H80A H 0.0115 0.6164 0.3229 0.157 Uiso 0.55 1 calc R U P C 1
H80B H -0.0538 0.5994 0.2513 0.157 Uiso 0.55 1 calc R U P C 1
H80C H -0.0101 0.5458 0.2664 0.157 Uiso 0.55 1 calc R U P C 1
C38A C 0.5371(7) 0.0874(8) 0.0994(7) 0.060(3) Uani 0.5 1 d D U P D 1
H38A H 0.5018 0.0718 0.1134 0.091 Uiso 0.5 1 calc R U P D 1
H38B H 0.5199 0.1154 0.0718 0.091 Uiso 0.5 1 calc R U P D 1
H38C H 0.5481 0.0503 0.0719 0.091 Uiso 0.5 1 calc R U P D 1
C82 C 0.3601(9) 0.8942(7) 0.3029(8) 0.098(4) Uani 0.65 1 d D U P H 1
H82A H 0.4061 0.8850 0.3135 0.147 Uiso 0.65 1 calc R U P H 1
H82B H 0.3273 0.8614 0.2598 0.147 Uiso 0.65 1 calc R U P H 1
H82C H 0.3606 0.9373 0.2978 0.147 Uiso 0.65 1 calc R U P H 1
C42 C 0.3818(7) 0.1991(6) -0.0304(7) 0.068(3) Uani 0.6 1 d D U P G 1
H42A H 0.3814 0.1701 -0.0035 0.101 Uiso 0.6 1 calc R U P G 1
H42B H 0.3564 0.1747 -0.0796 0.101 Uiso 0.6 1 calc R U P G 1
H42C H 0.4293 0.2168 -0.0213 0.101 Uiso 0.6 1 calc R U P G 1
C84 C 0.2722(8) 0.9050(9) 0.3517(11) 0.110(5) Uani 0.65 1 d D U P H 1
H84A H 0.2694 0.9453 0.3405 0.166 Uiso 0.65 1 calc R U P H 1
H84B H 0.2375 0.8690 0.3133 0.166 Uiso 0.65 1 calc R U P H 1
H84C H 0.2639 0.9096 0.3934 0.166 Uiso 0.65 1 calc R U P H 1
C35 C 0.9420(6) 0.4639(7) 0.4196(7) 0.083(3) Uani 0.6 1 d D U P F 1
H35A H 0.9301 0.5065 0.4247 0.124 Uiso 0.6 1 calc R U P F 1
H35B H 0.9415 0.4498 0.4580 0.124 Uiso 0.6 1 calc R U P F 1
H35C H 0.9879 0.4668 0.4196 0.124 Uiso 0.6 1 calc R U P F 1
C83 C 0.3960(8) 0.9521(7) 0.4242(8) 0.119(4) Uani 0.65 1 d D U P H 1
H83A H 0.4415 0.9427 0.4316 0.178 Uiso 0.65 1 calc R U P H 1
H83B H 0.3930 0.9916 0.4114 0.178 Uiso 0.65 1 calc R U P H 1
H83C H 0.3889 0.9585 0.4666 0.178 Uiso 0.65 1 calc R U P H 1
C104 C 0.5430(11) 0.9234(12) 0.7052(12) 0.130(11) Uiso 0.4 1 d D . P A 1
H10A H 0.5333 0.9666 0.7188 0.195 Uiso 0.4 1 calc R U P A 1
H10B H 0.5518 0.9056 0.7431 0.195 Uiso 0.4 1 calc R U P A 1
H10C H 0.5835 0.9266 0.6946 0.195 Uiso 0.4 1 calc R U P A 1
C108 C 0.4224(6) 0.8957(6) 0.6403(9) 0.071(5) Uani 0.6 1 d D U P A 2
H10D H 0.4295 0.9430 0.6592 0.106 Uiso 0.6 1 calc R U P A 2
H10E H 0.3764 0.8782 0.6030 0.106 Uiso 0.6 1 calc R U P A 2
H10F H 0.4267 0.8768 0.6767 0.106 Uiso 0.6 1 calc R U P A 2
C43A C 0.3868(9) 0.2790(9) -0.0463(10) 0.053(3) Uani 0.4 1 d D U P G 2
H43D H 0.3991 0.3266 -0.0302 0.080 Uiso 0.4 1 calc R U P G 2
H43E H 0.4286 0.2618 -0.0365 0.080 Uiso 0.4 1 calc R U P G 2
H43F H 0.3586 0.2629 -0.0960 0.080 Uiso 0.4 1 calc R U P G 2
C44A C 0.2777(8) 0.2852(8) -0.0330(9) 0.056(3) Uani 0.4 1 d D U P G 2
H44D H 0.2904 0.3325 -0.0205 0.083 Uiso 0.4 1 calc R U P G 2
H44E H 0.2520 0.2660 -0.0830 0.083 Uiso 0.4 1 calc R U P G 2
H44F H 0.2490 0.2743 -0.0100 0.083 Uiso 0.4 1 calc R U P G 2
C42A C 0.3247(10) 0.1853(6) -0.0290(9) 0.053(3) Uani 0.4 1 d D U P G 2
H42D H 0.3015 0.1666 -0.0793 0.080 Uiso 0.4 1 calc R U P G 2
H42E H 0.3651 0.1670 -0.0123 0.080 Uiso 0.4 1 calc R U P G 2
H42F H 0.2930 0.1752 -0.0086 0.080 Uiso 0.4 1 calc R U P G 2
C36A C 0.9146(11) 0.4650(9) 0.3287(12) 0.070(5) Uani 0.4 1 d D U P F 2
H36D H 0.8772 0.4812 0.3007 0.105 Uiso 0.4 1 calc R U P F 2
H36E H 0.9440 0.5001 0.3714 0.105 Uiso 0.4 1 calc R U P F 2
H36F H 0.9418 0.4494 0.3029 0.105 Uiso 0.4 1 calc R U P F 2
C35A C 0.9339(10) 0.3792(12) 0.3882(13) 0.086(5) Uani 0.4 1 d D U P F 2
H35D H 0.9081 0.3444 0.3955 0.129 Uiso 0.4 1 calc R U P F 2
H35E H 0.9617 0.3608 0.3642 0.129 Uiso 0.4 1 calc R U P F 2
H35F H 0.9639 0.4116 0.4328 0.129 Uiso 0.4 1 calc R U P F 2
C34A C 0.8578(11) 0.3519(10) 0.2699(10) 0.104(5) Uani 0.4 1 d D U P F 2
H34D H 0.8241 0.3648 0.2344 0.155 Uiso 0.4 1 calc R U P F 2
H34E H 0.8969 0.3448 0.2579 0.155 Uiso 0.4 1 calc R U P F 2
H34F H 0.8366 0.3118 0.2728 0.155 Uiso 0.4 1 calc R U P F 2
C38 C 0.5569(7) 0.1215(8) 0.0905(6) 0.056(3) Uani 0.5 1 d D U P D 2
H38D H 0.5661 0.1631 0.0833 0.084 Uiso 0.5 1 calc R U P D 2
H38E H 0.5667 0.0876 0.0581 0.084 Uiso 0.5 1 calc R U P D 2
H38F H 0.5086 0.1103 0.0827 0.084 Uiso 0.5 1 calc R U P D 2
C39 C 0.5904(9) 0.0642(7) 0.1777(9) 0.060(3) Uani 0.5 1 d D U P D 2
H39D H 0.5993 0.0298 0.1450 0.090 Uiso 0.5 1 calc R U P D 2
H39E H 0.6211 0.0685 0.2249 0.090 Uiso 0.5 1 calc R U P D 2
H39F H 0.5426 0.0533 0.1714 0.090 Uiso 0.5 1 calc R U P D 2
C40 C 0.6779(7) 0.1427(9) 0.1710(9) 0.059(3) Uani 0.5 1 d D U P D 2
H40D H 0.6861 0.1839 0.1626 0.089 Uiso 0.5 1 calc R U P D 2
H40E H 0.7103 0.1463 0.2173 0.089 Uiso 0.5 1 calc R U P D 2
H40F H 0.6844 0.1079 0.1367 0.089 Uiso 0.5 1 calc R U P D 2
C80A C -0.0141(13) 0.5708(11) 0.2442(14) 0.114(5) Uani 0.45 1 d D U P C 2
H80D H -0.0064 0.5266 0.2322 0.171 Uiso 0.45 1 calc R U P C 2
H80E H -0.0115 0.5843 0.2914 0.171 Uiso 0.45 1 calc R U P C 2
H80F H -0.0596 0.5718 0.2122 0.171 Uiso 0.45 1 calc R U P C 2
C79A C 0.0306(17) 0.6872(8) 0.258(2) 0.100(5) Uani 0.45 1 d D U P C 2
H79D H 0.0663 0.7161 0.2552 0.149 Uiso 0.45 1 calc R U P C 2
H79E H -0.0147 0.6888 0.2263 0.149 Uiso 0.45 1 calc R U P C 2
H79F H 0.0334 0.7013 0.3055 0.149 Uiso 0.45 1 calc R U P C 2
C78A C 0.0410(11) 0.5970(12) 0.1652(9) 0.101(4) Uani 0.45 1 d D U P C 2
H78D H 0.0478 0.5525 0.1527 0.151 Uiso 0.45 1 calc R U P C 2
H78E H -0.0032 0.5994 0.1319 0.151 Uiso 0.45 1 calc R U P C 2
H78F H 0.0781 0.6266 0.1648 0.151 Uiso 0.45 1 calc R U P C 2
C84A C 0.2621(11) 0.8622(12) 0.2959(13) 0.104(6) Uani 0.35 1 d D U P H 2
H84D H 0.2312 0.8365 0.3079 0.156 Uiso 0.35 1 calc R U P H 2
H84E H 0.2422 0.8979 0.2838 0.156 Uiso 0.35 1 calc R U P H 2
H84F H 0.2684 0.8344 0.2565 0.156 Uiso 0.35 1 calc R U P H 2
C82A C 0.3806(15) 0.9292(13) 0.3420(19) 0.112(7) Uani 0.35 1 d D U P H 2
H82D H 0.3611 0.9661 0.3328 0.168 Uiso 0.35 1 calc R U P H 2
H82E H 0.4270 0.9452 0.3788 0.168 Uiso 0.35 1 calc R U P H 2
H82F H 0.3827 0.9015 0.3001 0.168 Uiso 0.35 1 calc R U P H 2
C83A C 0.3041(16) 0.9320(12) 0.4095(15) 0.103(6) Uani 0.35 1 d D U P H 2
H83D H 0.2765 0.9020 0.4205 0.155 Uiso 0.35 1 calc R U P H 2
H83E H 0.3403 0.9624 0.4522 0.155 Uiso 0.35 1 calc R U P H 2
H83F H 0.2746 0.9563 0.3842 0.155 Uiso 0.35 1 calc R U P H 2
O18 O 0.6122(2) 0.6270(2) 0.4272(2) 0.0429(12) Uani 1 1 d D . . . .
C99 C 0.6200(3) 0.6485(3) 0.3847(4) 0.0185(16) Uani 0.75 1 d D U P I 1
H99 H 0.5910 0.6278 0.3372 0.022 Uiso 0.75 1 calc R U P I 1
N4 N 0.6693(3) 0.7012(3) 0.4036(3) 0.0426(18) Uani 0.75 1 d D U P I 1
C100 C 0.6767(5) 0.7235(5) 0.3512(5) 0.066(3) Uani 0.75 1 d D U P I 1
H10G H 0.7143 0.7620 0.3723 0.098 Uiso 0.75 1 calc R U P I 1
H10H H 0.6870 0.6892 0.3197 0.098 Uiso 0.75 1 calc R U P I 1
H10I H 0.6339 0.7347 0.3255 0.098 Uiso 0.75 1 calc R U P I 1
C101 C 0.7128(7) 0.7358(6) 0.4747(5) 0.115(6) Uani 0.75 1 d D U P I 1
H10J H 0.7452 0.7725 0.4779 0.173 Uiso 0.75 1 calc R U P I 1
H10K H 0.6847 0.7519 0.4992 0.173 Uiso 0.75 1 calc R U P I 1
H10L H 0.7383 0.7066 0.4954 0.173 Uiso 0.75 1 calc R U P I 1
C102 C 0.6724(10) 0.6673(12) 0.4709(13) 0.050 Uiso 0.25 1 d D U P I 2
H10M H 0.6818 0.7011 0.4520 0.075 Uiso 0.25 1 calc R U P I 2
H10N H 0.6705 0.6875 0.5154 0.075 Uiso 0.25 1 calc R U P I 2
H10O H 0.7090 0.6429 0.4773 0.075 Uiso 0.25 1 calc R U P I 2
O26 O 1.1107(2) 1.1230(2) 0.3469(2) 0.0447(12) Uani 1 1 d . . . . .
O28 O 1.1090(2) 0.9717(2) 0.4204(2) 0.0482(12) Uani 1 1 d . . . . .
H28A H 1.1235 0.9834 0.3938 0.072 Uiso 1 1 calc R U . . .
C138 C 0.9788(3) 1.0635(3) 0.4522(3) 0.0318(15) Uani 1 1 d . . . . .
C141 C 0.9938(3) 0.9518(3) 0.4106(3) 0.0335(16) Uani 1 1 d . . . . .
C139 C 1.0152(3) 1.1075(3) 0.4336(3) 0.0351(16) Uani 1 1 d . . . . .
C132 C 1.0594(4) 1.1347(3) 0.2973(4) 0.0394(18) Uani 1 1 d . . . . .
C135 C 0.9199(3) 1.1572(3) 0.4045(4) 0.0432(18) Uani 1 1 d . . . . .
H135 H 0.8993 1.1887 0.3868 0.052 Uiso 1 1 calc R U . . .
C146 C 1.0423(3) 0.9364(3) 0.3835(4) 0.0416(18) Uani 1 1 d . . . . .
C134 C 0.9855(3) 1.1540(3) 0.4101(3) 0.0393(17) Uani 1 1 d . . . . .
O27 O 1.0812(2) 1.1038(2) 0.4443(3) 0.0475(12) Uani 1 1 d . . . . .
H27 H 1.0879 1.1055 0.4096 0.071 Uiso 1 1 calc R U . . .
C131 C 1.0158(4) 1.1732(3) 0.3143(4) 0.0418(18) Uani 1 1 d . . . . .
C124 C 1.0720(4) 0.9960(3) 0.1953(4) 0.0479(19) Uani 1 1 d . . . . .
C145 C 1.0261(4) 0.8863(4) 0.3237(4) 0.052(2) Uani 1 1 d . . . . .
C127 C 1.0501(4) 1.1100(3) 0.2293(4) 0.0451(19) Uani 1 1 d . . . . .
C120 C 1.0652(4) 0.9030(4) 0.2340(4) 0.055(2) Uani 1 1 d . . . . .
C125 C 1.0878(4) 0.9686(4) 0.2486(4) 0.0495(19) Uani 1 1 d . . . . .
C129 C 0.9514(4) 1.1588(3) 0.1918(4) 0.050(2) Uani 1 1 d . . . . .
C122 C 1.0077(4) 0.8896(4) 0.1119(4) 0.057(2) Uani 1 1 d . . . . .
C158 C 0.8105(4) 1.1200(4) 0.4210(4) 0.058(2) Uani 1 1 d D . . . .
C151 C 0.8937(4) 1.1740(4) 0.1352(5) 0.080(2) Uani 1 1 d D U . . .
C143 C 0.9082(5) 0.8617(4) 0.3131(4) 0.063(2) Uani 1 1 d . . . . .
C147 C 0.9640(5) 0.8451(4) 0.0393(4) 0.081(3) Uani 1 1 d D . . . .
C155 C 0.8283(5) 1.1711(6) 0.1466(6) 0.090(3) Uani 0.8 1 d D U P J 1
H15D H 0.8139 1.1282 0.1488 0.135 Uiso 0.8 1 calc R U P J 1
H15E H 0.8364 1.2046 0.1899 0.135 Uiso 0.8 1 calc R U P J 1
H15F H 0.7922 1.1787 0.1083 0.135 Uiso 0.8 1 calc R U P J 1
C157 C 0.8754(7) 1.1230(6) 0.0634(6) 0.103(3) Uani 0.8 1 d D U P J 1
H15G H 0.8588 1.0798 0.0636 0.155 Uiso 0.8 1 calc R U P J 1
H15H H 0.8394 1.1340 0.0279 0.155 Uiso 0.8 1 calc R U P J 1
H15I H 0.9163 1.1230 0.0534 0.155 Uiso 0.8 1 calc R U P J 1
C140 C 1.0104(3) 1.0093(3) 0.4731(3) 0.0271(15) Uani 1 1 d . . . . .
H140 H 1.0614 1.0255 0.4949 0.033 Uiso 1 1 calc R U . . .
C159 C 0.7834(4) 1.1728(4) 0.3915(5) 0.083(3) Uani 1 1 d D . . . .
H15J H 0.8105 1.2156 0.4239 0.124 Uiso 1 1 calc R U . . .
H15K H 0.7352 1.1699 0.3843 0.124 Uiso 1 1 calc R U . . .
H15L H 0.7872 1.1665 0.3474 0.124 Uiso 1 1 calc R U . . .
C160 C 0.8134(4) 1.1362(4) 0.4947(4) 0.079(3) Uani 1 1 d D . . . .
H16A H 0.8285 1.1018 0.5134 0.119 Uiso 1 1 calc R U . . .
H16B H 0.7677 1.1395 0.4934 0.119 Uiso 1 1 calc R U . . .
H16C H 0.8459 1.1776 0.5242 0.119 Uiso 1 1 calc R U . . .
C161 C 0.7611(4) 1.0544(4) 0.3765(5) 0.083(3) Uani 1 1 d D . . . .
H16D H 0.7571 1.0443 0.3291 0.125 Uiso 1 1 calc R U . . .
H16E H 0.7158 1.0562 0.3771 0.125 Uiso 1 1 calc R U . . .
H16F H 0.7786 1.0205 0.3949 0.125 Uiso 1 1 calc R U . . .
C148 C 0.8952(5) 0.8132(5) 0.0354(5) 0.119(4) Uani 1 1 d D . . K 1
H14F H 0.8727 0.7758 -0.0070 0.178 Uiso 1 1 calc R U . K 1
H14G H 0.8657 0.8447 0.0354 0.178 Uiso 1 1 calc R U . K 1
H14H H 0.9032 0.7986 0.0754 0.178 Uiso 1 1 calc R U . K 1
C162 C 0.8331(4) 0.8232(4) 0.2733(4) 0.084(2) Uani 1 1 d D U . . .
C153 C 0.9187(6) 1.2389(5) 0.1312(7) 0.095(3) Uani 0.8 1 d D U P J 1
H15M H 0.9611 1.2387 0.1238 0.142 Uiso 0.8 1 calc R U P J 1
H15N H 0.8836 1.2472 0.0929 0.142 Uiso 0.8 1 calc R U P J 1
H15O H 0.9278 1.2731 0.1745 0.142 Uiso 0.8 1 calc R U P J 1
C167 C 0.7950(9) 0.8510(8) 0.2178(8) 0.084(3) Uani 0.7 1 d D U P L 1
H16G H 0.8055 0.8984 0.2371 0.126 Uiso 0.7 1 calc R U P L 1
H16H H 0.8094 0.8380 0.1797 0.126 Uiso 0.7 1 calc R U P L 1
H16I H 0.7455 0.8344 0.2007 0.126 Uiso 0.7 1 calc R U P L 1
C165 C 0.8231(7) 0.7536(5) 0.2532(8) 0.101(3) Uani 0.7 1 d D U P L 1
H16J H 0.8500 0.7413 0.2929 0.152 Uiso 0.7 1 calc R U P L 1
H16K H 0.7743 0.7343 0.2371 0.152 Uiso 0.7 1 calc R U P L 1
H16L H 0.8383 0.7379 0.2161 0.152 Uiso 0.7 1 calc R U P L 1
C163 C 0.7873(7) 0.8419(6) 0.3204(6) 0.093(3) Uani 0.7 1 d D U P L 1
H16M H 0.7916 0.8890 0.3360 0.139 Uiso 0.7 1 calc R U P L 1
H16N H 0.7389 0.8205 0.2922 0.139 Uiso 0.7 1 calc R U P L 1
H16O H 0.8046 0.8271 0.3604 0.139 Uiso 0.7 1 calc R U P L 1
N6 N 0.8541(4) 0.9951(3) 0.1927(4) 0.0723(18) Uani 1 1 d D U . . .
C171 C 0.9112(10) 1.0187(10) 0.2600(8) 0.078(6) Uani 0.5 1 d D U P M 1
H17A H 0.9520 1.0048 0.2561 0.117 Uiso 0.5 1 calc R U P M 1
H17B H 0.9205 1.0662 0.2775 0.117 Uiso 0.5 1 calc R U P M 1
H17C H 0.8996 1.0010 0.2918 0.117 Uiso 0.5 1 calc R U P M 1
C172 C 0.8448(11) 0.9682(11) 0.1240(7) 0.085(5) Uani 0.5 1 d D U P M 2
H172 H 0.8818 0.9494 0.1198 0.101 Uiso 0.5 1 calc R U P M 2
C169 C 0.7887(8) 1.0067(10) 0.1811(10) 0.079(4) Uani 0.5 1 d D U P M 1
H169 H 0.7801 1.0345 0.2171 0.095 Uiso 0.5 1 calc R U P M 1
O29 O 0.7419(8) 0.9803(8) 0.1229(8) 0.125(5) Uani 0.5 1 d D U P M 1
C164 C 0.8182(12) 0.7841(12) 0.3137(11) 0.069(4) Uani 0.3 1 d D U P L 2
H16P H 0.8582 0.7665 0.3340 0.103 Uiso 0.3 1 calc R U P L 2
H16Q H 0.8081 0.8116 0.3505 0.103 Uiso 0.3 1 calc R U P L 2
H16R H 0.7785 0.7483 0.2833 0.103 Uiso 0.3 1 calc R U P L 2
C166 C 0.8392(11) 0.7623(9) 0.2108(11) 0.067(4) Uani 0.3 1 d D U P L 2
H16S H 0.8688 0.7357 0.2320 0.101 Uiso 0.3 1 calc R U P L 2
H16T H 0.7933 0.7353 0.1801 0.101 Uiso 0.3 1 calc R U P L 2
H16U H 0.8589 0.7808 0.1843 0.101 Uiso 0.3 1 calc R U P L 2
C168 C 0.788(2) 0.858(2) 0.2344(19) 0.092(6) Uani 0.3 1 d D U P L 2
H16V H 0.8117 0.8799 0.2129 0.138 Uiso 0.3 1 calc R U P L 2
H16W H 0.7460 0.8277 0.1985 0.138 Uiso 0.3 1 calc R U P L 2
H16X H 0.7756 0.8910 0.2657 0.138 Uiso 0.3 1 calc R U P L 2
C152 C 0.922(2) 1.205(2) 0.092(2) 0.079(5) Uani 0.2 1 d D U P J 2
H15P H 0.8841 1.2141 0.0566 0.118 Uiso 0.2 1 calc R U P J 2
H15Q H 0.9555 1.2458 0.1224 0.118 Uiso 0.2 1 calc R U P J 2
H15R H 0.9444 1.1751 0.0699 0.118 Uiso 0.2 1 calc R U P J 2
C156 C 0.8386(17) 1.1122(12) 0.0850(16) 0.076(5) Uani 0.2 1 d D U P J 2
H15S H 0.8028 1.1235 0.0497 0.115 Uiso 0.2 1 calc R U P J 2
H15T H 0.8599 1.0809 0.0629 0.115 Uiso 0.2 1 calc R U P J 2
H15U H 0.8182 1.0930 0.1106 0.115 Uiso 0.2 1 calc R U P J 2
C154 C 0.856(2) 1.2251(16) 0.1636(19) 0.077(5) Uani 0.2 1 d D U P J 2
H15V H 0.8199 1.2324 0.1249 0.116 Uiso 0.2 1 calc R U P J 2
H15W H 0.8348 1.2086 0.1904 0.116 Uiso 0.2 1 calc R U P J 2
H15X H 0.8888 1.2662 0.1932 0.116 Uiso 0.2 1 calc R U P J 2
O30 O 0.8031(8) 0.9637(7) 0.0721(7) 0.112(5) Uani 0.5 1 d D U P M 2
C173 C 0.9206(8) 0.9926(9) 0.2421(9) 0.065(4) Uani 0.5 1 d D U P M 2
H17D H 0.9241 1.0120 0.2891 0.097 Uiso 0.5 1 calc R U P M 2
H17E H 0.9248 0.9473 0.2345 0.097 Uiso 0.5 1 calc R U P M 2
H17F H 0.9574 1.0169 0.2359 0.097 Uiso 0.5 1 calc R U P M 2
C174 C 0.8130(10) 1.0302(11) 0.2199(11) 0.099(6) Uani 0.5 1 d D U P M 2
H17G H 0.8336 1.0424 0.2703 0.149 Uiso 0.5 1 calc R U P M 2
H17H H 0.8101 1.0695 0.2067 0.149 Uiso 0.5 1 calc R U P M 2
H17I H 0.7668 1.0032 0.2016 0.149 Uiso 0.5 1 calc R U P M 2
C170 C 0.8728(13) 0.9569(16) 0.1405(10) 0.143(13) Uani 0.5 1 d D U P M 1
H17J H 0.9215 0.9557 0.1611 0.214 Uiso 0.5 1 calc R U P M 1
H17K H 0.8448 0.9126 0.1210 0.214 Uiso 0.5 1 calc R U P M 1
H17L H 0.8648 0.9764 0.1040 0.214 Uiso 0.5 1 calc R U P M 1
C105 C 0.4766(6) 0.8170(4) 0.5837(8) 0.048(3) Uani 0.6 1 d D U P A 2
H105 H 0.5118 0.8083 0.5682 0.057 Uiso 0.6 1 calc R U P A 2
N5A N 0.4745(5) 0.8795(4) 0.6130(7) 0.060(3) Uani 0.6 1 d D U P A 2
C106 C 0.4175(11) 0.8993(15) 0.6100(16) 0.103(12) Uiso 0.4 1 d D . P A 1
H10P H 0.4213 0.9451 0.6340 0.154 Uiso 0.4 1 calc R U P A 1
H10Q H 0.4082 0.8930 0.5616 0.154 Uiso 0.4 1 calc R U P A 1
H10R H 0.3798 0.8725 0.6126 0.154 Uiso 0.4 1 calc R U P A 1
C107 C 0.5254(9) 0.9328(6) 0.6178(12) 0.139(9) Uani 0.6 1 d D U P A 2
H10S H 0.5172 0.9745 0.6400 0.209 Uiso 0.6 1 calc R U P A 2
H10T H 0.5717 0.9290 0.6452 0.209 Uiso 0.6 1 calc R U P A 2
H10U H 0.5213 0.9303 0.5714 0.209 Uiso 0.6 1 calc R U P A 2
O21 O 0.2455(3) 0.1702(4) 0.3793(4) 0.097(2) Uani 1 1 d G . . . .
H21C H 0.2615 0.1804 0.3515 0.146 Uiso 1 1 d G U . . .
H21D H 0.2012 0.1586 0.3556 0.146 Uiso 1 1 d G U . . .

loop_
_atom_site_aniso_label
_atom_site_aniso_U_11
_atom_site_aniso_U_22
_atom_site_aniso_U_33
_atom_site_aniso_U_23
_atom_site_aniso_U_13
_atom_site_aniso_U_12
Cu6 0.0203(4) 0.0299(4) 0.0326(4) 0.0155(4) 0.0124(4) 0.0041(3)
Cu1 0.0223(4) 0.0291(4) 0.0390(5) 0.0177(4) 0.0155(4) 0.0050(3)
Cu5 0.0293(4) 0.0244(4) 0.0312(4) 0.0122(3) 0.0136(4) 0.0045(3)
Cu2 0.0248(4) 0.0242(4) 0.0357(5) 0.0113(4) 0.0139(4) 0.0040(3)
Cu4 0.0222(4) 0.0383(5) 0.0368(5) 0.0173(4) 0.0105(4) 0.0026(3)
Cu8 0.0214(4) 0.0335(5) 0.0419(5) 0.0156(4) 0.0130(4) 0.0024(3)
Cu3 0.0279(4) 0.0350(5) 0.0311(5) 0.0122(4) 0.0141(4) -0.0009(3)
Cu7 0.0319(4) 0.0367(5) 0.0404(5) 0.0169(4) 0.0100(4) -0.0043(4)
O2 0.019(2) 0.034(2) 0.034(2) 0.015(2) 0.013(2) 0.0067(18)
O10 0.017(2) 0.026(2) 0.024(2) 0.0069(18) 0.0093(19) 0.0004(16)
O4 0.021(2) 0.027(2) 0.045(3) 0.019(2) 0.016(2) 0.0043(17)
O12 0.020(2) 0.041(3) 0.037(3) 0.014(2) 0.008(2) 0.0028(19)
O6 0.025(2) 0.032(2) 0.032(2) 0.018(2) 0.012(2) 0.0109(18)
O8 0.034(2) 0.025(2) 0.037(3) 0.014(2) 0.020(2) 0.0020(18)
O5 0.028(2) 0.020(2) 0.033(3) 0.0102(19) 0.011(2) 0.0026(17)
O1 0.024(2) 0.032(2) 0.039(3) 0.024(2) 0.019(2) 0.0037(18)
O11 0.032(3) 0.055(3) 0.029(3) 0.014(2) 0.012(2) -0.005(2)
O7 0.041(2) 0.022(2) 0.030(2) 0.0114(19) 0.017(2) 0.0100(19)
O13 0.019(2) 0.040(3) 0.054(3) 0.018(2) 0.023(2) 0.014(2)
O19 0.040(3) 0.031(3) 0.038(3) 0.014(2) 0.016(2) 0.010(2)
O3 0.030(2) 0.030(2) 0.031(2) 0.017(2) 0.020(2) 0.0113(18)
O9 0.026(2) 0.036(3) 0.039(3) 0.020(2) 0.014(2) 0.0042(19)
O17 0.020(2) 0.040(3) 0.053(3) 0.023(2) 0.018(2) 0.0083(19)
O20 0.040(3) 0.027(2) 0.042(3) 0.010(2) 0.017(2) 0.0058(18)
O16 0.032(2) 0.033(3) 0.062(3) 0.015(2) 0.024(2) -0.003(2)
O25 0.074(4) 0.055(3) 0.057(4) 0.023(3) 0.024(3) 0.019(3)
O14 0.023(2) 0.037(3) 0.033(3) 0.011(2) 0.004(2) 0.0018(19)
O15 0.062(3) 0.046(3) 0.054(3) 0.011(3) 0.025(3) 0.012(3)
N2 0.027(3) 0.035(3) 0.045(4) 0.010(3) 0.017(3) 0.000(2)
C27 0.015(3) 0.043(4) 0.029(4) 0.015(3) 0.008(3) 0.004(3)
C50 0.022(3) 0.025(4) 0.037(4) 0.020(3) 0.007(3) 0.003(3)
C51 0.032(4) 0.021(3) 0.026(4) 0.014(3) 0.012(3) 0.003(3)
C13 0.027(3) 0.043(4) 0.027(4) 0.016(3) 0.017(3) 0.012(3)
N3 0.060(5) 0.046(4) 0.067(5) 0.030(4) 0.027(5) -0.009(4)
C26 0.019(3) 0.024(4) 0.038(4) 0.013(3) 0.013(3) -0.002(3)
C19 0.034(4) 0.025(4) 0.032(4) 0.017(3) 0.014(4) 0.009(3)
C25 0.025(4) 0.047(5) 0.043(5) 0.026(4) 0.015(3) 0.009(3)
C49 0.029(4) 0.032(4) 0.042(4) 0.022(3) 0.014(4) 0.009(3)
C1 0.025(3) 0.024(3) 0.034(4) 0.015(3) 0.013(3) 0.000(3)
C6 0.032(4) 0.020(3) 0.045(4) 0.014(3) 0.021(4) 0.001(3)
C46 0.031(4) 0.023(4) 0.038(4) 0.014(3) 0.011(4) 0.000(3)
C72 0.028(4) 0.025(4) 0.047(5) 0.010(3) 0.017(3) 0.005(3)
C58 0.023(4) 0.034(4) 0.031(4) 0.016(3) 0.013(3) 0.009(3)
C18 0.051(4) 0.027(4) 0.030(4) 0.014(3) 0.014(4) 0.013(3)
C5 0.028(4) 0.031(4) 0.036(4) 0.019(3) 0.014(3) 0.003(3)
C8 0.011(3) 0.047(4) 0.037(4) 0.018(3) 0.013(3) 0.003(3)
C71 0.024(3) 0.036(4) 0.038(4) 0.017(3) 0.013(3) 0.003(3)
C28 0.027(3) 0.036(4) 0.041(4) 0.022(3) 0.014(3) 0.004(3)
C53 0.033(4) 0.025(4) 0.041(4) 0.019(3) 0.019(4) 0.011(3)
C21 0.030(3) 0.017(3) 0.034(4) 0.011(3) 0.014(3) 0.004(3)
C20 0.037(4) 0.028(4) 0.030(4) 0.014(3) 0.019(4) 0.019(3)
C16 0.030(4) 0.048(4) 0.044(4) 0.026(4) 0.019(4) 0.022(3)
C142 0.048(5) 0.047(5) 0.054(5) 0.041(4) 0.024(4) 0.007(4)
C22 0.023(3) 0.025(4) 0.044(4) 0.016(3) 0.020(3) 0.007(3)
C47 0.034(4) 0.033(4) 0.051(5) 0.023(3) 0.030(4) 0.008(3)
C45 0.026(3) 0.031(4) 0.027(4) 0.009(3) 0.011(3) -0.005(3)
C9 0.033(4) 0.053(5) 0.047(5) 0.022(4) 0.018(4) 0.005(3)
N1 0.055(4) 0.048(4) 0.058(4) 0.026(3) 0.016(4) -0.007(3)
C4 0.023(3) 0.034(4) 0.048(5) 0.018(3) 0.019(4) -0.003(3)
C17 0.041(4) 0.046(4) 0.045(5) 0.017(4) 0.021(4) 0.025(4)
C89 0.027(4) 0.056(5) 0.035(4) 0.008(4) 0.011(4) 0.004(3)
C98 0.030(4) 0.039(4) 0.055(5) 0.012(4) 0.022(4) 0.006(3)
C137 0.036(4) 0.043(4) 0.056(5) 0.034(4) 0.025(4) 0.011(3)
C15 0.037(4) 0.029(4) 0.037(4) 0.019(3) 0.018(4) 0.015(3)
C52 0.020(3) 0.041(4) 0.026(4) 0.019(3) 0.006(3) 0.001(3)
C23 0.031(4) 0.026(4) 0.041(4) 0.013(3) 0.016(3) 0.006(3)
C70 0.038(4) 0.036(4) 0.033(4) 0.008(3) 0.011(3) -0.003(3)
C65 0.050(4) 0.020(4) 0.030(4) 0.008(3) 0.013(4) 0.009(3)
C60 0.059(5) 0.029(4) 0.029(4) 0.011(3) 0.015(4) 0.017(3)
C7 0.026(3) 0.038(4) 0.037(4) 0.013(3) 0.022(3) 0.000(3)
C54 0.026(4) 0.042(4) 0.037(4) 0.010(3) 0.005(3) 0.007(3)
C67 0.037(4) 0.037(4) 0.039(4) 0.012(3) 0.018(3) 0.002(3)
C64 0.064(5) 0.015(4) 0.050(4) 0.015(3) 0.031(4) 0.008(3)
C2 0.028(4) 0.035(4) 0.030(4) 0.017(3) 0.005(3) -0.001(3)
C48 0.041(4) 0.036(4) 0.038(4) 0.018(3) 0.023(4) 0.010(3)
C3 0.030(4) 0.040(4) 0.036(4) 0.019(3) 0.013(4) 0.003(3)
C24 0.032(4) 0.033(4) 0.043(4) 0.015(3) 0.021(3) 0.003(3)
C14 0.033(4) 0.044(4) 0.038(4) 0.019(3) 0.021(4) 0.021(3)
C12 0.026(4) 0.047(4) 0.036(4) 0.018(3) 0.012(3) 0.010(3)
C57 0.030(4) 0.036(4) 0.033(4) 0.011(3) 0.015(3) 0.013(3)
C97 0.031(4) 0.054(5) 0.068(5) 0.029(4) 0.027(4) 0.016(3)
C10 0.033(4) 0.062(5) 0.053(5) 0.023(4) 0.028(4) 0.017(4)
C73 0.037(4) 0.068(5) 0.033(4) 0.026(4) 0.012(4) 0.003(4)
C66 0.046(4) 0.023(4) 0.043(4) 0.008(3) 0.013(4) -0.011(3)
C59 0.050(4) 0.035(4) 0.036(4) 0.017(3) 0.022(4) 0.024(3)
C56 0.046(5) 0.042(4) 0.048(5) 0.016(4) 0.013(4) 0.024(4)
C68 0.050(4) 0.029(4) 0.048(5) 0.014(4) 0.019(4) -0.002(3)
C123 0.074(5) 0.053(5) 0.051(5) 0.028(4) 0.041(5) 0.007(4)
C11 0.032(4) 0.056(5) 0.050(5) 0.018(4) 0.019(4) 0.019(3)
C96 0.043(4) 0.056(5) 0.069(5) 0.028(4) 0.030(4) 0.005(4)
C136 0.039(4) 0.042(4) 0.053(5) 0.026(4) 0.028(4) 0.020(3)
C133 0.056(5) 0.037(4) 0.060(5) 0.027(4) 0.036(4) 0.012(3)
C69 0.052(4) 0.039(5) 0.050(5) 0.026(4) 0.020(4) 0.003(3)
C55 0.034(4) 0.054(5) 0.058(5) 0.017(4) 0.007(4) 0.024(4)
C29 0.040(4) 0.051(5) 0.033(4) 0.022(3) 0.017(4) -0.008(3)
C128 0.064(5) 0.049(5) 0.052(5) 0.024(4) 0.035(5) -0.007(4)
C37 0.062(4) 0.054(4) 0.050(3) 0.007(3) 0.028(3) 0.027(3)
C90 0.065(5) 0.069(6) 0.064(6) 0.026(5) 0.026(5) -0.004(4)
C61 0.076(5) 0.037(4) 0.049(5) 0.013(4) 0.017(4) 0.031(4)
C126 0.056(5) 0.045(5) 0.059(5) 0.024(4) 0.035(4) 0.000(4)
C41 0.067(4) 0.051(3) 0.034(3) 0.012(3) 0.017(3) -0.002(3)
C144 0.132(8) 0.027(5) 0.053(5) 0.025(4) 0.041(6) 0.001(5)
C94 0.044(4) 0.037(4) 0.073(5) 0.013(4) 0.030(4) -0.004(3)
C130 0.074(6) 0.041(5) 0.089(7) 0.042(5) 0.057(5) 0.016(4)
C95 0.033(4) 0.061(5) 0.057(5) 0.020(4) 0.017(4) 0.005(4)
C63 0.086(6) 0.035(5) 0.063(5) 0.019(4) 0.040(5) 0.007(4)
C75 0.051(5) 0.097(7) 0.048(5) 0.036(5) 0.010(4) 0.022(5)
C121 0.100(7) 0.045(5) 0.068(6) 0.022(5) 0.062(6) 0.015(5)
C76 0.061(5) 0.083(6) 0.046(5) 0.015(5) 0.018(4) -0.002(5)
C31 0.070(5) 0.071(6) 0.065(5) 0.031(5) 0.040(5) -0.013(4)
CG 0.107(7) 0.046(5) 0.070(6) 0.028(4) 0.054(6) 0.032(5)
C85 0.090(6) 0.050(5) 0.054(5) 0.029(4) 0.031(5) 0.001(4)
C30 0.069(5) 0.078(6) 0.069(6) 0.038(5) 0.048(5) 0.017(5)
C92 0.081(6) 0.045(5) 0.079(6) 0.008(4) 0.045(5) -0.003(4)
C33 0.039(4) 0.104(6) 0.127(6) 0.048(5) 0.057(4) 0.026(3)
C32 0.059(5) 0.078(6) 0.050(5) 0.030(4) 0.027(4) -0.007(4)
C88 0.155(9) 0.062(6) 0.059(6) 0.045(5) 0.033(6) 0.024(6)
C74 0.056(5) 0.102(7) 0.047(5) 0.039(5) 0.021(4) 0.009(5)
C62 0.100(7) 0.044(5) 0.075(6) 0.045(5) 0.041(6) 0.030(5)
C93 0.077(7) 0.074(7) 0.112(9) 0.044(7) 0.040(7) 0.037(5)
C150 0.150(10) 0.083(7) 0.043(5) 0.009(5) 0.020(6) -0.004(7)
C86 0.157(10) 0.070(6) 0.044(5) 0.021(5) 0.047(6) 0.000(6)
C87 0.116(8) 0.102(8) 0.075(6) 0.049(6) 0.054(6) -0.008(6)
C91 0.090(7) 0.070(6) 0.096(8) 0.018(6) 0.048(6) 0.028(5)
C79 0.044(11) 0.084(5) 0.111(8) 0.006(4) -0.013(7) 0.044(4)
C40A 0.065(5) 0.052(7) 0.052(7) 0.006(5) 0.029(5) 0.027(4)
C77 0.059(5) 0.084(5) 0.107(5) 0.005(4) -0.010(4) 0.045(4)
C149 0.199(12) 0.069(7) 0.078(7) 0.014(5) 0.087(8) 0.044(7)
C39A 0.058(6) 0.055(6) 0.058(6) 0.010(5) 0.022(5) 0.022(5)
C36 0.063(10) 0.124(10) 0.139(8) 0.063(8) 0.075(7) 0.041(8)
C78 0.050(9) 0.082(6) 0.105(5) 0.006(4) -0.012(5) 0.039(6)
C81 0.149(7) 0.076(6) 0.164(9) 0.086(6) 0.084(7) 0.059(5)
C34 0.043(8) 0.107(7) 0.109(10) 0.043(6) 0.053(8) 0.034(5)
C44 0.072(4) 0.055(5) 0.047(7) 0.012(5) 0.022(4) -0.003(3)
C43 0.076(6) 0.054(5) 0.035(5) 0.011(5) 0.017(5) -0.005(4)
C80 0.060(8) 0.092(8) 0.106(8) 0.002(6) -0.011(7) 0.035(6)
C38A 0.064(4) 0.057(6) 0.055(4) 0.004(4) 0.025(4) 0.029(4)
C82 0.126(10) 0.056(9) 0.162(10) 0.084(7) 0.073(8) 0.047(7)
C42 0.083(6) 0.061(5) 0.056(7) 0.016(4) 0.029(6) 0.007(4)
C84 0.143(8) 0.078(11) 0.169(12) 0.090(9) 0.085(8) 0.060(7)
C35 0.036(6) 0.109(8) 0.132(7) 0.043(6) 0.060(5) 0.028(5)
C83 0.149(9) 0.076(8) 0.177(10) 0.078(7) 0.081(8) 0.060(6)
C108 0.087(9) 0.031(6) 0.123(14) 0.018(7) 0.079(10) 0.014(6)
C43A 0.066(7) 0.054(7) 0.038(8) 0.019(6) 0.019(7) 0.004(5)
C44A 0.067(5) 0.054(6) 0.039(8) 0.014(6) 0.019(5) 0.000(4)
C42A 0.071(7) 0.051(4) 0.029(8) 0.011(3) 0.017(6) -0.002(3)
C36A 0.027(10) 0.100(8) 0.101(11) 0.037(8) 0.043(9) 0.019(6)
C35A 0.044(9) 0.102(11) 0.136(10) 0.050(8) 0.055(8) 0.023(8)
C34A 0.061(10) 0.122(9) 0.137(8) 0.033(6) 0.060(7) 0.014(7)
C38 0.063(5) 0.059(8) 0.051(4) 0.009(4) 0.030(4) 0.031(5)
C39 0.072(6) 0.055(5) 0.055(7) 0.009(5) 0.031(5) 0.028(4)
C40 0.064(4) 0.061(8) 0.057(7) 0.013(6) 0.029(4) 0.030(4)
C80A 0.080(9) 0.090(7) 0.117(11) -0.004(6) 0.003(9) 0.032(6)
C79A 0.043(13) 0.085(5) 0.118(9) 0.004(5) -0.010(9) 0.040(5)
C78A 0.053(12) 0.094(8) 0.106(6) 0.010(5) -0.014(7) 0.055(7)
C84A 0.148(9) 0.072(12) 0.158(11) 0.093(8) 0.088(8) 0.054(8)
C82A 0.156(12) 0.063(13) 0.175(15) 0.082(11) 0.094(12) 0.058(9)
C83A 0.138(13) 0.070(12) 0.158(12) 0.088(9) 0.075(11) 0.062(10)
O18 0.027(2) 0.033(3) 0.059(3) 0.012(2) 0.010(2) -0.0051(19)
C99 0.022(3) 0.018(3) 0.021(4) 0.012(3) 0.011(3) 0.001(3)
N4 0.044(4) 0.032(3) 0.043(3) 0.019(3) 0.011(3) -0.018(3)
C100 0.058(6) 0.079(7) 0.060(5) 0.044(5) 0.017(5) -0.016(5)
C101 0.138(10) 0.093(8) 0.052(4) 0.025(4) -0.003(4) -0.087(8)
O26 0.047(3) 0.044(3) 0.049(3) 0.021(2) 0.025(3) -0.001(2)
O28 0.047(3) 0.070(3) 0.055(3) 0.038(3) 0.035(3) 0.028(3)
C138 0.035(4) 0.034(4) 0.036(4) 0.023(3) 0.016(3) 0.012(3)
C141 0.040(4) 0.032(4) 0.047(4) 0.033(4) 0.021(4) 0.015(3)
C139 0.041(4) 0.032(4) 0.044(4) 0.022(3) 0.023(4) 0.010(3)
C132 0.055(5) 0.028(4) 0.045(5) 0.024(4) 0.025(4) -0.002(3)
C135 0.054(5) 0.038(4) 0.057(5) 0.035(4) 0.026(4) 0.027(3)
C146 0.046(5) 0.043(5) 0.050(5) 0.031(4) 0.021(4) 0.015(4)
C134 0.057(5) 0.028(4) 0.053(5) 0.026(3) 0.033(4) 0.015(3)
O27 0.040(3) 0.052(3) 0.070(4) 0.037(3) 0.031(3) 0.008(2)
C131 0.052(5) 0.030(4) 0.060(5) 0.027(4) 0.034(4) 0.004(3)
C124 0.053(5) 0.050(5) 0.055(5) 0.022(4) 0.034(4) 0.009(4)
C145 0.092(6) 0.036(5) 0.047(5) 0.026(4) 0.040(5) 0.018(4)
C127 0.056(5) 0.038(4) 0.059(5) 0.027(4) 0.037(5) -0.001(4)
C120 0.091(6) 0.040(5) 0.062(6) 0.024(4) 0.055(5) 0.026(4)
C125 0.072(5) 0.047(5) 0.045(5) 0.018(4) 0.038(5) 0.021(4)
C129 0.064(5) 0.046(5) 0.068(6) 0.041(4) 0.042(5) 0.014(4)
C122 0.093(6) 0.042(5) 0.051(5) 0.013(4) 0.048(5) 0.009(4)
C158 0.059(5) 0.058(5) 0.085(6) 0.048(5) 0.038(5) 0.029(4)
C151 0.085(4) 0.104(5) 0.091(5) 0.078(4) 0.041(4) 0.043(4)
C143 0.091(7) 0.039(5) 0.048(5) 0.028(4) 0.013(5) -0.016(4)
C147 0.122(8) 0.059(6) 0.064(6) 0.011(5) 0.053(6) -0.002(6)
C155 0.090(5) 0.114(7) 0.101(7) 0.074(5) 0.044(5) 0.040(4)
C157 0.106(7) 0.126(6) 0.104(5) 0.067(5) 0.049(5) 0.040(5)
C140 0.023(3) 0.036(4) 0.039(4) 0.025(3) 0.020(3) 0.010(3)
C159 0.063(6) 0.095(7) 0.139(9) 0.081(7) 0.056(6) 0.049(5)
C160 0.083(6) 0.098(7) 0.105(8) 0.061(6) 0.063(6) 0.057(5)
C161 0.040(5) 0.103(8) 0.131(9) 0.060(7) 0.041(6) 0.037(5)
C148 0.133(10) 0.097(9) 0.081(8) 0.001(6) 0.027(7) -0.031(7)
C162 0.088(5) 0.069(4) 0.072(4) 0.025(3) 0.019(4) -0.033(3)
C153 0.099(6) 0.112(5) 0.108(7) 0.084(5) 0.044(6) 0.040(4)
C167 0.086(7) 0.074(6) 0.076(5) 0.027(5) 0.025(5) -0.024(5)
C165 0.109(8) 0.072(4) 0.094(7) 0.027(4) 0.021(6) -0.028(4)
C163 0.097(7) 0.078(6) 0.081(6) 0.026(5) 0.026(6) -0.034(5)
N6 0.084(4) 0.048(4) 0.074(4) 0.018(3) 0.026(3) -0.001(3)
C171 0.092(7) 0.044(14) 0.078(6) 0.012(6) 0.021(5) 0.006(7)
C172 0.095(10) 0.068(11) 0.077(5) 0.018(5) 0.027(5) 0.013(9)
C169 0.088(5) 0.078(11) 0.073(7) 0.033(7) 0.030(5) 0.008(6)
O29 0.116(7) 0.134(13) 0.088(7) 0.024(8) 0.012(5) 0.012(7)
C164 0.050(11) 0.062(7) 0.058(7) 0.017(6) -0.001(7) -0.044(6)
C166 0.042(11) 0.064(6) 0.060(6) 0.019(4) -0.002(7) -0.047(6)
C168 0.105(11) 0.091(9) 0.077(7) 0.038(7) 0.033(7) -0.009(9)
C152 0.086(11) 0.101(8) 0.092(9) 0.079(6) 0.044(9) 0.046(6)
C156 0.085(8) 0.102(6) 0.083(8) 0.081(6) 0.039(6) 0.043(6)
C154 0.081(9) 0.103(7) 0.086(11) 0.077(6) 0.037(9) 0.043(6)
O30 0.117(10) 0.114(11) 0.081(5) 0.026(6) 0.018(5) 0.022(8)
C173 0.078(6) 0.015(10) 0.082(7) 0.010(7) 0.021(5) -0.016(5)
C174 0.105(10) 0.094(14) 0.095(9) 0.026(9) 0.039(8) 0.028(10)
C170 0.093(11) 0.18(3) 0.091(8) -0.025(11) 0.021(8) 0.020(12)
C105 0.057(6) 0.027(3) 0.066(9) 0.010(4) 0.037(6) 0.006(3)
N5A 0.072(6) 0.025(3) 0.097(9) 0.007(4) 0.061(7) 0.004(3)
C107 0.153(13) 0.031(5) 0.29(3) 0.017(7) 0.180(17) 0.005(5)
O21 0.065(4) 0.127(6) 0.109(5) 0.070(5) 0.030(4) -0.002(4)

loop_
_atom_type_symbol
_atom_type_description
_atom_type_scat_dispersion_real
_atom_type_scat_dispersion_imag
_atom_type_scat_source
C C 0.0040 0.0020 'International Tables Vol C Tables 4.2.6.8 and 6.1.1.4'
H H 0.0000 0.0000 'International Tables Vol C Tables 4.2.6.8 and 6.1.1.4'
Cu Cu 0.2910 1.4800 'International Tables Vol C Tables 4.2.6.8 and 6.1.1.4'
N N 0.0080 0.0040 'International Tables Vol C Tables 4.2.6.8 and 6.1.1.4'
O O 0.0130 0.0070 'International Tables Vol C Tables 4.2.6.8 and 6.1.1.4'

loop_
_geom_angle_atom_site_label_1
_geom_angle_atom_site_label_2
_geom_angle_atom_site_label_3
_geom_angle
_geom_angle_site_symmetry_1
_geom_angle_site_symmetry_3
_geom_angle_publ_flag
O10 Cu6 O2 91.45(14) . 2_666 ?
O10 Cu6 O6 84.65(15) . . ?
O6 Cu6 O2 160.75(16) . 2_666 ?
O17 Cu6 O2 93.79(16) . 2_666 ?
O17 Cu6 O10 165.14(17) . . ?
O17 Cu6 O6 94.71(16) . . ?
O2 Cu1 O1 91.92(15) . . ?
O2 Cu1 O3 89.06(15) . . ?
O4 Cu1 O2 178.11(15) . . ?
O4 Cu1 O1 86.31(15) . . ?
O4 Cu1 O3 92.74(15) . . ?
O1 Cu1 O3 177.36(15) . . ?
O10 Cu5 O7 83.55(15) . . ?
O10 Cu5 O19 100.86(14) . . ?
O10 Cu5 O3 90.84(15) . 2_666 ?
O7 Cu5 O19 91.78(15) . . ?
O7 Cu5 O3 168.86(15) . 2_666 ?
O3 Cu5 O19 98.75(15) 2_666 . ?
O20 Cu5 O10 166.75(16) . . ?
O20 Cu5 O7 93.41(16) . . ?
O20 Cu5 O19 92.11(16) . . ?
O20 Cu5 O3 89.87(16) . 2_666 ?
O6 Cu2 O5 91.29(15) . . ?
O6 Cu2 O7 87.17(15) . . ?
O8 Cu2 O6 177.21(16) . . ?
O8 Cu2 O5 89.73(15) . . ?
O8 Cu2 O7 91.70(16) . . ?
O7 Cu2 O5 177.05(16) . . ?
O4 Cu4 O5 135.53(15) . . ?
O4 Cu4 O11 129.36(16) . . ?
O5 Cu4 O11 95.05(15) . . ?
O9 Cu4 O4 85.28(17) . . ?
O9 Cu4 O5 94.52(16) . . ?
O9 Cu4 O11 94.41(15) . . ?
O14 Cu4 O4 96.20(17) . . ?
O14 Cu4 O5 95.61(16) . . ?
O14 Cu4 O11 72.17(16) . . ?
O14 Cu4 O9 163.83(16) . . ?
O13 Cu8 O17 87.99(17) . . ?
O13 Cu8 O16 101.21(18) . . ?
O13 Cu8 N2 164.4(2) . . ?
O17 Cu8 O16 162.71(19) . . ?
O17 Cu8 N2 85.52(18) . . ?
O16 Cu8 N2 88.85(19) . . ?
O12 Cu3 O8 100.71(16) 2_666 . ?
O1 Cu3 O12 148.64(16) . 2_666 ?
O1 Cu3 O8 110.41(15) . . ?
O1 Cu3 O9 84.83(15) . . ?
O1 Cu3 O18 96.15(17) . . ?
O9 Cu3 O12 87.05(16) . 2_666 ?
O9 Cu3 O8 98.27(15) . . ?
O9 Cu3 O18 173.21(18) . . ?
O18 Cu3 O12 88.68(18) . 2_666 ?
O18 Cu3 O8 87.71(16) . . ?
O11 Cu7 O15 92.47(18) . . ?
O11 Cu7 N1 160.7(2) . . ?
O16 Cu7 O11 92.31(17) . . ?
O16 Cu7 O15 94.32(17) . . ?
O16 Cu7 N1 106.2(2) . . ?
O14 Cu7 O11 80.20(16) . . ?
O14 Cu7 O16 157.92(18) . . ?
O14 Cu7 O15 106.66(17) . . ?
O14 Cu7 N1 84.30(19) . . ?
N1 Cu7 O15 81.0(2) . . ?
Cu1 O2 Cu6 120.49(17) . 2_666 ?
C13 O2 Cu6 116.4(3) . 2_666 ?
C13 O2 Cu1 120.3(3) . . ?
Cu6 O10 Cu5 107.12(17) . . ?
Cu1 O4 Cu4 112.0(2) . . ?
C27 O4 Cu1 126.3(3) . . ?
C27 O4 Cu4 121.2(3) . . ?
N3 O12 Cu3 116.5(4) . 2_666 ?
Cu2 O6 Cu6 108.71(18) . . ?
C58 O6 Cu6 126.7(3) . . ?
C58 O6 Cu2 124.3(3) . . ?
Cu2 O8 Cu3 118.74(17) . . ?
C72 O8 Cu2 119.2(4) . . ?
C72 O8 Cu3 119.2(3) . . ?
Cu2 O5 Cu4 131.5(2) . . ?
C51 O5 Cu2 115.6(3) . . ?
C51 O5 Cu4 106.8(3) . . ?
Cu1 O1 Cu3 105.27(16) . . ?
C6 O1 Cu1 119.4(3) . . ?
C6 O1 Cu3 134.8(3) . . ?
Cu7 O11 Cu4 96.17(18) . . ?
N3 O11 Cu4 119.8(3) . . ?
N3 O11 Cu7 137.0(4) . . ?
Cu5 O7 Cu2 111.47(17) . . ?
C65 O7 Cu5 124.4(3) . . ?
C65 O7 Cu2 121.5(3) . . ?
N3 O13 Cu8 126.2(4) . . ?
Cu5 O19 H19A 109.4 . . ?
Cu5 O19 H19B 109.2 . . ?
H19A O19 H19B 104.4 . . ?
Cu1 O3 Cu5 120.7(2) . 2_666 ?
C20 O3 Cu1 112.4(3) . . ?
C20 O3 Cu5 123.2(3) . 2_666 ?
Cu4 O9 Cu3 125.73(19) . . ?
Cu8 O17 Cu6 108.02(18) . . ?
C98 O17 Cu6 135.6(4) . . ?
C98 O17 Cu8 115.2(3) . . ?
C103 O20 Cu5 122.7(9) . . ?
C105 O20 Cu5 124.7(6) . . ?
Cu8 O16 Cu7 114.80(18) . . ?
C94 O16 Cu8 108.0(4) . . ?
C94 O16 Cu7 131.2(4) . . ?
C125 O25 H25A 109.5 . . ?
Cu7 O14 Cu4 110.8(2) . . ?
C89 O14 Cu4 134.5(3) . . ?
C89 O14 Cu7 113.2(3) . . ?
C93 O15 Cu7 105.3(4) . . ?
C97 N2 Cu8 102.6(3) . . ?
C96 N2 Cu8 109.8(4) . . ?
C96 N2 C97 112.1(5) . . ?
C95 N2 Cu8 105.1(4) . . ?
C95 N2 C97 114.8(5) . . ?
C95 N2 C96 111.7(5) . . ?
O4 C27 C26 121.7(5) . . ?
O4 C27 C22 118.3(5) . . ?
C22 C27 C26 120.0(6) . . ?
C51 C50 C52 120.6(5) . . ?
C49 C50 C51 119.7(5) . . ?
C49 C50 C52 119.6(5) . . ?
O5 C51 C50 119.5(5) . . ?
O5 C51 C46 120.9(5) . . ?
C50 C51 C46 119.6(5) . . ?
O2 C13 C8 119.5(5) . . ?
O2 C13 C12 120.8(5) . . ?
C12 C13 C8 119.7(5) . . ?
O12 N3 O11 117.4(6) . . ?
O13 N3 O12 120.5(6) . . ?
O13 N3 O11 122.0(6) . . ?
C27 C26 C28 124.1(6) . . ?
C25 C26 C27 117.5(5) . . ?
C25 C26 C28 118.4(5) . . ?
C18 C19 C21 118.8(6) . . ?
C20 C19 C18 119.2(6) . . ?
C20 C19 C21 121.9(5) . . ?
C26 C25 H25 117.9 . . ?
C26 C25 C24 124.2(6) . . ?
C24 C25 H25 117.9 . . ?
C50 C49 H49 118.8 . . ?
C50 C49 C48 122.4(5) . . ?
C48 C49 H49 118.8 . . ?
C6 C1 C28 125.0(5) . . ?
C6 C1 C2 119.1(5) . . ?
C2 C1 C28 115.9(5) . . ?
O1 C6 C1 122.6(5) . . ?
O1 C6 C5 117.8(5) . . ?
C1 C6 C5 119.6(5) . . ?
C51 C46 C45 119.3(5) . . ?
C47 C46 C51 118.9(5) . . ?
C47 C46 C45 121.6(5) . . ?
O8 C72 C71 121.4(5) . . ?
O8 C72 C67 119.4(6) . . ?
C71 C72 C67 119.0(6) . . ?
O6 C58 C53 119.4(5) . . ?
O6 C58 C57 121.3(5) . . ?
C57 C58 C53 119.3(5) . . ?
C19 C18 H18 118.2 . . ?
C17 C18 C19 123.5(6) . . ?
C17 C18 H18 118.2 . . ?
C6 C5 C7 122.1(5) . . ?
C4 C5 C6 118.3(6) . . ?
C4 C5 C7 119.5(5) . . ?
C13 C8 C7 121.0(5) . . ?
C9 C8 C13 118.1(6) . . ?
C9 C8 C7 120.9(5) . . ?
C72 C71 C45 119.4(5) . . ?
C70 C71 C72 119.8(6) . . ?
C70 C71 C45 120.7(6) . . ?
C26 C28 C1 112.9(5) . . ?
C26 C28 H28 104.0 . . ?
C26 C28 C45 117.3(4) . . ?
C1 C28 H28 104.0 . . ?
C45 C28 C1 112.9(5) . . ?
C45 C28 H28 104.0 . . ?
C58 C53 C52 120.4(5) . . ?
C54 C53 C58 120.1(6) . . ?
C54 C53 C52 119.2(6) . . ?
C19 C21 H21A 109.8 . . ?
C19 C21 H21B 109.8 . . ?
H21A C21 H21B 108.2 . . ?
C22 C21 C19 109.4(4) . . ?
C22 C21 H21A 109.8 . . ?
C22 C21 H21B 109.8 . . ?
O3 C20 C19 120.2(5) . . ?
O3 C20 C15 120.8(5) . . ?
C19 C20 C15 118.9(6) . . ?
C17 C16 H16 118.6 . . ?
C15 C16 H16 118.6 . . ?
C15 C16 C17 122.9(6) . . ?
C141 C142 H142 118.2 . . ?
C143 C142 H142 118.2 . . ?
C143 C142 C141 123.5(7) . . ?
C27 C22 C21 119.5(6) . . ?
C23 C22 C27 119.2(5) . . ?
C23 C22 C21 121.2(5) . . ?
C46 C47 H47 118.4 . . ?
C46 C47 C48 123.2(5) . . ?
C48 C47 H47 118.4 . . ?
C46 C45 C71 107.4(5) . . ?
C46 C45 C28 116.0(5) . . ?
C46 C45 H45 106.6 . . ?
C71 C45 H45 106.6 . . ?
C28 C45 C71 113.0(4) . . ?
C28 C45 H45 106.6 . . ?
C8 C9 H9 118.3 . . ?
C10 C9 C8 123.4(6) . . ?
C10 C9 H9 118.3 . . ?
C90 N1 Cu7 105.4(4) . . ?
C92 N1 Cu7 111.4(5) . . ?
C92 N1 C90 106.3(6) . . ?
C91 N1 Cu7 112.3(5) . . ?
C91 N1 C90 109.0(6) . . ?
C91 N1 C92 112.0(6) . . ?
C5 C4 H4 118.3 . . ?
C5 C4 C3 123.4(5) . . ?
C3 C4 H4 118.3 . . ?
C18 C17 C16 115.9(6) . . ?
C18 C17 C37 123.1(6) . . ?
C16 C17 C37 121.0(6) . . ?
O14 C89 H89A 110.0 . . ?
O14 C89 H89B 110.0 . . ?
O14 C89 C90 108.4(5) . . ?
H89A C89 H89B 108.4 . . ?
C90 C89 H89A 110.0 . . ?
C90 C89 H89B 110.0 . . ?
O17 C98 H98A 110.1 . . ?
O17 C98 H98B 110.1 . . ?
O17 C98 C97 108.0(5) . . ?
H98A C98 H98B 108.4 . . ?
C97 C98 H98A 110.1 . . ?
C97 C98 H98B 110.1 . . ?
C136 C137 H137 118.1 . . ?
C138 C137 H137 118.1 . . ?
C138 C137 C136 123.9(5) . . ?
C20 C15 C14 121.1(6) . . ?
C16 C15 C20 119.6(6) . . ?
C16 C15 C14 119.4(5) . . ?
C50 C52 H52A 109.6 . . ?
C50 C52 H52B 109.6 . . ?
C53 C52 C50 110.1(4) . . ?
C53 C52 H52A 109.6 . . ?
C53 C52 H52B 109.6 . . ?
H52A C52 H52B 108.2 . . ?
C22 C23 H23 118.5 . . ?
C22 C23 C24 123.1(6) . . ?
C24 C23 H23 118.5 . . ?
C71 C70 H70 119.0 . . ?
C71 C70 C69 122.0(6) . . ?
C69 C70 H70 119.0 . . ?
O7 C65 C60 121.4(5) . . ?
O7 C65 C64 117.8(6) . . ?
C60 C65 C64 120.7(6) . . ?
C65 C60 C59 121.5(5) . . ?
C65 C60 C61 119.2(6) . . ?
C61 C60 C59 119.3(6) . . ?
C5 C7 H7A 109.6 . . ?
C5 C7 H7B 109.6 . . ?
C8 C7 C5 110.3(5) . . ?
C8 C7 H7A 109.6 . . ?
C8 C7 H7B 109.6 . . ?
H7A C7 H7B 108.1 . . ?
C53 C54 H54 119.2 . . ?
C53 C54 C55 121.5(6) . . ?
C55 C54 H54 119.2 . . ?
C72 C67 C66 121.2(5) . . ?
C68 C67 C72 118.7(6) . . ?
C68 C67 C66 120.0(6) . . ?
C65 C64 C66 121.0(5) . . ?
C63 C64 C65 118.1(6) . . ?
C63 C64 C66 120.7(6) . . ?
C1 C2 H2 118.7 . . ?
C3 C2 C1 122.6(6) . . ?
C3 C2 H2 118.7 . . ?
C49 C48 C47 116.2(6) . . ?
C49 C48 C73 119.1(5) . . ?
C47 C48 C73 124.6(5) . . ?
C4 C3 C29 119.9(5) . . ?
C2 C3 C4 117.0(5) . . ?
C2 C3 C29 123.1(6) . . ?
C25 C24 C41 122.8(6) . . ?
C23 C24 C25 115.9(6) . . ?
C23 C24 C41 121.2(6) . . ?
C15 C14 H14A 109.0 . . ?
C15 C14 H14B 109.0 . . ?
C15 C14 C12 113.1(5) . . ?
H14A C14 H14B 107.8 . . ?
C12 C14 H14A 109.0 . . ?
C12 C14 H14B 109.0 . . ?
C13 C12 C14 120.5(5) . . ?
C13 C12 C11 119.1(5) . . ?
C11 C12 C14 120.4(6) . . ?
C58 C57 C59 121.2(5) . . ?
C56 C57 C58 118.5(6) . . ?
C56 C57 C59 120.3(6) . . ?
N2 C97 C98 108.8(5) . . ?
N2 C97 H97A 109.9 . . ?
N2 C97 H97B 109.9 . . ?
C98 C97 H97A 109.9 . . ?
C98 C97 H97B 109.9 . . ?
H97A C97 H97B 108.3 . . ?
C9 C10 C33 121.4(6) . . ?
C11 C10 C9 117.3(6) . . ?
C11 C10 C33 121.2(7) . . ?
C48 C73 C75 109.7(6) . . ?
C48 C73 C76 109.1(5) . . ?
C76 C73 C75 108.6(6) . . ?
C74 C73 C48 112.8(5) . . ?
C74 C73 C75 107.4(6) . . ?
C74 C73 C76 109.1(6) . . ?
C67 C66 C64 110.0(5) . . ?
C67 C66 H66A 109.7 . . ?
C67 C66 H66B 109.7 . . ?
C64 C66 H66A 109.7 . . ?
C64 C66 H66B 109.7 . . ?
H66A C66 H66B 108.2 . . ?
C60 C59 H59A 108.8 . . ?
C60 C59 H59B 108.8 . . ?
C57 C59 C60 113.8(5) . . ?
C57 C59 H59A 108.8 . . ?
C57 C59 H59B 108.8 . . ?
H59A C59 H59B 107.7 . . ?
C57 C56 H56 118.4 . . ?
C55 C56 C57 123.2(6) . . ?
C55 C56 H56 118.4 . . ?
C67 C68 H68 118.4 . . ?
C69 C68 C67 123.1(6) . . ?
C69 C68 H68 118.4 . . ?
C124 C123 H123 118.7 . . ?
C122 C123 H123 118.7 . . ?
C122 C123 C124 122.6(7) . . ?
C12 C11 H11 118.8 . . ?
C10 C11 C12 122.3(6) . . ?
C10 C11 H11 118.8 . . ?
N2 C96 H96A 109.5 . . ?
N2 C96 H96B 109.5 . . ?
N2 C96 H96C 109.5 . . ?
H96A C96 H96B 109.5 . . ?
H96A C96 H96C 109.5 . . ?
H96B C96 H96C 109.5 . . ?
C137 C136 C135 115.8(5) . . ?
C137 C136 C158 119.8(5) . . ?
C135 C136 C158 124.5(6) . . ?
H13A C133 H13B 107.7 . . ?
C134 C133 H13A 108.8 . . ?
C134 C133 H13B 108.8 . . ?
C131 C133 H13A 108.8 . . ?
C131 C133 H13B 108.8 . . ?
C131 C133 C134 113.8(5) . . ?
C70 C69 C85 121.9(6) . . ?
C68 C69 C70 117.3(6) . . ?
C68 C69 C85 120.8(6) . . ?
C54 C55 C77 119.1(7) . . ?
C56 C55 C54 117.3(6) . . ?
C56 C55 C77 123.6(7) . . ?
C31 C29 C3 109.6(5) . . ?
C31 C29 C30 109.3(6) . . ?
C30 C29 C3 108.7(5) . . ?
C32 C29 C3 112.3(5) . . ?
C32 C29 C31 109.0(5) . . ?
C32 C29 C30 107.8(6) . . ?
C127 C128 H128 118.7 . . ?
C127 C128 C129 122.6(7) . . ?
C129 C128 H128 118.7 . . ?
C17 C37 C39A 108.1(8) . . ?
C17 C37 C38A 113.3(8) . . ?
C17 C37 C38 110.0(7) . . ?
C17 C37 C40 112.0(9) . . ?
C40A C37 C17 111.8(9) . . ?
C40A C37 C39A 106.6(9) . . ?
C40A C37 C38A 112.2(10) . . ?
C38A C37 C39A 104.3(9) . . ?
C38 C37 C40 105.2(9) . . ?
C39 C37 C17 109.3(8) . . ?
C39 C37 C38 110.8(10) . . ?
C39 C37 C40 109.6(10) . . ?
N1 C90 H90A 110.2 . . ?
N1 C90 H90B 110.2 . . ?
C89 C90 N1 107.8(6) . . ?
C89 C90 H90A 110.2 . . ?
C89 C90 H90B 110.2 . . ?
H90A C90 H90B 108.5 . . ?
C60 C61 H61 119.5 . . ?
C62 C61 C60 121.0(7) . . ?
C62 C61 H61 119.5 . . ?
H12A C126 H12B 107.6 . . ?
C124 C126 H12A 108.8 . . ?
C124 C126 H12B 108.8 . . ?
C124 C126 C127 114.0(5) . . ?
C127 C126 H12A 108.8 . . ?
C127 C126 H12B 108.8 . . ?
C24 C41 C44 108.6(7) . . ?
C24 C41 C42 109.3(7) . . ?
C24 C41 C43A 110.2(9) . . ?
C24 C41 C44A 104.8(8) . . ?
C44 C41 C42 105.5(8) . . ?
C43 C41 C24 114.8(7) . . ?
C43 C41 C44 113.4(8) . . ?
C43 C41 C42 104.6(8) . . ?
C43A C41 C44A 103.9(10) . . ?
C42A C41 C24 114.7(8) . . ?
C42A C41 C43A 114.6(11) . . ?
C42A C41 C44A 107.5(10) . . ?
C145 C144 H144 118.9 . . ?
C145 C144 C143 122.2(7) . . ?
C143 C144 H144 118.9 . . ?
O16 C94 H94A 109.8 . . ?
O16 C94 H94B 109.8 . . ?
O16 C94 C95 109.5(5) . . ?
H94A C94 H94B 108.2 . . ?
C95 C94 H94A 109.8 . . ?
C95 C94 H94B 109.8 . . ?
C131 C130 H130 118.4 . . ?
C131 C130 C129 123.2(7) . . ?
C129 C130 H130 118.4 . . ?
N2 C95 C94 107.3(5) . . ?
N2 C95 H95A 110.2 . . ?
N2 C95 H95B 110.2 . . ?
C94 C95 H95A 110.2 . . ?
C94 C95 H95B 110.2 . . ?
H95A C95 H95B 108.5 . . ?
C64 C63 H63 118.3 . . ?
C64 C63 C62 123.5(7) . . ?
C62 C63 H63 118.3 . . ?
C73 C75 H75A 109.5 . . ?
C73 C75 H75B 109.5 . . ?
C73 C75 H75C 109.5 . . ?
H75A C75 H75B 109.5 . . ?
H75A C75 H75C 109.5 . . ?
H75B C75 H75C 109.5 . . ?
C120 C121 H121 117.9 . . ?
C120 C121 C122 124.2(7) . . ?
C122 C121 H121 117.9 . . ?
C73 C76 H76A 109.5 . . ?
C73 C76 H76B 109.5 . . ?
C73 C76 H76C 109.5 . . ?
H76A C76 H76B 109.5 . . ?
H76A C76 H76C 109.5 . . ?
H76B C76 H76C 109.5 . . ?
C103 N5 C104 119.8(15) . . ?
C103 N5 C106 116(2) . . ?
C104 N5 C106 124(2) . . ?
C29 C31 H31A 109.5 . . ?
C29 C31 H31B 109.5 . . ?
C29 C31 H31C 109.5 . . ?
H31A C31 H31B 109.5 . . ?
H31A C31 H31C 109.5 . . ?
H31B C31 H31C 109.5 . . ?
HGA CG HGB 108.0 . . ?
C145 CG HGA 109.3 . . ?
C145 CG HGB 109.3 . . ?
C145 CG C120 111.6(6) . . ?
C120 CG HGA 109.3 . . ?
C120 CG HGB 109.3 . . ?
C88 C85 C69 109.4(6) . . ?
C88 C85 C86 108.9(7) . . ?
C88 C85 C87 109.4(7) . . ?
C86 C85 C69 111.9(6) . . ?
C86 C85 C87 109.4(7) . . ?
C87 C85 C69 107.8(6) . . ?
C29 C30 H30A 109.5 . . ?
C29 C30 H30B 109.5 . . ?
C29 C30 H30C 109.5 . . ?
H30A C30 H30B 109.5 . . ?
H30A C30 H30C 109.5 . . ?
H30B C30 H30C 109.5 . . ?
N1 C92 H92A 109.5 . . ?
N1 C92 H92B 109.5 . . ?
N1 C92 C93 110.6(6) . . ?
H92A C92 H92B 108.1 . . ?
C93 C92 H92A 109.5 . . ?
C93 C92 H92B 109.5 . . ?
C10 C33 C35 101.2(7) . . ?
C10 C33 C34A 101.7(9) . . ?
C36 C33 C10 111.9(9) . . ?
C36 C33 C35 106.2(10) . . ?
C34 C33 C10 115.3(8) . . ?
C34 C33 C36 115.4(11) . . ?
C34 C33 C35 105.0(10) . . ?
C36A C33 C10 117.6(10) . . ?
C36A C33 C34A 99.6(13) . . ?
C35A C33 C10 116.1(11) . . ?
C35A C33 C36A 117.7(12) . . ?
C35A C33 C34A 98.2(13) . . ?
C29 C32 H32A 109.5 . . ?
C29 C32 H32B 109.5 . . ?
C29 C32 H32C 109.5 . . ?
H32A C32 H32B 109.5 . . ?
H32A C32 H32C 109.5 . . ?
H32B C32 H32C 109.5 . . ?
C85 C88 H88A 109.5 . . ?
C85 C88 H88B 109.5 . . ?
C85 C88 H88C 109.5 . . ?
H88A C88 H88B 109.5 . . ?
H88A C88 H88C 109.5 . . ?
H88B C88 H88C 109.5 . . ?
C73 C74 H74A 109.5 . . ?
C73 C74 H74B 109.5 . . ?
C73 C74 H74C 109.5 . . ?
H74A C74 H74B 109.5 . . ?
H74A C74 H74C 109.5 . . ?
H74B C74 H74C 109.5 . . ?
C61 C62 C63 117.4(6) . . ?
C61 C62 C81 120.6(8) . . ?
C63 C62 C81 121.9(7) . . ?
O20 C103 N5 123.2(16) . . ?
O20 C103 H103 118.4 . . ?
N5 C103 H103 118.4 . . ?
O15 C93 C92 112.8(7) . . ?
O15 C93 H93A 109.0 . . ?
O15 C93 H93B 109.0 . . ?
C92 C93 H93A 109.0 . . ?
C92 C93 H93B 109.0 . . ?
H93A C93 H93B 107.8 . . ?
H15A C150 H15B 109.5 . . ?
H15A C150 H15C 109.5 . . ?
H15B C150 H15C 109.5 . . ?
C147 C150 H15A 109.5 . . ?
C147 C150 H15B 109.5 . . ?
C147 C150 H15C 109.5 . . ?
C85 C86 H86A 109.5 . . ?
C85 C86 H86B 109.5 . . ?
C85 C86 H86C 109.5 . . ?
H86A C86 H86B 109.5 . . ?
H86A C86 H86C 109.5 . . ?
H86B C86 H86C 109.5 . . ?
C85 C87 H87A 109.5 . . ?
C85 C87 H87B 109.5 . . ?
C85 C87 H87C 109.5 . . ?
H87A C87 H87B 109.5 . . ?
H87A C87 H87C 109.5 . . ?
H87B C87 H87C 109.5 . . ?
N1 C91 H91A 109.5 . . ?
N1 C91 H91B 109.5 . . ?
N1 C91 H91C 109.5 . . ?
H91A C91 H91B 109.5 . . ?
H91A C91 H91C 109.5 . . ?
H91B C91 H91C 109.5 . . ?
H79A C79 H79B 109.5 . . ?
H79A C79 H79C 109.5 . . ?
H79B C79 H79C 109.5 . . ?
C77 C79 H79A 109.5 . . ?
C77 C79 H79B 109.5 . . ?
C77 C79 H79C 109.5 . . ?
C37 C40A H40A 109.5 . . ?
C37 C40A H40B 109.5 . . ?
C37 C40A H40C 109.5 . . ?
H40A C40A H40B 109.5 . . ?
H40A C40A H40C 109.5 . . ?
H40B C40A H40C 109.5 . . ?
C55 C77 C80 104.3(10) . . ?
C55 C77 C78A 101.2(10) . . ?
C79 C77 C55 106.9(12) . . ?
C79 C77 C80 110.7(12) . . ?
C78 C77 C55 118.2(10) . . ?
C78 C77 C79 111.2(14) . . ?
C78 C77 C80 105.3(11) . . ?
C80A C77 C55 109.5(14) . . ?
C80A C77 C78A 111.9(13) . . ?
C79A C77 C55 114.5(16) . . ?
C79A C77 C80A 110.6(15) . . ?
C79A C77 C78A 108.7(16) . . ?
H14C C149 H14D 109.5 . . ?
H14C C149 H14E 109.5 . . ?
H14D C149 H14E 109.5 . . ?
C147 C149 H14C 109.5 . . ?
C147 C149 H14D 109.5 . . ?
C147 C149 H14E 109.5 . . ?
C37 C39A H39A 109.5 . . ?
C37 C39A H39B 109.5 . . ?
C37 C39A H39C 109.5 . . ?
H39A C39A H39B 109.5 . . ?
H39A C39A H39C 109.5 . . ?
H39B C39A H39C 109.5 . . ?
C33 C36 H36A 109.5 . . ?
C33 C36 H36B 109.5 . . ?
C33 C36 H36C 109.5 . . ?
H36A C36 H36B 109.5 . . ?
H36A C36 H36C 109.5 . . ?
H36B C36 H36C 109.5 . . ?
C77 C78 H78A 109.5 . . ?
C77 C78 H78B 109.5 . . ?
C77 C78 H78C 109.5 . . ?
H78A C78 H78B 109.5 . . ?
H78A C78 H78C 109.5 . . ?
H78B C78 H78C 109.5 . . ?
C62 C81 C82 108.3(9) . . ?
C62 C81 C83 105.9(9) . . ?
C62 C81 C84A 101.3(11) . . ?
C62 C81 C83A 111.0(11) . . ?
C82 C81 C83 98.8(10) . . ?
C84 C81 C62 118.5(10) . . ?
C84 C81 C82 113.0(12) . . ?
C84 C81 C83 110.3(12) . . ?
C82A C81 C62 122.9(15) . . ?
C82A C81 C84A 106.5(17) . . ?
C82A C81 C83A 116.8(16) . . ?
C83A C81 C84A 91.6(14) . . ?
C33 C34 H34A 109.5 . . ?
C33 C34 H34B 109.5 . . ?
C33 C34 H34C 109.5 . . ?
H34A C34 H34B 109.5 . . ?
H34A C34 H34C 109.5 . . ?
H34B C34 H34C 109.5 . . ?
C41 C44 H44A 109.5 . . ?
C41 C44 H44B 109.5 . . ?
C41 C44 H44C 109.5 . . ?
H44A C44 H44B 109.5 . . ?
H44A C44 H44C 109.5 . . ?
H44B C44 H44C 109.5 . . ?
C41 C43 H43A 109.5 . . ?
C41 C43 H43B 109.5 . . ?
C41 C43 H43C 109.5 . . ?
H43A C43 H43B 109.5 . . ?
H43A C43 H43C 109.5 . . ?
H43B C43 H43C 109.5 . . ?
C77 C80 H80A 109.5 . . ?
C77 C80 H80B 109.5 . . ?
C77 C80 H80C 109.5 . . ?
H80A C80 H80B 109.5 . . ?
H80A C80 H80C 109.5 . . ?
H80B C80 H80C 109.5 . . ?
C37 C38A H38A 109.5 . . ?
C37 C38A H38B 109.5 . . ?
C37 C38A H38C 109.5 . . ?
H38A C38A H38B 109.5 . . ?
H38A C38A H38C 109.5 . . ?
H38B C38A H38C 109.5 . . ?
C81 C82 H82A 109.5 . . ?
C81 C82 H82B 109.5 . . ?
C81 C82 H82C 109.5 . . ?
H82A C82 H82B 109.5 . . ?
H82A C82 H82C 109.5 . . ?
H82B C82 H82C 109.5 . . ?
C41 C42 H42A 109.5 . . ?
C41 C42 H42B 109.5 . . ?
C41 C42 H42C 109.5 . . ?
H42A C42 H42B 109.5 . . ?
H42A C42 H42C 109.5 . . ?
H42B C42 H42C 109.5 . . ?
C81 C84 H84A 109.5 . . ?
C81 C84 H84B 109.5 . . ?
C81 C84 H84C 109.5 . . ?
H84A C84 H84B 109.5 . . ?
H84A C84 H84C 109.5 . . ?
H84B C84 H84C 109.5 . . ?
C33 C35 H35A 109.5 . . ?
C33 C35 H35B 109.5 . . ?
C33 C35 H35C 109.5 . . ?
H35A C35 H35B 109.5 . . ?
H35A C35 H35C 109.5 . . ?
H35B C35 H35C 109.5 . . ?
C81 C83 H83A 109.5 . . ?
C81 C83 H83B 109.5 . . ?
C81 C83 H83C 109.5 . . ?
H83A C83 H83B 109.5 . . ?
H83A C83 H83C 109.5 . . ?
H83B C83 H83C 109.5 . . ?
N5 C104 H10A 109.5 . . ?
N5 C104 H10B 109.5 . . ?
N5 C104 H10C 109.5 . . ?
H10A C104 H10B 109.5 . . ?
H10A C104 H10C 109.5 . . ?
H10B C104 H10C 109.5 . . ?
H10D C108 H10E 109.5 . . ?
H10D C108 H10F 109.5 . . ?
H10E C108 H10F 109.5 . . ?
N5A C108 H10D 109.5 . . ?
N5A C108 H10E 109.5 . . ?
N5A C108 H10F 109.5 . . ?
C41 C43A H43D 109.5 . . ?
C41 C43A H43E 109.5 . . ?
C41 C43A H43F 109.5 . . ?
H43D C43A H43E 109.5 . . ?
H43D C43A H43F 109.5 . . ?
H43E C43A H43F 109.5 . . ?
C41 C44A H44D 109.5 . . ?
C41 C44A H44E 109.5 . . ?
C41 C44A H44F 109.5 . . ?
H44D C44A H44E 109.5 . . ?
H44D C44A H44F 109.5 . . ?
H44E C44A H44F 109.5 . . ?
C41 C42A H42D 109.5 . . ?
C41 C42A H42E 109.5 . . ?
C41 C42A H42F 109.5 . . ?
H42D C42A H42E 109.5 . . ?
H42D C42A H42F 109.5 . . ?
H42E C42A H42F 109.5 . . ?
C33 C36A H36D 109.5 . . ?
C33 C36A H36E 109.5 . . ?
C33 C36A H36F 109.5 . . ?
H36D C36A H36E 109.5 . . ?
H36D C36A H36F 109.5 . . ?
H36E C36A H36F 109.5 . . ?
C33 C35A H35D 109.5 . . ?
C33 C35A H35E 109.5 . . ?
C33 C35A H35F 109.5 . . ?
H35D C35A H35E 109.5 . . ?
H35D C35A H35F 109.5 . . ?
H35E C35A H35F 109.5 . . ?
C33 C34A H34D 109.5 . . ?
C33 C34A H34E 109.5 . . ?
C33 C34A H34F 109.5 . . ?
H34D C34A H34E 109.5 . . ?
H34D C34A H34F 109.5 . . ?
H34E C34A H34F 109.5 . . ?
C37 C38 H38D 109.5 . . ?
C37 C38 H38E 109.5 . . ?
C37 C38 H38F 109.5 . . ?
H38D C38 H38E 109.5 . . ?
H38D C38 H38F 109.5 . . ?
H38E C38 H38F 109.5 . . ?
C37 C39 H39D 109.5 . . ?
C37 C39 H39E 109.5 . . ?
C37 C39 H39F 109.5 . . ?
H39D C39 H39E 109.5 . . ?
H39D C39 H39F 109.5 . . ?
H39E C39 H39F 109.5 . . ?
C37 C40 H40D 109.5 . . ?
C37 C40 H40E 109.5 . . ?
C37 C40 H40F 109.5 . . ?
H40D C40 H40E 109.5 . . ?
H40D C40 H40F 109.5 . . ?
H40E C40 H40F 109.5 . . ?
C77 C80A H80D 109.5 . . ?
C77 C80A H80E 109.5 . . ?
C77 C80A H80F 109.5 . . ?
H80D C80A H80E 109.5 . . ?
H80D C80A H80F 109.5 . . ?
H80E C80A H80F 109.5 . . ?
C77 C79A H79D 109.5 . . ?
C77 C79A H79E 109.5 . . ?
C77 C79A H79F 109.5 . . ?
H79D C79A H79E 109.5 . . ?
H79D C79A H79F 109.5 . . ?
H79E C79A H79F 109.5 . . ?
C77 C78A H78D 109.5 . . ?
C77 C78A H78E 109.5 . . ?
C77 C78A H78F 109.5 . . ?
H78D C78A H78E 109.5 . . ?
H78D C78A H78F 109.5 . . ?
H78E C78A H78F 109.5 . . ?
C81 C84A H84D 109.5 . . ?
C81 C84A H84E 109.5 . . ?
C81 C84A H84F 109.5 . . ?
H84D C84A H84E 109.5 . . ?
H84D C84A H84F 109.5 . . ?
H84E C84A H84F 109.5 . . ?
C81 C82A H82D 109.5 . . ?
C81 C82A H82E 109.5 . . ?
C81 C82A H82F 109.5 . . ?
H82D C82A H82E 109.5 . . ?
H82D C82A H82F 109.5 . . ?
H82E C82A H82F 109.5 . . ?
C81 C83A H83D 109.5 . . ?
C81 C83A H83E 109.5 . . ?
C81 C83A H83F 109.5 . . ?
H83D C83A H83E 109.5 . . ?
H83D C83A H83F 109.5 . . ?
H83E C83A H83F 109.5 . . ?
C99 O18 Cu3 127.1(4) . . ?
C102 O18 Cu3 145.6(12) . . ?
O18 C99 H99 119.5 . . ?
O18 C99 N4 121.0(7) . . ?
N4 C99 H99 119.5 . . ?
C99 N4 C100 118.3(7) . . ?
C99 N4 C101 121.7(6) . . ?
C100 N4 C101 119.9(7) . . ?
N4 C100 H10G 109.5 . . ?
N4 C100 H10H 109.5 . . ?
N4 C100 H10I 109.5 . . ?
H10G C100 H10H 109.5 . . ?
H10G C100 H10I 109.5 . . ?
H10H C100 H10I 109.5 . . ?
N4 C101 H10J 109.5 . . ?
N4 C101 H10K 109.5 . . ?
N4 C101 H10L 109.5 . . ?
H10J C101 H10K 109.5 . . ?
H10J C101 H10L 109.5 . . ?
H10K C101 H10L 109.5 . . ?
O18 C102 H10M 109.5 . . ?
O18 C102 H10N 109.5 . . ?
O18 C102 H10O 109.5 . . ?
H10M C102 H10N 109.5 . . ?
H10M C102 H10O 109.5 . . ?
H10N C102 H10O 109.5 . . ?
C146 O28 H28A 109.5 . . ?
C137 C138 C139 117.9(5) . . ?
C137 C138 C140 122.6(5) . . ?
C139 C138 C140 119.5(5) . . ?
C142 C141 C140 121.4(6) . . ?
C146 C141 C142 116.3(6) . . ?
C146 C141 C140 122.1(6) . . ?
C134 C139 C138 120.2(6) . . ?
O27 C139 C138 117.1(5) . . ?
O27 C139 C134 122.6(5) . . ?
O26 C132 C131 120.1(6) . . ?
O26 C132 C127 120.2(7) . . ?
C127 C132 C131 119.7(7) . . ?
C136 C135 H135 118.5 . . ?
C134 C135 C136 123.1(6) . . ?
C134 C135 H135 118.5 . . ?
O28 C146 C141 118.0(6) . . ?
C145 C146 O28 119.6(6) . . ?
C145 C146 C141 122.3(7) . . ?
C139 C134 C133 120.8(6) . . ?
C139 C134 C135 119.2(5) . . ?
C135 C134 C133 120.0(6) . . ?
C139 O27 H27 109.5 . . ?
C130 C131 C133 119.6(7) . . ?
C130 C131 C132 118.8(7) . . ?
C132 C131 C133 121.5(7) . . ?
C123 C124 C126 120.1(6) . . ?
C123 C124 C125 118.0(6) . . ?
C125 C124 C126 121.9(7) . . ?
C144 C145 CG 119.1(8) . . ?
C146 C145 C144 119.0(7) . . ?
C146 C145 CG 121.8(7) . . ?
C128 C127 C126 119.2(7) . . ?
C132 C127 C128 120.1(7) . . ?
C132 C127 C126 120.7(7) . . ?
C121 C120 CG 120.5(7) . . ?
C121 C120 C125 118.3(7) . . ?
C125 C120 CG 120.9(7) . . ?
O25 C125 C124 120.9(7) . . ?
O25 C125 C120 118.5(6) . . ?
C120 C125 C124 120.6(7) . . ?
C128 C129 C130 115.5(7) . . ?
C128 C129 C151 122.7(7) . . ?
C130 C129 C151 121.8(7) . . ?
C123 C122 C121 116.3(7) . . ?
C123 C122 C147 122.9(7) . . ?
C121 C122 C147 120.8(7) . . ?
C136 C158 C159 111.5(5) . . ?
C136 C158 C160 109.1(6) . . ?
C136 C158 C161 109.6(6) . . ?
C159 C158 C160 108.6(7) . . ?
C161 C158 C159 109.4(7) . . ?
C161 C158 C160 108.5(6) . . ?
C129 C151 C157 110.6(8) . . ?
C129 C151 C152 111.7(16) . . ?
C129 C151 C156 111.5(14) . . ?
C129 C151 C154 114.0(16) . . ?
C155 C151 C129 111.8(7) . . ?
C155 C151 C157 106.3(9) . . ?
C153 C151 C129 109.2(8) . . ?
C153 C151 C155 112.2(8) . . ?
C153 C151 C157 106.7(8) . . ?
C152 C151 C154 103.9(17) . . ?
C156 C151 C152 107.9(19) . . ?
C156 C151 C154 107.3(19) . . ?
C142 C143 C144 116.7(7) . . ?
C142 C143 C162 120.3(9) . . ?
C144 C143 C162 123.0(8) . . ?
C149 C147 C150 109.7(7) . . ?
C122 C147 C150 111.7(7) . . ?
C122 C147 C149 109.8(8) . . ?
C122 C147 C148 109.7(7) . . ?
C148 C147 C150 109.3(9) . . ?
C148 C147 C149 106.4(8) . . ?
C151 C155 H15D 109.5 . . ?
C151 C155 H15E 109.5 . . ?
C151 C155 H15F 109.5 . . ?
H15D C155 H15E 109.5 . . ?
H15D C155 H15F 109.5 . . ?
H15E C155 H15F 109.5 . . ?
C151 C157 H15G 109.5 . . ?
C151 C157 H15H 109.5 . . ?
C151 C157 H15I 109.5 . . ?
H15G C157 H15H 109.5 . . ?
H15G C157 H15I 109.5 . . ?
H15H C157 H15I 109.5 . . ?
C138 C140 C140 113.0(6) . 2_776 ?
C138 C140 H140 107.3 . . ?
C141 C140 C138 110.0(5) . . ?
C141 C140 C140 111.7(6) . 2_776 ?
C141 C140 H140 107.3 . . ?
C140 C140 H140 107.3 2_776 . ?
C158 C159 H15J 109.5 . . ?
C158 C159 H15K 109.5 . . ?
C158 C159 H15L 109.5 . . ?
H15J C159 H15K 109.5 . . ?
H15J C159 H15L 109.5 . . ?
H15K C159 H15L 109.5 . . ?
C158 C160 H16A 109.5 . . ?
C158 C160 H16B 109.5 . . ?
C158 C160 H16C 109.5 . . ?
H16A C160 H16B 109.5 . . ?
H16A C160 H16C 109.5 . . ?
H16B C160 H16C 109.5 . . ?
C158 C161 H16D 109.5 . . ?
C158 C161 H16E 109.5 . . ?
C158 C161 H16F 109.5 . . ?
H16D C161 H16E 109.5 . . ?
H16D C161 H16F 109.5 . . ?
H16E C161 H16F 109.5 . . ?
C147 C148 H14F 109.5 . . ?
C147 C148 H14G 109.5 . . ?
C147 C148 H14H 109.5 . . ?
H14F C148 H14G 109.5 . . ?
H14F C148 H14H 109.5 . . ?
H14G C148 H14H 109.5 . . ?
C143 C162 C163 111.3(8) . . ?
C143 C162 C166 101.7(10) . . ?
C167 C162 C143 109.7(8) . . ?
C167 C162 C163 96.7(9) . . ?
C165 C162 C143 116.0(9) . . ?
C165 C162 C167 116.5(10) . . ?
C165 C162 C163 104.7(8) . . ?
C164 C162 C143 108.3(10) . . ?
C164 C162 C166 98.2(13) . . ?
C168 C162 C143 113(2) . . ?
C168 C162 C164 128.0(19) . . ?
C168 C162 C166 103.3(17) . . ?
C151 C153 H15M 109.5 . . ?
C151 C153 H15N 109.5 . . ?
C151 C153 H15O 109.5 . . ?
H15M C153 H15N 109.5 . . ?
H15M C153 H15O 109.5 . . ?
H15N C153 H15O 109.5 . . ?
C162 C167 H16G 109.5 . . ?
C162 C167 H16H 109.5 . . ?
C162 C167 H16I 109.5 . . ?
H16G C167 H16H 109.5 . . ?
H16G C167 H16I 109.5 . . ?
H16H C167 H16I 109.5 . . ?
C162 C165 H16J 109.5 . . ?
C162 C165 H16K 109.5 . . ?
C162 C165 H16L 109.5 . . ?
H16J C165 H16K 109.5 . . ?
H16J C165 H16L 109.5 . . ?
H16K C165 H16L 109.5 . . ?
C162 C163 H16M 109.5 . . ?
C162 C163 H16N 109.5 . . ?
C162 C163 H16O 109.5 . . ?
H16M C163 H16N 109.5 . . ?
H16M C163 H16O 109.5 . . ?
H16N C163 H16O 109.5 . . ?
C172 N6 C173 113.2(12) . . ?
C172 N6 C174 129.5(14) . . ?
C169 N6 C171 123.5(12) . . ?
C169 N6 C170 124.5(13) . . ?
C174 N6 C173 116.8(12) . . ?
C170 N6 C171 112.0(13) . . ?
N6 C171 H17A 109.5 . . ?
N6 C171 H17B 109.5 . . ?
N6 C171 H17C 109.5 . . ?
H17A C171 H17B 109.5 . . ?
H17A C171 H17C 109.5 . . ?
H17B C171 H17C 109.5 . . ?
N6 C172 H172 112.7 . . ?
O30 C172 N6 135(2) . . ?
O30 C172 H172 112.7 . . ?
N6 C169 H169 120.7 . . ?
O29 C169 N6 118.7(17) . . ?
O29 C169 H169 120.7 . . ?
C162 C164 H16P 109.5 . . ?
C162 C164 H16Q 109.5 . . ?
C162 C164 H16R 109.5 . . ?
H16P C164 H16Q 109.5 . . ?
H16P C164 H16R 109.5 . . ?
H16Q C164 H16R 109.5 . . ?
C162 C166 H16S 109.5 . . ?
C162 C166 H16T 109.5 . . ?
C162 C166 H16U 109.5 . . ?
H16S C166 H16T 109.5 . . ?
H16S C166 H16U 109.5 . . ?
H16T C166 H16U 109.5 . . ?
C162 C168 H16V 109.5 . . ?
C162 C168 H16W 109.5 . . ?
C162 C168 H16X 109.5 . . ?
H16V C168 H16W 109.5 . . ?
H16V C168 H16X 109.5 . . ?
H16W C168 H16X 109.5 . . ?
C151 C152 H15P 109.5 . . ?
C151 C152 H15Q 109.5 . . ?
C151 C152 H15R 109.5 . . ?
H15P C152 H15Q 109.5 . . ?
H15P C152 H15R 109.5 . . ?
H15Q C152 H15R 109.5 . . ?
C151 C156 H15S 109.5 . . ?
C151 C156 H15T 109.5 . . ?
C151 C156 H15U 109.5 . . ?
H15S C156 H15T 109.5 . . ?
H15S C156 H15U 109.5 . . ?
H15T C156 H15U 109.5 . . ?
C151 C154 H15V 109.5 . . ?
C151 C154 H15W 109.5 . . ?
C151 C154 H15X 109.5 . . ?
H15V C154 H15W 109.5 . . ?
H15V C154 H15X 109.5 . . ?
H15W C154 H15X 109.5 . . ?
N6 C173 H17D 109.5 . . ?
N6 C173 H17E 109.5 . . ?
N6 C173 H17F 109.5 . . ?
H17D C173 H17E 109.5 . . ?
H17D C173 H17F 109.5 . . ?
H17E C173 H17F 109.5 . . ?
N6 C174 H17G 109.5 . . ?
N6 C174 H17H 109.5 . . ?
N6 C174 H17I 109.5 . . ?
H17G C174 H17H 109.5 . . ?
H17G C174 H17I 109.5 . . ?
H17H C174 H17I 109.5 . . ?
N6 C170 H17J 109.5 . . ?
N6 C170 H17K 109.5 . . ?
N6 C170 H17L 109.5 . . ?
H17J C170 H17K 109.5 . . ?
H17J C170 H17L 109.5 . . ?
H17K C170 H17L 109.5 . . ?
O20 C105 H105 119.8 . . ?
O20 C105 N5A 120.3(10) . . ?
N5A C105 H105 119.8 . . ?
C105 N5A C108 122.0(9) . . ?
C105 N5A C107 119.3(10) . . ?
C107 N5A C108 118.7(10) . . ?
N5 C106 H10P 109.5 . . ?
N5 C106 H10Q 109.5 . . ?
N5 C106 H10R 109.5 . . ?
H10P C106 H10Q 109.5 . . ?
H10P C106 H10R 109.5 . . ?
H10Q C106 H10R 109.5 . . ?
N5A C107 H10S 109.5 . . ?
N5A C107 H10T 109.5 . . ?
N5A C107 H10U 109.5 . . ?
H10S C107 H10T 109.5 . . ?
H10S C107 H10U 109.5 . . ?
H10T C107 H10U 109.5 . . ?
H21C O21 H21D 104.5 . . ?

loop_
_geom_bond_atom_site_label_1
_geom_bond_atom_site_label_2
_geom_bond_distance
_geom_bond_site_symmetry_2
_geom_bond_publ_flag
Cu6 O2 1.972(4) 2_666 ?
Cu6 O10 1.939(3) . ?
Cu6 O6 1.964(4) . ?
Cu6 O17 1.917(4) . ?
Cu1 O2 1.943(4) . ?
Cu1 O4 1.932(4) . ?
Cu1 O1 1.958(3) . ?
Cu1 O3 1.960(3) . ?
Cu5 O10 1.959(4) . ?
Cu5 O7 1.964(4) . ?
Cu5 O19 2.269(4) . ?
Cu5 O3 1.979(4) 2_666 ?
Cu5 O20 1.950(4) . ?
Cu2 O6 1.952(3) . ?
Cu2 O8 1.907(4) . ?
Cu2 O5 1.979(4) . ?
Cu2 O7 1.971(4) . ?
Cu4 O4 1.957(4) . ?
Cu4 O5 2.040(4) . ?
Cu4 O11 2.266(4) . ?
Cu4 O9 1.943(4) . ?
Cu4 O14 1.922(4) . ?
Cu8 O13 1.895(4) . ?
Cu8 O17 1.897(4) . ?
Cu8 O16 1.914(4) . ?
Cu8 N2 1.975(5) . ?
Cu3 O12 1.977(4) 2_666 ?
Cu3 O8 2.173(4) . ?
Cu3 O1 1.967(4) . ?
Cu3 O9 1.969(4) . ?
Cu3 O18 1.970(4) . ?
Cu7 O11 1.953(4) . ?
Cu7 O16 1.944(4) . ?
Cu7 O14 1.901(4) . ?
Cu7 O15 2.335(5) . ?
Cu7 N1 2.047(6) . ?
O2 Cu6 1.972(4) 2_666 ?
O2 C13 1.361(6) . ?
O4 C27 1.354(7) . ?
O12 Cu3 1.977(4) 2_666 ?
O12 N3 1.291(7) . ?
O6 C58 1.359(7) . ?
O8 C72 1.348(7) . ?
O5 C51 1.362(7) . ?
O1 C6 1.356(7) . ?
O11 N3 1.296(7) . ?
O7 C65 1.369(7) . ?
O13 N3 1.278(7) . ?
O19 H19A 0.8708 . ?
O19 H19B 0.8710 . ?
O3 Cu5 1.979(4) 2_666 ?
O3 C20 1.369(7) . ?
O17 C98 1.386(7) . ?
O20 C103 1.209(12) . ?
O20 C105 1.203(10) . ?
O16 C94 1.394(6) . ?
O25 H25A 0.8400 . ?
O25 C125 1.363(8) . ?
O14 C89 1.403(7) . ?
O15 C93 1.402(9) . ?
N2 C97 1.483(7) . ?
N2 C96 1.480(7) . ?
N2 C95 1.476(8) . ?
C27 C26 1.427(8) . ?
C27 C22 1.399(8) . ?
C50 C51 1.397(8) . ?
C50 C49 1.391(8) . ?
C50 C52 1.513(8) . ?
C51 C46 1.398(8) . ?
C13 C8 1.408(8) . ?
C13 C12 1.401(8) . ?
C26 C25 1.374(8) . ?
C26 C28 1.531(8) . ?
C19 C18 1.398(8) . ?
C19 C21 1.523(8) . ?
C19 C20 1.397(8) . ?
C25 H25 0.9500 . ?
C25 C24 1.400(9) . ?
C49 H49 0.9500 . ?
C49 C48 1.395(8) . ?
C1 C6 1.396(8) . ?
C1 C28 1.541(8) . ?
C1 C2 1.401(8) . ?
C6 C5 1.425(8) . ?
C46 C47 1.386(8) . ?
C46 C45 1.532(8) . ?
C72 C71 1.396(9) . ?
C72 C67 1.428(8) . ?
C58 C53 1.403(8) . ?
C58 C57 1.401(8) . ?
C18 H18 0.9500 . ?
C18 C17 1.376(9) . ?
C5 C4 1.383(8) . ?
C5 C7 1.524(8) . ?
C8 C9 1.393(8) . ?
C8 C7 1.489(8) . ?
C71 C45 1.537(8) . ?
C71 C70 1.396(8) . ?
C28 H28 1.0000 . ?
C28 C45 1.536(8) . ?
C53 C52 1.510(8) . ?
C53 C54 1.384(8) . ?
C21 H21A 0.9900 . ?
C21 H21B 0.9900 . ?
C21 C22 1.519(8) . ?
C20 C15 1.410(8) . ?
C16 H16 0.9500 . ?
C16 C17 1.411(9) . ?
C16 C15 1.379(9) . ?
C142 H142 0.9500 . ?
C142 C141 1.412(9) . ?
C142 C143 1.374(10) . ?
C22 C23 1.376(8) . ?
C47 H47 0.9500 . ?
C47 C48 1.402(8) . ?
C45 H45 1.0000 . ?
C9 H9 0.9500 . ?
C9 C10 1.385(9) . ?
N1 C90 1.527(8) . ?
N1 C92 1.459(8) . ?
N1 C91 1.417(9) . ?
C4 H4 0.9500 . ?
C4 C3 1.389(8) . ?
C17 C37 1.532(9) . ?
C89 H89A 0.9900 . ?
C89 H89B 0.9900 . ?
C89 C90 1.464(9) . ?
C98 H98A 0.9900 . ?
C98 H98B 0.9900 . ?
C98 C97 1.529(8) . ?
C137 H137 0.9500 . ?
C137 C136 1.379(8) . ?
C137 C138 1.374(8) . ?
C15 C14 1.507(8) . ?
C52 H52A 0.9900 . ?
C52 H52B 0.9900 . ?
C23 H23 0.9500 . ?
C23 C24 1.399(8) . ?
C70 H70 0.9500 . ?
C70 C69 1.409(9) . ?
C65 C60 1.385(9) . ?
C65 C64 1.413(8) . ?
C60 C59 1.516(9) . ?
C60 C61 1.414(9) . ?
C7 H7A 0.9900 . ?
C7 H7B 0.9900 . ?
C54 H54 0.9500 . ?
C54 C55 1.391(9) . ?
C67 C66 1.504(9) . ?
C67 C68 1.400(9) . ?
C64 C66 1.517(9) . ?
C64 C63 1.371(9) . ?
C2 H2 0.9500 . ?
C2 C3 1.385(8) . ?
C48 C73 1.533(9) . ?
C3 C29 1.551(8) . ?
C24 C41 1.512(9) . ?
C14 H14A 0.9900 . ?
C14 H14B 0.9900 . ?
C14 C12 1.509(8) . ?
C12 C11 1.404(8) . ?
C57 C59 1.507(9) . ?
C57 C56 1.388(9) . ?
C97 H97A 0.9900 . ?
C97 H97B 0.9900 . ?
C10 C11 1.372(9) . ?
C10 C33 1.519(9) . ?
C73 C75 1.552(9) . ?
C73 C76 1.539(9) . ?
C73 C74 1.528(8) . ?
C66 H66A 0.9900 . ?
C66 H66B 0.9900 . ?
C59 H59A 0.9900 . ?
C59 H59B 0.9900 . ?
C56 H56 0.9500 . ?
C56 C55 1.383(9) . ?
C68 H68 0.9500 . ?
C68 C69 1.370(9) . ?
C123 H123 0.9500 . ?
C123 C124 1.401(10) . ?
C123 C122 1.378(9) . ?
C11 H11 0.9500 . ?
C96 H96A 0.9800 . ?
C96 H96B 0.9800 . ?
C96 H96C 0.9800 . ?
C136 C135 1.400(8) . ?
C136 C158 1.528(9) . ?
C133 H13A 0.9900 . ?
C133 H13B 0.9900 . ?
C133 C134 1.531(8) . ?
C133 C131 1.510(9) . ?
C69 C85 1.550(9) . ?
C55 C77 1.558(10) . ?
C29 C31 1.528(8) . ?
C29 C30 1.538(9) . ?
C29 C32 1.527(8) . ?
C128 H128 0.9500 . ?
C128 C127 1.387(10) . ?
C128 C129 1.391(10) . ?
C37 C40A 1.498(13) . ?
C37 C39A 1.575(13) . ?
C37 C38A 1.562(13) . ?
C37 C38 1.542(12) . ?
C37 C39 1.495(13) . ?
C37 C40 1.555(13) . ?
C90 H90A 0.9900 . ?
C90 H90B 0.9900 . ?
C61 H61 0.9500 . ?
C61 C62 1.396(10) . ?
C126 H12A 0.9900 . ?
C126 H12B 0.9900 . ?
C126 C124 1.514(9) . ?
C126 C127 1.524(10) . ?
C41 C44 1.518(11) . ?
C41 C43 1.490(11) . ?
C41 C42 1.588(12) . ?
C41 C43A 1.521(13) . ?
C41 C44A 1.619(14) . ?
C41 C42A 1.484(13) . ?
C144 H144 0.9500 . ?
C144 C145 1.380(11) . ?
C144 C143 1.411(12) . ?
C94 H94A 0.9900 . ?
C94 H94B 0.9900 . ?
C94 C95 1.545(9) . ?
C130 H130 0.9500 . ?
C130 C131 1.376(10) . ?
C130 C129 1.418(10) . ?
C95 H95A 0.9900 . ?
C95 H95B 0.9900 . ?
C63 H63 0.9500 . ?
C63 C62 1.396(11) . ?
C75 H75A 0.9800 . ?
C75 H75B 0.9800 . ?
C75 H75C 0.9800 . ?
C121 H121 0.9500 . ?
C121 C120 1.368(10) . ?
C121 C122 1.391(10) . ?
C76 H76A 0.9800 . ?
C76 H76B 0.9800 . ?
C76 H76C 0.9800 . ?
N5 C103 1.405(11) . ?
N5 C104 1.484(13) . ?
N5 C106 1.492(18) . ?
C31 H31A 0.9800 . ?
C31 H31B 0.9800 . ?
C31 H31C 0.9800 . ?
CG HGA 0.9900 . ?
CG HGB 0.9900 . ?
CG C145 1.506(10) . ?
CG C120 1.528(10) . ?
C85 C88 1.518(10) . ?
C85 C86 1.527(9) . ?
C85 C87 1.535(10) . ?
C30 H30A 0.9800 . ?
C30 H30B 0.9800 . ?
C30 H30C 0.9800 . ?
C92 H92A 0.9900 . ?
C92 H92B 0.9900 . ?
C92 C93 1.567(10) . ?
C33 C36 1.482(13) . ?
C33 C34 1.462(12) . ?
C33 C35 1.661(13) . ?
C33 C36A 1.496(15) . ?
C33 C35A 1.486(15) . ?
C33 C34A 1.664(16) . ?
C32 H32A 0.9800 . ?
C32 H32B 0.9800 . ?
C32 H32C 0.9800 . ?
C88 H88A 0.9800 . ?
C88 H88B 0.9800 . ?
C88 H88C 0.9800 . ?
C74 H74A 0.9800 . ?
C74 H74B 0.9800 . ?
C74 H74C 0.9800 . ?
C62 C81 1.515(11) . ?
C103 H103 0.9500 . ?
C93 H93A 0.9900 . ?
C93 H93B 0.9900 . ?
C150 H15A 0.9800 . ?
C150 H15B 0.9800 . ?
C150 H15C 0.9800 . ?
C150 C147 1.541(10) . ?
C86 H86A 0.9800 . ?
C86 H86B 0.9800 . ?
C86 H86C 0.9800 . ?
C87 H87A 0.9800 . ?
C87 H87B 0.9800 . ?
C87 H87C 0.9800 . ?
C91 H91A 0.9800 . ?
C91 H91B 0.9800 . ?
C91 H91C 0.9800 . ?
C79 H79A 0.9800 . ?
C79 H79B 0.9800 . ?
C79 H79C 0.9800 . ?
C79 C77 1.536(15) . ?
C40A H40A 0.9800 . ?
C40A H40B 0.9800 . ?
C40A H40C 0.9800 . ?
C77 C78 1.488(14) . ?
C77 C80 1.626(15) . ?
C77 C80A 1.541(16) . ?
C77 C79A 1.538(16) . ?
C77 C78A 1.578(16) . ?
C149 H14C 0.9800 . ?
C149 H14D 0.9800 . ?
C149 H14E 0.9800 . ?
C149 C147 1.535(11) . ?
C39A H39A 0.9800 . ?
C39A H39B 0.9800 . ?
C39A H39C 0.9800 . ?
C36 H36A 0.9800 . ?
C36 H36B 0.9800 . ?
C36 H36C 0.9800 . ?
C78 H78A 0.9800 . ?
C78 H78B 0.9800 . ?
C78 H78C 0.9800 . ?
C81 C82 1.575(13) . ?
C81 C84 1.410(13) . ?
C81 C83 1.609(14) . ?
C81 C84A 1.669(17) . ?
C81 C82A 1.442(16) . ?
C81 C83A 1.587(16) . ?
C34 H34A 0.9800 . ?
C34 H34B 0.9800 . ?
C34 H34C 0.9800 . ?
C44 H44A 0.9800 . ?
C44 H44B 0.9800 . ?
C44 H44C 0.9800 . ?
C43 H43A 0.9800 . ?
C43 H43B 0.9800 . ?
C43 H43C 0.9800 . ?
C80 H80A 0.9800 . ?
C80 H80B 0.9800 . ?
C80 H80C 0.9800 . ?
C38A H38A 0.9800 . ?
C38A H38B 0.9800 . ?
C38A H38C 0.9800 . ?
C82 H82A 0.9800 . ?
C82 H82B 0.9800 . ?
C82 H82C 0.9800 . ?
C42 H42A 0.9800 . ?
C42 H42B 0.9800 . ?
C42 H42C 0.9800 . ?
C84 H84A 0.9800 . ?
C84 H84B 0.9800 . ?
C84 H84C 0.9800 . ?
C35 H35A 0.9800 . ?
C35 H35B 0.9800 . ?
C35 H35C 0.9800 . ?
C83 H83A 0.9800 . ?
C83 H83B 0.9800 . ?
C83 H83C 0.9800 . ?
C104 H10A 0.9800 . ?
C104 H10B 0.9800 . ?
C104 H10C 0.9800 . ?
C108 H10D 0.9800 . ?
C108 H10E 0.9800 . ?
C108 H10F 0.9800 . ?
C108 N5A 1.481(13) . ?
C43A H43D 0.9800 . ?
C43A H43E 0.9800 . ?
C43A H43F 0.9800 . ?
C44A H44D 0.9800 . ?
C44A H44E 0.9800 . ?
C44A H44F 0.9800 . ?
C42A H42D 0.9800 . ?
C42A H42E 0.9800 . ?
C42A H42F 0.9800 . ?
C36A H36D 0.9800 . ?
C36A H36E 0.9800 . ?
C36A H36F 0.9800 . ?
C35A H35D 0.9800 . ?
C35A H35E 0.9800 . ?
C35A H35F 0.9800 . ?
C34A H34D 0.9800 . ?
C34A H34E 0.9800 . ?
C34A H34F 0.9800 . ?
C38 H38D 0.9800 . ?
C38 H38E 0.9800 . ?
C38 H38F 0.9800 . ?
C39 H39D 0.9800 . ?
C39 H39E 0.9800 . ?
C39 H39F 0.9800 . ?
C40 H40D 0.9800 . ?
C40 H40E 0.9800 . ?
C40 H40F 0.9800 . ?
C80A H80D 0.9800 . ?
C80A H80E 0.9800 . ?
C80A H80F 0.9800 . ?
C79A H79D 0.9800 . ?
C79A H79E 0.9800 . ?
C79A H79F 0.9800 . ?
C78A H78D 0.9800 . ?
C78A H78E 0.9800 . ?
C78A H78F 0.9800 . ?
C84A H84D 0.9800 . ?
C84A H84E 0.9800 . ?
C84A H84F 0.9800 . ?
C82A H82D 0.9800 . ?
C82A H82E 0.9800 . ?
C82A H82F 0.9800 . ?
C83A H83D 0.9800 . ?
C83A H83E 0.9800 . ?
C83A H83F 0.9800 . ?
O18 C99 1.212(7) . ?
O18 C102 1.337(17) . ?
C99 H99 0.9500 . ?
C99 N4 1.344(8) . ?
N4 C100 1.422(9) . ?
N4 C101 1.434(10) . ?
C100 H10G 0.9800 . ?
C100 H10H 0.9800 . ?
C100 H10I 0.9800 . ?
C101 H10J 0.9800 . ?
C101 H10K 0.9800 . ?
C101 H10L 0.9800 . ?
C102 H10M 0.9800 . ?
C102 H10N 0.9800 . ?
C102 H10O 0.9800 . ?
O26 C132 1.340(8) . ?
O28 H28A 0.8400 . ?
O28 C146 1.380(8) . ?
C138 C139 1.418(8) . ?
C138 C140 1.518(8) . ?
C141 C146 1.401(9) . ?
C141 C140 1.496(9) . ?
C139 C134 1.371(8) . ?
C139 O27 1.360(7) . ?
C132 C131 1.402(9) . ?
C132 C127 1.380(9) . ?
C135 H135 0.9500 . ?
C135 C134 1.375(9) . ?
C146 C145 1.370(10) . ?
O27 H27 0.8400 . ?
C124 C125 1.408(9) . ?
C120 C125 1.382(10) . ?
C129 C151 1.540(11) . ?
C122 C147 1.510(11) . ?
C158 C159 1.535(9) . ?
C158 C160 1.546(10) . ?
C158 C161 1.530(10) . ?
C151 C155 1.510(11) . ?
C151 C157 1.556(12) . ?
C151 C153 1.508(11) . ?
C151 C152 1.560(17) . ?
C151 C156 1.543(18) . ?
C151 C154 1.577(18) . ?
C143 C162 1.543(11) . ?
C147 C148 1.534(11) . ?
C155 H15D 0.9800 . ?
C155 H15E 0.9800 . ?
C155 H15F 0.9800 . ?
C157 H15G 0.9800 . ?
C157 H15H 0.9800 . ?
C157 H15I 0.9800 . ?
C140 C140 1.544(10) 2_776 ?
C140 H140 1.0000 . ?
C159 H15J 0.9800 . ?
C159 H15K 0.9800 . ?
C159 H15L 0.9800 . ?
C160 H16A 0.9800 . ?
C160 H16B 0.9800 . ?
C160 H16C 0.9800 . ?
C161 H16D 0.9800 . ?
C161 H16E 0.9800 . ?
C161 H16F 0.9800 . ?
C148 H14F 0.9800 . ?
C148 H14G 0.9800 . ?
C148 H14H 0.9800 . ?
C162 C167 1.516(13) . ?
C162 C165 1.439(12) . ?
C162 C163 1.674(12) . ?
C162 C164 1.482(15) . ?
C162 C166 1.695(16) . ?
C162 C168 1.471(18) . ?
C153 H15M 0.9800 . ?
C153 H15N 0.9800 . ?
C153 H15O 0.9800 . ?
C167 H16G 0.9800 . ?
C167 H16H 0.9800 . ?
C167 H16I 0.9800 . ?
C165 H16J 0.9800 . ?
C165 H16K 0.9800 . ?
C165 H16L 0.9800 . ?
C163 H16M 0.9800 . ?
C163 H16N 0.9800 . ?
C163 H16O 0.9800 . ?
N6 C171 1.451(14) . ?
N6 C172 1.399(14) . ?
N6 C169 1.393(14) . ?
N6 C173 1.460(13) . ?
N6 C174 1.414(14) . ?
N6 C170 1.438(15) . ?
C171 H17A 0.9800 . ?
C171 H17B 0.9800 . ?
C171 H17C 0.9800 . ?
C172 H172 0.9500 . ?
C172 O30 1.138(15) . ?
C169 H169 0.9500 . ?
C169 O29 1.238(15) . ?
C164 H16P 0.9800 . ?
C164 H16Q 0.9800 . ?
C164 H16R 0.9800 . ?
C166 H16S 0.9800 . ?
C166 H16T 0.9800 . ?
C166 H16U 0.9800 . ?
C168 H16V 0.9800 . ?
C168 H16W 0.9800 . ?
C168 H16X 0.9800 . ?
C152 H15P 0.9800 . ?
C152 H15Q 0.9800 . ?
C152 H15R 0.9800 . ?
C156 H15S 0.9800 . ?
C156 H15T 0.9800 . ?
C156 H15U 0.9800 . ?
C154 H15V 0.9800 . ?
C154 H15W 0.9800 . ?
C154 H15X 0.9800 . ?
C173 H17D 0.9800 . ?
C173 H17E 0.9800 . ?
C173 H17F 0.9800 . ?
C174 H17G 0.9800 . ?
C174 H17H 0.9800 . ?
C174 H17I 0.9800 . ?
C170 H17J 0.9800 . ?
C170 H17K 0.9800 . ?
C170 H17L 0.9800 . ?
C105 H105 0.9500 . ?
C105 N5A 1.359(10) . ?
N5A C107 1.473(12) . ?
C106 H10P 0.9800 . ?
C106 H10Q 0.9800 . ?
C106 H10R 0.9800 . ?
C107 H10S 0.9800 . ?
C107 H10T 0.9800 . ?
C107 H10U 0.9800 . ?
O21 H21C 0.8702 . ?
O21 H21D 0.8699 . ?

loop_
_geom_torsion_atom_site_label_1
_geom_torsion_atom_site_label_2
_geom_torsion_atom_site_label_3
_geom_torsion_atom_site_label_4
_geom_torsion
_geom_torsion_site_symmetry_1
_geom_torsion_site_symmetry_2
_geom_torsion_site_symmetry_3
_geom_torsion_site_symmetry_4
_geom_torsion_publ_flag
Cu6 O2 C13 C8 -106.9(5) 2_666 . . . ?
Cu6 O2 C13 C12 71.4(6) 2_666 . . . ?
Cu6 O6 C58 C53 -97.7(5) . . . . ?
Cu6 O6 C58 C57 82.9(6) . . . . ?
Cu6 O17 C98 C97 149.1(4) . . . . ?
Cu1 O2 C13 C8 91.8(6) . . . . ?
Cu1 O2 C13 C12 -89.8(6) . . . . ?
Cu1 O4 C27 C26 -92.4(6) . . . . ?
Cu1 O4 C27 C22 90.2(5) . . . . ?
Cu1 O1 C6 C1 90.1(6) . . . . ?
Cu1 O1 C6 C5 -88.4(5) . . . . ?
Cu1 O3 C20 C19 -89.5(5) . . . . ?
Cu1 O3 C20 C15 88.9(5) . . . . ?
Cu5 O7 C65 C60 -69.0(7) . . . . ?
Cu5 O7 C65 C64 108.3(5) . . . . ?
Cu5 O3 C20 C19 112.0(5) 2_666 . . . ?
Cu5 O3 C20 C15 -69.6(6) 2_666 . . . ?
Cu5 O20 C103 N5 -172.2(13) . . . . ?
Cu5 O20 C105 N5A -172.4(9) . . . . ?
Cu2 O6 C58 C53 89.4(5) . . . . ?
Cu2 O6 C58 C57 -90.1(6) . . . . ?
Cu2 O8 C72 C71 -93.2(6) . . . . ?
Cu2 O8 C72 C67 91.5(6) . . . . ?
Cu2 O5 C51 C50 -90.4(5) . . . . ?
Cu2 O5 C51 C46 92.7(5) . . . . ?
Cu2 O7 C65 C60 91.0(6) . . . . ?
Cu2 O7 C65 C64 -91.7(6) . . . . ?
Cu4 O4 C27 C26 78.3(6) . . . . ?
Cu4 O4 C27 C22 -99.1(5) . . . . ?
Cu4 O5 C51 C50 113.7(5) . . . . ?
Cu4 O5 C51 C46 -63.2(5) . . . . ?
Cu4 O11 N3 O12 -65.9(6) . . . . ?
Cu4 O11 N3 O13 111.1(5) . . . . ?
Cu4 O14 C89 C90 154.4(5) . . . . ?
Cu8 O13 N3 O12 -160.3(4) . . . . ?
Cu8 O13 N3 O11 22.8(7) . . . . ?
Cu8 O17 C98 C97 -16.4(6) . . . . ?
Cu8 O16 C94 C95 39.5(7) . . . . ?
Cu8 N2 C97 C98 -46.4(5) . . . . ?
Cu8 N2 C95 C94 35.8(6) . . . . ?
Cu3 O12 N3 O11 -164.2(4) 2_666 . . . ?
Cu3 O12 N3 O13 18.8(6) 2_666 . . . ?
Cu3 O8 C72 C71 67.7(6) . . . . ?
Cu3 O8 C72 C67 -107.7(5) . . . . ?
Cu3 O1 C6 C1 -99.7(6) . . . . ?
Cu3 O1 C6 C5 81.9(7) . . . . ?
Cu3 O18 C99 N4 -177.9(5) . . . . ?
Cu7 O11 N3 O12 151.3(4) . . . . ?
Cu7 O11 N3 O13 -31.6(9) . . . . ?
Cu7 O16 C94 C95 -111.2(6) . . . . ?
Cu7 O14 C89 C90 -41.5(6) . . . . ?
Cu7 O15 C93 C92 -31.4(7) . . . . ?
Cu7 N1 C90 C89 -35.4(7) . . . . ?
Cu7 N1 C92 C93 -40.5(7) . . . . ?
O2 C13 C8 C9 173.8(5) . . . . ?
O2 C13 C8 C7 -9.4(9) . . . . ?
O2 C13 C12 C14 7.4(9) . . . . ?
O2 C13 C12 C11 -173.8(6) . . . . ?
O4 C27 C26 C25 -175.2(5) . . . . ?
O4 C27 C26 C28 7.2(8) . . . . ?
O4 C27 C22 C21 -6.9(7) . . . . ?
O4 C27 C22 C23 174.2(5) . . . . ?
O6 C58 C53 C52 -7.9(8) . . . . ?
O6 C58 C53 C54 178.4(5) . . . . ?
O6 C58 C57 C59 3.2(8) . . . . ?
O6 C58 C57 C56 -178.7(5) . . . . ?
O8 C72 C71 C45 6.5(8) . . . . ?
O8 C72 C71 C70 -178.0(5) . . . . ?
O8 C72 C67 C66 -5.6(9) . . . . ?
O8 C72 C67 C68 176.6(6) . . . . ?
O5 C51 C46 C47 177.3(5) . . . . ?
O5 C51 C46 C45 -5.8(8) . . . . ?
O1 C6 C5 C4 179.2(5) . . . . ?
O1 C6 C5 C7 1.6(8) . . . . ?
O7 C65 C60 C59 -3.9(9) . . . . ?
O7 C65 C60 C61 176.6(6) . . . . ?
O7 C65 C64 C66 8.0(9) . . . . ?
O7 C65 C64 C63 -177.0(6) . . . . ?
O13 Cu8 O17 Cu6 16.6(2) . . . . ?
O13 Cu8 O17 C98 -174.0(4) . . . . ?
O3 C20 C15 C16 -179.1(5) . . . . ?
O3 C20 C15 C14 0.1(8) . . . . ?
O17 Cu8 O13 N3 -148.5(5) . . . . ?
O17 C98 C97 N2 42.5(7) . . . . ?
O20 C105 N5A C108 2(2) . . . . ?
O20 C105 N5A C107 -177.6(15) . . . . ?
O16 Cu8 O13 N3 16.8(5) . . . . ?
O16 Cu8 O17 Cu6 -106.2(5) . . . . ?
O16 Cu8 O17 C98 63.2(7) . . . . ?
O16 C94 C95 N2 -51.6(7) . . . . ?
O14 C89 C90 N1 50.1(7) . . . . ?
N2 Cu8 O13 N3 146.2(7) . . . . ?
N2 Cu8 O17 Cu6 -177.6(2) . . . . ?
N2 Cu8 O17 C98 -8.2(4) . . . . ?
C27 C26 C25 C24 0.4(9) . . . . ?
C27 C26 C28 C1 75.4(7) . . . . ?
C27 C26 C28 C45 -58.4(7) . . . . ?
C27 C22 C23 C24 1.8(9) . . . . ?
C50 C51 C46 C47 0.5(8) . . . . ?
C50 C51 C46 C45 177.4(5) . . . . ?
C50 C49 C48 C47 0.2(9) . . . . ?
C50 C49 C48 C73 175.7(6) . . . . ?
C51 C50 C49 C48 0.0(9) . . . . ?
C51 C50 C52 C53 98.1(6) . . . . ?
C51 C46 C47 C48 -0.3(9) . . . . ?
C51 C46 C45 C71 -93.0(6) . . . . ?
C51 C46 C45 C28 139.4(5) . . . . ?
C13 C8 C9 C10 0.9(10) . . . . ?
C13 C8 C7 C5 -88.1(7) . . . . ?
C13 C12 C11 C10 -0.9(10) . . . . ?
C26 C27 C22 C21 175.7(5) . . . . ?
C26 C27 C22 C23 -3.2(8) . . . . ?
C26 C25 C24 C23 -1.9(9) . . . . ?
C26 C25 C24 C41 174.6(6) . . . . ?
C26 C28 C45 C46 -51.4(7) . . . . ?
C26 C28 C45 C71 -176.1(5) . . . . ?
C19 C18 C17 C16 -0.3(9) . . . . ?
C19 C18 C17 C37 177.8(6) . . . . ?
C19 C21 C22 C27 -86.5(6) . . . . ?
C19 C21 C22 C23 92.4(6) . . . . ?
C19 C20 C15 C16 -0.7(8) . . . . ?
C19 C20 C15 C14 178.6(5) . . . . ?
C25 C26 C28 C1 -102.1(6) . . . . ?
C25 C26 C28 C45 124.1(6) . . . . ?
C25 C24 C41 C44 -113.3(8) . . . . ?
C25 C24 C41 C43 14.8(11) . . . . ?
C25 C24 C41 C42 132.1(7) . . . . ?
C25 C24 C41 C43A 52.3(11) . . . . ?
C25 C24 C41 C44A -58.9(9) . . . . ?
C25 C24 C41 C42A -176.5(10) . . . . ?
C49 C50 C51 O5 -177.3(5) . . . . ?
C49 C50 C51 C46 -0.4(8) . . . . ?
C49 C50 C52 C53 -82.1(7) . . . . ?
C49 C48 C73 C75 53.0(7) . . . . ?
C49 C48 C73 C76 -65.8(8) . . . . ?
C49 C48 C73 C74 172.7(6) . . . . ?
C1 C6 C5 C4 0.6(9) . . . . ?
C1 C6 C5 C7 -176.9(5) . . . . ?
C1 C28 C45 C46 174.8(5) . . . . ?
C1 C28 C45 C71 50.1(6) . . . . ?
C1 C2 C3 C4 -0.7(9) . . . . ?
C1 C2 C3 C29 177.9(6) . . . . ?
C6 C1 C28 C26 -86.6(7) . . . . ?
C6 C1 C28 C45 49.4(8) . . . . ?
C6 C1 C2 C3 -0.4(9) . . . . ?
C6 C5 C4 C3 -1.8(9) . . . . ?
C6 C5 C7 C8 95.4(6) . . . . ?
C46 C47 C48 C49 -0.1(9) . . . . ?
C46 C47 C48 C73 -175.3(6) . . . . ?
C72 C71 C45 C46 90.4(6) . . . . ?
C72 C71 C45 C28 -140.4(6) . . . . ?
C72 C71 C70 C69 2.9(9) . . . . ?
C72 C67 C66 C64 -93.0(7) . . . . ?
C72 C67 C68 C69 0.2(10) . . . . ?
C58 C53 C52 C50 -87.9(6) . . . . ?
C58 C53 C54 C55 0.1(9) . . . . ?
C58 C57 C59 C60 87.5(7) . . . . ?
C58 C57 C56 C55 0.3(10) . . . . ?
C18 C19 C21 C22 -77.5(6) . . . . ?
C18 C19 C20 O3 -179.9(5) . . . . ?
C18 C19 C20 C15 1.7(8) . . . . ?
C18 C17 C37 C40A 130.3(9) . . . . ?
C18 C17 C37 C39A -112.7(9) . . . . ?
C18 C17 C37 C38A 2.3(11) . . . . ?
C18 C17 C37 C38 39.6(10) . . . . ?
C18 C17 C37 C39 -82.3(10) . . . . ?
C18 C17 C37 C40 156.1(9) . . . . ?
C5 C4 C3 C2 1.8(9) . . . . ?
C5 C4 C3 C29 -176.8(6) . . . . ?
C8 C13 C12 C14 -174.3(6) . . . . ?
C8 C13 C12 C11 4.6(9) . . . . ?
C8 C9 C10 C11 2.7(11) . . . . ?
C8 C9 C10 C33 -173.2(7) . . . . ?
C71 C72 C67 C66 179.0(6) . . . . ?
C71 C72 C67 C68 1.1(9) . . . . ?
C71 C70 C69 C68 -1.6(10) . . . . ?
C71 C70 C69 C85 177.2(6) . . . . ?
C28 C26 C25 C24 178.2(5) . . . . ?
C28 C1 C6 O1 1.6(9) . . . . ?
C28 C1 C6 C5 -180.0(5) . . . . ?
C28 C1 C2 C3 180.0(6) . . . . ?
C53 C58 C57 C59 -176.3(5) . . . . ?
C53 C58 C57 C56 1.9(8) . . . . ?
C53 C54 C55 C56 2.0(10) . . . . ?
C53 C54 C55 C77 -176.3(7) . . . . ?
C21 C19 C18 C17 175.2(5) . . . . ?
C21 C19 C20 O3 3.8(8) . . . . ?
C21 C19 C20 C15 -174.6(5) . . . . ?
C21 C22 C23 C24 -177.1(5) . . . . ?
C20 C19 C18 C17 -1.2(9) . . . . ?
C20 C19 C21 C22 98.8(6) . . . . ?
C20 C15 C14 C12 -95.5(6) . . . . ?
C16 C17 C37 C40A -51.7(10) . . . . ?
C16 C17 C37 C39A 65.3(9) . . . . ?
C16 C17 C37 C38A -179.6(9) . . . . ?
C16 C17 C37 C38 -142.4(8) . . . . ?
C16 C17 C37 C39 95.7(10) . . . . ?
C16 C17 C37 C40 -25.9(10) . . . . ?
C16 C15 C14 C12 83.7(7) . . . . ?
C142 C141 C146 O28 -176.3(5) . . . . ?
C142 C141 C146 C145 1.1(9) . . . . ?
C142 C141 C140 C138 -72.7(6) . . . . ?
C142 C141 C140 C140 53.7(8) . . . 2_776 ?
C142 C143 C162 C167 95.0(10) . . . . ?
C142 C143 C162 C165 -130.3(10) . . . . ?
C142 C143 C162 C163 -10.8(10) . . . . ?
C142 C143 C162 C164 -70.1(15) . . . . ?
C142 C143 C162 C166 -172.9(10) . . . . ?
C142 C143 C162 C168 77.1(17) . . . . ?
C22 C27 C26 C25 2.2(8) . . . . ?
C22 C27 C26 C28 -175.4(5) . . . . ?
C22 C23 C24 C25 0.7(9) . . . . ?
C22 C23 C24 C41 -175.8(6) . . . . ?
C47 C46 C45 C71 83.8(7) . . . . ?
C47 C46 C45 C28 -43.8(8) . . . . ?
C47 C48 C73 C75 -132.0(6) . . . . ?
C47 C48 C73 C76 109.2(7) . . . . ?
C47 C48 C73 C74 -12.3(9) . . . . ?
C45 C46 C47 C48 -177.1(5) . . . . ?
C45 C71 C70 C69 178.4(6) . . . . ?
C9 C8 C7 C5 88.6(7) . . . . ?
C9 C10 C11 C12 -2.7(10) . . . . ?
C9 C10 C33 C36 -45.6(13) . . . . ?
C9 C10 C33 C34 179.9(10) . . . . ?
C9 C10 C33 C35 67.1(10) . . . . ?
C9 C10 C33 C36A -9.3(15) . . . . ?
C9 C10 C33 C35A 137.9(14) . . . . ?
C9 C10 C33 C34A -116.8(12) . . . . ?
N1 C92 C93 O15 50.0(9) . . . . ?
C4 C5 C7 C8 -82.2(6) . . . . ?
C4 C3 C29 C31 -52.5(8) . . . . ?
C4 C3 C29 C30 67.0(8) . . . . ?
C4 C3 C29 C32 -173.8(6) . . . . ?
C17 C16 C15 C20 -0.9(9) . . . . ?
C17 C16 C15 C14 179.9(5) . . . . ?
C137 C136 C135 C134 -2.2(11) . . . . ?
C137 C136 C158 C159 -177.9(7) . . . . ?
C137 C136 C158 C160 62.1(9) . . . . ?
C137 C136 C158 C161 -56.6(9) . . . . ?
C137 C138 C139 C134 -0.9(10) . . . . ?
C137 C138 C139 O27 175.0(6) . . . . ?
C137 C138 C140 C141 90.3(7) . . . . ?
C137 C138 C140 C140 -35.3(10) . . . 2_776 ?
C15 C16 C17 C18 1.4(9) . . . . ?
C15 C16 C17 C37 -176.8(6) . . . . ?
C15 C14 C12 C13 84.8(7) . . . . ?
C15 C14 C12 C11 -94.1(7) . . . . ?
C52 C50 C51 O5 2.5(8) . . . . ?
C52 C50 C51 C46 179.3(5) . . . . ?
C52 C50 C49 C48 -179.7(5) . . . . ?
C52 C53 C54 C55 -173.6(6) . . . . ?
C23 C24 C41 C44 62.9(9) . . . . ?
C23 C24 C41 C43 -168.9(8) . . . . ?
C23 C24 C41 C42 -51.7(9) . . . . ?
C23 C24 C41 C43A -131.4(10) . . . . ?
C23 C24 C41 C44A 117.4(8) . . . . ?
C23 C24 C41 C42A -0.3(12) . . . . ?
C70 C71 C45 C46 -85.1(6) . . . . ?
C70 C71 C45 C28 44.2(7) . . . . ?
C70 C69 C85 C88 130.5(7) . . . . ?
C70 C69 C85 C86 9.7(10) . . . . ?
C70 C69 C85 C87 -110.7(8) . . . . ?
C65 C60 C59 C57 -89.0(7) . . . . ?
C65 C60 C61 C62 -0.9(10) . . . . ?
C65 C64 C66 C67 89.3(7) . . . . ?
C65 C64 C63 C62 1.5(11) . . . . ?
C60 C65 C64 C66 -174.7(6) . . . . ?
C60 C65 C64 C63 0.3(10) . . . . ?
C60 C61 C62 C63 2.5(12) . . . . ?
C60 C61 C62 C81 -174.8(8) . . . . ?
C7 C5 C4 C3 175.8(6) . . . . ?
C7 C8 C9 C10 -175.9(6) . . . . ?
C54 C53 C52 C50 85.9(6) . . . . ?
C54 C55 C77 C79 -158.8(12) . . . . ?
C54 C55 C77 C78 -32.5(15) . . . . ?
C54 C55 C77 C80 83.8(10) . . . . ?
C54 C55 C77 C80A 60.1(13) . . . . ?
C54 C55 C77 C79A -174.9(15) . . . . ?
C54 C55 C77 C78A -58.1(13) . . . . ?
C67 C72 C71 C45 -178.2(5) . . . . ?
C67 C72 C71 C70 -2.6(9) . . . . ?
C67 C68 C69 C70 0.0(10) . . . . ?
C67 C68 C69 C85 -178.8(6) . . . . ?
C64 C65 C60 C59 178.9(6) . . . . ?
C64 C65 C60 C61 -0.6(10) . . . . ?
C64 C63 C62 C61 -2.9(12) . . . . ?
C64 C63 C62 C81 174.4(8) . . . . ?
C2 C1 C6 O1 -178.0(5) . . . . ?
C2 C1 C6 C5 0.4(9) . . . . ?
C2 C1 C28 C26 93.1(6) . . . . ?
C2 C1 C28 C45 -131.0(6) . . . . ?
C2 C3 C29 C31 128.9(7) . . . . ?
C2 C3 C29 C30 -111.6(7) . . . . ?
C2 C3 C29 C32 7.6(9) . . . . ?
C14 C12 C11 C10 178.0(6) . . . . ?
C12 C13 C8 C9 -4.6(9) . . . . ?
C12 C13 C8 C7 172.3(6) . . . . ?
C57 C58 C53 C52 171.6(5) . . . . ?
C57 C58 C53 C54 -2.1(8) . . . . ?
C57 C56 C55 C54 -2.2(10) . . . . ?
C57 C56 C55 C77 176.0(7) . . . . ?
C97 N2 C95 C94 147.7(5) . . . . ?
C66 C67 C68 C69 -177.7(6) . . . . ?
C66 C64 C63 C62 176.5(7) . . . . ?
C59 C60 C61 C62 179.6(7) . . . . ?
C59 C57 C56 C55 178.4(6) . . . . ?
C56 C57 C59 C60 -90.6(7) . . . . ?
C56 C55 C77 C79 23.0(15) . . . . ?
C56 C55 C77 C78 149.3(11) . . . . ?
C56 C55 C77 C80 -94.3(11) . . . . ?
C56 C55 C77 C80A -118.0(12) . . . . ?
C56 C55 C77 C79A 6.9(18) . . . . ?
C56 C55 C77 C78A 123.7(12) . . . . ?
C68 C67 C66 C64 84.8(7) . . . . ?
C68 C69 C85 C88 -50.8(9) . . . . ?
C68 C69 C85 C86 -171.6(7) . . . . ?
C68 C69 C85 C87 68.1(9) . . . . ?
C123 C124 C125 O25 -178.7(6) . . . . ?
C123 C124 C125 C120 1.5(10) . . . . ?
C123 C122 C147 C150 0.5(12) . . . . ?
C123 C122 C147 C149 122.6(8) . . . . ?
C123 C122 C147 C148 -120.8(9) . . . . ?
C11 C10 C33 C36 138.7(10) . . . . ?
C11 C10 C33 C34 4.2(13) . . . . ?
C11 C10 C33 C35 -108.5(9) . . . . ?
C11 C10 C33 C36A 175.0(12) . . . . ?
C11 C10 C33 C35A -37.8(16) . . . . ?
C11 C10 C33 C34A 67.6(12) . . . . ?
C96 N2 C97 C98 71.3(6) . . . . ?
C96 N2 C95 C94 -83.2(6) . . . . ?
C136 C137 C138 C139 0.6(10) . . . . ?
C136 C137 C138 C140 -175.8(6) . . . . ?
C136 C135 C134 C133 180.0(7) . . . . ?
C136 C135 C134 C139 1.9(11) . . . . ?
C128 C129 C151 C155 140.8(8) . . . . ?
C128 C129 C151 C157 22.6(10) . . . . ?
C128 C129 C151 C153 -94.5(10) . . . . ?
C128 C129 C151 C152 -53.7(19) . . . . ?
C128 C129 C151 C156 67.2(18) . . . . ?
C128 C129 C151 C154 -171.1(17) . . . . ?
C90 N1 C92 C93 73.8(8) . . . . ?
C61 C60 C59 C57 90.5(7) . . . . ?
C61 C62 C81 C82 -142.2(10) . . . . ?
C61 C62 C81 C84 -11.7(17) . . . . ?
C61 C62 C81 C83 112.7(10) . . . . ?
C61 C62 C81 C84A -59.2(14) . . . . ?
C61 C62 C81 C82A -177.5(19) . . . . ?
C61 C62 C81 C83A 37.0(17) . . . . ?
C126 C124 C125 O25 0.4(10) . . . . ?
C126 C124 C125 C120 -179.4(6) . . . . ?
C144 C143 C162 C167 -82.6(11) . . . . ?
C144 C143 C162 C165 52.0(11) . . . . ?
C144 C143 C162 C163 171.6(7) . . . . ?
C144 C143 C162 C164 112.3(14) . . . . ?
C144 C143 C162 C166 9.5(12) . . . . ?
C144 C143 C162 C168 -100.5(17) . . . . ?
C130 C129 C151 C155 -42.2(11) . . . . ?
C130 C129 C151 C157 -160.4(7) . . . . ?
C130 C129 C151 C153 82.5(9) . . . . ?
C130 C129 C151 C152 123.4(18) . . . . ?
C130 C129 C151 C156 -115.8(17) . . . . ?
C130 C129 C151 C154 5.9(18) . . . . ?
C95 N2 C97 C98 -159.8(5) . . . . ?
C63 C64 C66 C67 -85.6(7) . . . . ?
C63 C62 C81 C82 40.6(14) . . . . ?
C63 C62 C81 C84 171.1(13) . . . . ?
C63 C62 C81 C83 -64.5(12) . . . . ?
C63 C62 C81 C84A 123.7(13) . . . . ?
C63 C62 C81 C82A 5(2) . . . . ?
C63 C62 C81 C83A -140.1(15) . . . . ?
C121 C120 C125 O25 179.3(7) . . . . ?
C121 C120 C125 C124 -1.0(11) . . . . ?
C121 C122 C147 C150 -179.3(8) . . . . ?
C121 C122 C147 C149 -57.2(10) . . . . ?
C121 C122 C147 C148 59.4(11) . . . . ?
CG C120 C125 O25 5.5(11) . . . . ?
CG C120 C125 C124 -174.7(7) . . . . ?
C92 N1 C90 C89 -153.7(6) . . . . ?
C33 C10 C11 C12 173.1(7) . . . . ?
C91 N1 C90 C89 85.3(8) . . . . ?
C91 N1 C92 C93 -167.3(7) . . . . ?
C104 N5 C103 O20 159(2) . . . . ?
O18 C99 N4 C100 179.0(8) . . . . ?
O18 C99 N4 C101 -2.5(14) . . . . ?
O26 C132 C131 C133 -2.0(8) . . . . ?
O26 C132 C131 C130 -179.8(5) . . . . ?
O26 C132 C127 C128 179.7(5) . . . . ?
O26 C132 C127 C126 1.6(8) . . . . ?
O28 C146 C145 C144 176.7(6) . . . . ?
O28 C146 C145 CG -8.1(9) . . . . ?
C138 C137 C136 C135 0.9(11) . . . . ?
C138 C137 C136 C158 -178.8(7) . . . . ?
C138 C139 C134 C133 -178.3(6) . . . . ?
C138 C139 C134 C135 -0.3(10) . . . . ?
C141 C142 C143 C144 1.5(10) . . . . ?
C141 C142 C143 C162 -176.2(6) . . . . ?
C141 C146 C145 C144 -0.6(10) . . . . ?
C141 C146 C145 CG 174.6(6) . . . . ?
C139 C138 C140 C141 -86.0(7) . . . . ?
C139 C138 C140 C140 148.4(7) . . . 2_776 ?
C135 C136 C158 C159 2.5(11) . . . . ?
C135 C136 C158 C160 -117.5(8) . . . . ?
C135 C136 C158 C161 123.8(8) . . . . ?
C146 C141 C140 C138 103.9(6) . . . . ?
C146 C141 C140 C140 -129.8(6) . . . 2_776 ?
C134 C133 C131 C130 91.9(7) . . . . ?
C134 C133 C131 C132 -85.8(7) . . . . ?
O27 C139 C134 C133 6.0(10) . . . . ?
O27 C139 C134 C135 -176.0(6) . . . . ?
C131 C133 C134 C139 84.3(8) . . . . ?
C131 C133 C134 C135 -93.7(8) . . . . ?
C131 C130 C129 C128 -0.7(9) . . . . ?
C131 C130 C129 C151 -178.0(6) . . . . ?
C131 C132 C127 C128 -1.5(9) . . . . ?
C131 C132 C127 C126 -179.5(5) . . . . ?
C124 C123 C122 C121 -0.1(11) . . . . ?
C124 C123 C122 C147 -179.9(7) . . . . ?
C124 C126 C127 C128 -90.0(7) . . . . ?
C124 C126 C127 C132 88.0(8) . . . . ?
C145 C144 C143 C142 -1.0(10) . . . . ?
C145 C144 C143 C162 176.7(7) . . . . ?
C145 CG C120 C121 -95.1(9) . . . . ?
C145 CG C120 C125 78.5(10) . . . . ?
C127 C128 C129 C130 0.7(9) . . . . ?
C127 C128 C129 C151 177.9(6) . . . . ?
C127 C126 C124 C123 94.0(8) . . . . ?
C127 C126 C124 C125 -85.1(9) . . . . ?
C127 C132 C131 C133 179.2(5) . . . . ?
C127 C132 C131 C130 1.4(9) . . . . ?
C120 C121 C122 C123 0.7(12) . . . . ?
C120 C121 C122 C147 -179.5(8) . . . . ?
C120 CG C145 C144 77.3(9) . . . . ?
C120 CG C145 C146 -97.9(9) . . . . ?
C129 C128 C127 C126 178.5(6) . . . . ?
C129 C128 C127 C132 0.4(9) . . . . ?
C129 C130 C131 C133 -178.1(6) . . . . ?
C129 C130 C131 C132 -0.3(9) . . . . ?
C122 C123 C124 C126 179.9(7) . . . . ?
C122 C123 C124 C125 -1.0(11) . . . . ?
C122 C121 C120 CG 173.6(7) . . . . ?
C122 C121 C120 C125 -0.2(12) . . . . ?
C158 C136 C135 C134 177.5(7) . . . . ?
C143 C142 C141 C146 -1.6(9) . . . . ?
C143 C142 C141 C140 175.2(6) . . . . ?
C143 C144 C145 CG -174.8(6) . . . . ?
C143 C144 C145 C146 0.5(10) . . . . ?
C140 C138 C139 C134 175.6(6) . . . . ?
C140 C138 C139 O27 -8.5(9) . . . . ?
C140 C141 C146 O28 7.0(8) . . . . ?
C140 C141 C146 C145 -175.7(6) . . . . ?
C171 N6 C169 O29 -174.3(18) . . . . ?
C173 N6 C172 O30 -176(3) . . . . ?
C174 N6 C172 O30 -4(4) . . . . ?
C170 N6 C169 O29 4(3) . . . . ?
C106 N5 C103 O20 -18(3) . . . . ?

loop_
_smtbx_masks_void_nr
_smtbx_masks_void_average_x
_smtbx_masks_void_average_y
_smtbx_masks_void_average_z
_smtbx_masks_void_volume
_smtbx_masks_void_count_electrons
_smtbx_masks_void_content
1 0.500 1.000 0.532 2487.7 618.4 '14 C3H7NO,2 H2O'
